data_7035892
loop_
_publ_author_name
'Ge, Jing-Yuan'
'Ru, Jing'
'Gao, Feng'
'Song, You'
'Zhou, Xin-Hui'
'Zuo, Jing-Lin'

_publ_section_title
;
 Pentanuclear lanthanide pyramids based on thiacalix[4]arene ligand
 exhibiting slow magnetic relaxation.
;
_journal_issue 35
_journal_name_full 'Dalton transactions (Cambridge, England : 2003)'
_journal_page_first 15481
_journal_page_last 15490
_journal_paper_doi 10.1039/c5dt02062j
_journal_volume 44
_journal_year 2015
_chemical_formula_moiety 'C145 H189 Er5 O26 S12'
_chemical_formula_sum 'C145 H189 Er5 O26 S12'
_chemical_formula_weight 3568.98
_chemical_name_systematic
; 
 ? 
;
_space_group_IT_number 15
_symmetry_cell_setting monoclinic
_symmetry_space_group_name_Hall '-C 2yc'
_symmetry_space_group_name_H-M 'C 1 2/c 1'
_atom_sites_solution_hydrogens geom
_atom_sites_solution_primary direct
_atom_sites_solution_secondary difmap
_audit_creation_method SHELXL-97
_audit_update_record
;
2015-07-10 deposited with the CCDC.
2015-07-20 downloaded from the CCDC.
;
_cell_angle_alpha 90.00
_cell_angle_beta 91.8400(10)
_cell_angle_gamma 90.00
_cell_formula_units_Z 8
_cell_length_a 55.655(3)
_cell_length_b 15.6529(8)
_cell_length_c 41.778(2)
_cell_measurement_reflns_used 9928
_cell_measurement_temperature 123(2)
_cell_measurement_theta_max 26.58
_cell_measurement_theta_min 2.20
_cell_volume 36377(3)
_computing_cell_refinement 'Bruker SMART'
_computing_data_collection 'Bruker SMART'
_computing_data_reduction 'Bruker SAINT'
_computing_molecular_graphics 'Bruker SHELXTL'
_computing_publication_material 'Bruker SHELXTL'
_computing_structure_refinement 'SHELXL-97 (Sheldrick, 1997)'
_computing_structure_solution 'SHELXS-97 (Sheldrick, 1990)'
_diffrn_ambient_temperature 123(2)
_diffrn_measured_fraction_theta_full 1.000
_diffrn_measured_fraction_theta_max 1.000
_diffrn_measurement_device_type 'CCD area detector'
_diffrn_measurement_method 'phi and omega scans'
_diffrn_radiation_monochromator graphite
_diffrn_radiation_source 'fine-focus sealed tube'
_diffrn_radiation_type MoK\a
_diffrn_radiation_wavelength 0.71073
_diffrn_reflns_av_R_equivalents 0.0409
_diffrn_reflns_av_unetI/netI 0.0468
_diffrn_reflns_limit_h_max 60
_diffrn_reflns_limit_h_min -66
_diffrn_reflns_limit_k_max 18
_diffrn_reflns_limit_k_min -18
_diffrn_reflns_limit_l_max 49
_diffrn_reflns_limit_l_min -44
_diffrn_reflns_number 101166
_diffrn_reflns_theta_full 25.02
_diffrn_reflns_theta_max 25.02
_diffrn_reflns_theta_min 0.73
_exptl_absorpt_coefficient_mu 2.474
_exptl_absorpt_correction_T_max 0.5339
_exptl_absorpt_correction_T_min 0.4780
_exptl_absorpt_correction_type multi-scan
_exptl_absorpt_process_details sadabs
_exptl_crystal_colour pink
_exptl_crystal_density_diffrn 1.303
_exptl_crystal_density_method 'not measured'
_exptl_crystal_description block
_exptl_crystal_F_000 14392
_exptl_crystal_size_max 0.35
_exptl_crystal_size_mid 0.33
_exptl_crystal_size_min 0.29
_platon_squeeze_details ' '
_refine_diff_density_max 1.266
_refine_diff_density_min -1.360
_refine_diff_density_rms 0.138
_refine_ls_extinction_method none
_refine_ls_goodness_of_fit_ref 1.099
_refine_ls_hydrogen_treatment mixed
_refine_ls_matrix_type fullcycle
_refine_ls_number_parameters 1961
_refine_ls_number_reflns 32119
_refine_ls_number_restraints 0
_refine_ls_restrained_S_all 1.099
_refine_ls_R_factor_all 0.0615
_refine_ls_R_factor_gt 0.0436
_refine_ls_shift/su_max 0.001
_refine_ls_shift/su_mean 0.000
_refine_ls_structure_factor_coef Fsqd
_refine_ls_weighting_details 'calc w=1/[\s^2^(Fo^2^)+(0.0738P)^2^+0.0000P] where P=(Fo^2^+2Fc^2^)/3'
_refine_ls_weighting_scheme calc
_refine_ls_wR_factor_gt 0.1234
_refine_ls_wR_factor_ref 0.1305
_reflns_number_gt 23969
_reflns_number_total 32119
_reflns_threshold_expression >2sigma(I)
_cod_data_source_file c5dt02062j2.cif
_cod_data_source_block 1
_cod_depositor_comments
;
The following automatic conversions were performed:

'_symmetry_cell_setting' value 'Monoclinic' changed to 'monoclinic'
according to
/usr/data/users/saulius/crontab/automatic-downloads/rss-feeds/RSC/lib/dictionaries/cif_core.dic
dictionary named 'cif_core.dic' version 2.4.2 from 2011-04-26.

Automatic conversion script
Id: cif_fix_values 3271 2015-04-21 07:52:19Z andrius 

 Adding full bibliography for 7035887--7035892.cif.
;
_cod_original_cell_volume 36376(3)
_cod_original_sg_symbol_H-M C2/c
_cod_database_code 7035892

loop_
_symmetry_equiv_pos_as_xyz
'x, y, z'
'-x, y, -z+1/2'
'x+1/2, y+1/2, z'
'-x+1/2, y+1/2, -z+1/2'
'-x, -y, -z'
'x, -y, z-1/2'
'-x+1/2, -y+1/2, -z'
'x+1/2, -y+1/2, z-1/2'

loop_
_atom_site_label
_atom_site_type_symbol
_atom_site_fract_x
_atom_site_fract_y
_atom_site_fract_z
_atom_site_U_iso_or_equiv
_atom_site_adp_type
_atom_site_occupancy
_atom_site_symmetry_multiplicity
_atom_site_calc_flag
_atom_site_refinement_flags
_atom_site_disorder_assembly
_atom_site_disorder_group
Er1 Er 0.390971(5) 0.592005(17) 0.438860(6) 0.03445(8) Uani 1 1 d . . .
Er2 Er 0.340005(5) 0.727064(17) 0.414041(7) 0.03534(8) Uani 1 1 d . . .
Er3 Er 0.330663(5) 0.560910(17) 0.355199(6) 0.03395(8) Uani 1 1 d . . .
Er4 Er 0.382040(5) 0.429279(17) 0.379102(7) 0.03667(8) Uani 1 1 d . . .
Er5 Er 0.387723(5) 0.661093(17) 0.358195(6) 0.03509(8) Uani 1 1 d . . .
O1 O 0.32907(9) 0.8148(3) 0.30373(11) 0.0611(13) Uani 1 1 d . A .
O2 O 0.31154(8) 0.6136(3) 0.31315(10) 0.0511(11) Uani 1 1 d . . .
O3 O 0.36839(7) 0.5262(3) 0.33603(9) 0.0401(10) Uani 1 1 d . B .
O4 O 0.38171(8) 0.7117(3) 0.30991(10) 0.0500(11) Uani 1 1 d . C .
O5 O 0.33912(7) 0.4341(2) 0.38211(10) 0.0412(10) Uani 1 1 d . . .
O6 O 0.37955(7) 0.4521(3) 0.43548(10) 0.0426(10) Uani 1 1 d . . .
O7 O 0.35223(7) 0.6269(3) 0.45474(9) 0.0407(10) Uani 1 1 d . . .
O8 O 0.31351(7) 0.6112(3) 0.40082(10) 0.0412(10) Uani 1 1 d . D .
O9 O 0.42913(8) 0.5975(3) 0.45248(11) 0.0503(11) Uani 1 1 d . B .
O10 O 0.38397(7) 0.7229(2) 0.41392(9) 0.0387(10) Uani 1 1 d . . .
O11 O 0.42407(7) 0.7119(3) 0.36132(10) 0.0463(11) Uani 1 1 d . E .
O12 O 0.46162(8) 0.5577(3) 0.38879(12) 0.0590(13) Uani 1 1 d . F .
O13 O 0.36137(7) 0.5770(2) 0.39631(9) 0.0369(9) Uani 1 1 d . . .
H13 H 0.3522 0.6113 0.4058 0.044 Uiso 1 1 d R . .
O14 O 0.40585(7) 0.5516(2) 0.39004(9) 0.0375(9) Uani 1 1 d . . .
H14P H 0.4233 0.5449 0.3889 0.045 Uiso 1 1 calc R . .
O15 O 0.34638(7) 0.6979(2) 0.35978(9) 0.0386(10) Uani 1 1 d . . .
H15A H 0.3404 0.7403 0.3442 0.046 Uiso 1 1 calc R . .
O16 O 0.41135(8) 0.4022(3) 0.34332(11) 0.0539(12) Uani 1 1 d . . .
O17 O 0.36749(8) 0.3259(3) 0.34532(11) 0.0538(12) Uani 1 1 d . . .
O18 O 0.41420(8) 0.3537(3) 0.40600(12) 0.0589(13) Uani 1 1 d . . .
H18 H 0.4202 0.3772 0.4218 0.071 Uiso 1 1 d R . .
O19 O 0.34565(8) 0.8657(3) 0.39866(11) 0.0475(11) Uani 1 1 d . . .
O20 O 0.34775(8) 0.8049(3) 0.45921(10) 0.0481(11) Uani 1 1 d . . .
O21 O 0.30190(8) 0.7842(3) 0.39473(11) 0.0537(12) Uani 1 1 d . . .
H21 H 0.2951 0.7598 0.3797 0.064 Uiso 1 1 d R . .
O22 O 0.30709(16) 0.4156(5) 0.4761(2) 0.132(3) Uani 1 1 d . . .
O23 O 0.2415(2) 0.2511(8) 0.3280(3) 0.213(5) Uani 1 1 d . . .
O24 O 0.4392(5) 0.496(2) 0.5671(5) 0.482(19) Uani 1 1 d . . .
O25 O 0.43572(12) 0.4166(4) 0.45620(16) 0.102(2) Uani 1 1 d . . .
H25 H 0.4342 0.4686 0.4576 0.123 Uiso 1 1 calc R . .
O26 O 0.27825(11) 0.7130(4) 0.34746(14) 0.094(2) Uani 1 1 d . . .
H26 H 0.2879 0.6847 0.3374 0.113 Uiso 1 1 calc R . .
S1 S 0.28490(3) 0.73762(13) 0.27000(5) 0.0593(5) Uani 1 1 d . . .
S2 S 0.32519(3) 0.43095(10) 0.30591(4) 0.0438(4) Uani 1 1 d . . .
S3 S 0.41652(3) 0.57239(11) 0.30846(4) 0.0477(4) Uani 1 1 d . . .
S4 S 0.37684(4) 0.88000(13) 0.27677(5) 0.0654(5) Uani 1 1 d . . .
S5 S 0.28671(3) 0.47157(10) 0.36560(4) 0.0423(4) Uani 1 1 d . . .
S6 S 0.36360(3) 0.27938(10) 0.41186(4) 0.0422(4) Uani 1 1 d . . .
S7 S 0.38408(3) 0.52731(10) 0.50195(4) 0.0430(4) Uani 1 1 d . . .
S8 S 0.30347(3) 0.70826(11) 0.46103(4) 0.0456(4) Uani 1 1 d . . .
S9 S 0.48176(3) 0.55143(13) 0.45786(5) 0.0624(5) Uani 1 1 d . . .
S10 S 0.39971(3) 0.72592(10) 0.48522(4) 0.0422(4) Uani 1 1 d . . .
S11 S 0.39044(3) 0.85414(10) 0.36176(4) 0.0433(4) Uani 1 1 d . . .
S12 S 0.47201(3) 0.68359(12) 0.33360(4) 0.0549(5) Uani 1 1 d . . .
C1 C 0.3617(4) 0.7221(14) 0.1637(4) 0.108(7) Uani 0.569(14) 1 d P A 1
H1A H 0.3743 0.7437 0.1779 0.163 Uiso 0.569(14) 1 calc PR A 1
H1B H 0.3665 0.7274 0.1420 0.163 Uiso 0.569(14) 1 calc PR A 1
H1C H 0.3589 0.6630 0.1685 0.163 Uiso 0.569(14) 1 calc PR A 1
C2 C 0.3411(4) 0.8617(12) 0.1522(4) 0.105(7) Uani 0.569(14) 1 d P A 1
H2A H 0.3267 0.8944 0.1547 0.158 Uiso 0.569(14) 1 calc PR A 1
H2B H 0.3437 0.8537 0.1298 0.158 Uiso 0.569(14) 1 calc PR A 1
H2C H 0.3545 0.8915 0.1619 0.158 Uiso 0.569(14) 1 calc PR A 1
C3 C 0.3172(4) 0.7264(13) 0.1526(4) 0.101(7) Uani 0.569(14) 1 d P A 1
H3A H 0.3147 0.6737 0.1638 0.152 Uiso 0.569(14) 1 calc PR A 1
H3B H 0.3207 0.7145 0.1307 0.152 Uiso 0.569(14) 1 calc PR A 1
H3C H 0.3030 0.7611 0.1534 0.152 Uiso 0.569(14) 1 calc PR A 1
C1' C 0.3212(5) 0.8384(17) 0.1517(6) 0.104(9) Uani 0.431(14) 1 d P A 2
H1'1 H 0.3050 0.8185 0.1530 0.156 Uiso 0.431(14) 1 calc PR A 2
H1'2 H 0.3253 0.8438 0.1296 0.156 Uiso 0.431(14) 1 calc PR A 2
H1'3 H 0.3227 0.8930 0.1620 0.156 Uiso 0.431(14) 1 calc PR A 2
C2' C 0.3314(5) 0.6816(17) 0.1600(6) 0.104(9) Uani 0.431(14) 1 d P A 2
H2'1 H 0.3407 0.6431 0.1733 0.157 Uiso 0.431(14) 1 calc PR A 2
H2'2 H 0.3346 0.6708 0.1379 0.157 Uiso 0.431(14) 1 calc PR A 2
H2'3 H 0.3147 0.6731 0.1636 0.157 Uiso 0.431(14) 1 calc PR A 2
C3' C 0.3643(4) 0.7911(18) 0.1595(6) 0.103(9) Uani 0.431(14) 1 d P A 2
H3'1 H 0.3676 0.8511 0.1615 0.155 Uiso 0.431(14) 1 calc PR A 2
H3'2 H 0.3665 0.7735 0.1378 0.155 Uiso 0.431(14) 1 calc PR A 2
H3'3 H 0.3750 0.7597 0.1735 0.155 Uiso 0.431(14) 1 calc PR A 2
C4 C 0.3384(2) 0.7739(7) 0.1684(2) 0.100(3) Uani 1 1 d . . .
C5 C 0.33546(17) 0.7867(6) 0.2040(2) 0.084(3) Uani 1 1 d . A .
C6 C 0.35289(16) 0.8252(6) 0.2228(2) 0.077(2) Uani 1 1 d . . .
H6 H 0.3665 0.8458 0.2130 0.092 Uiso 1 1 calc R A .
C7 C 0.35155(14) 0.8353(5) 0.25549(19) 0.066(2) Uani 1 1 d . A .
C8 C 0.33044(14) 0.8095(5) 0.27084(18) 0.062(2) Uani 1 1 d . . .
C9 C 0.31199(14) 0.7732(5) 0.25242(18) 0.062(2) Uani 1 1 d . A .
C10 C 0.31429(16) 0.7623(5) 0.22005(19) 0.074(2) Uani 1 1 d . . .
H10 H 0.3016 0.7381 0.2082 0.089 Uiso 1 1 calc R A .
C11 C 0.24295(18) 0.4642(8) 0.2007(2) 0.111(4) Uani 1 1 d . . .
H11A H 0.2376 0.4311 0.2185 0.166 Uiso 1 1 calc R . .
H11B H 0.2362 0.4410 0.1811 0.166 Uiso 1 1 calc R . .
H11C H 0.2378 0.5223 0.2030 0.166 Uiso 1 1 calc R . .
C12 C 0.27896(19) 0.5119(7) 0.1705(2) 0.106(3) Uani 1 1 d . . .
H12A H 0.2741 0.5705 0.1723 0.160 Uiso 1 1 calc R . .
H12B H 0.2718 0.4877 0.1513 0.160 Uiso 1 1 calc R . .
H12C H 0.2961 0.5087 0.1695 0.160 Uiso 1 1 calc R . .
C13 C 0.2784(2) 0.3682(7) 0.1958(3) 0.125(4) Uani 1 1 d . . .
H13A H 0.2956 0.3648 0.1968 0.187 Uiso 1 1 calc R . .
H13B H 0.2725 0.3474 0.1754 0.187 Uiso 1 1 calc R . .
H13C H 0.2719 0.3340 0.2125 0.187 Uiso 1 1 calc R . .
C14 C 0.27058(16) 0.4612(6) 0.19996(19) 0.077(3) Uani 1 1 d . . .
C15 C 0.28151(14) 0.5000(5) 0.23045(18) 0.064(2) Uani 1 1 d . . .
C16 C 0.27818(14) 0.5864(5) 0.23749(17) 0.062(2) Uani 1 1 d . . .
H16 H 0.2688 0.6192 0.2234 0.074 Uiso 1 1 calc R . .
C17 C 0.28825(13) 0.6254(5) 0.26442(17) 0.0567(19) Uani 1 1 d . . .
C18 C 0.30217(12) 0.5783(4) 0.28676(16) 0.0513(17) Uani 1 1 d . . .
C19 C 0.30582(12) 0.4921(5) 0.27950(16) 0.0507(17) Uani 1 1 d . . .
C20 C 0.29557(13) 0.4538(5) 0.25249(17) 0.060(2) Uani 1 1 d . . .
H20 H 0.2981 0.3959 0.2490 0.073 Uiso 1 1 calc R . .
C21 C 0.3593(3) 0.4139(13) 0.1868(4) 0.098(6) Uani 0.591(9) 1 d P B 1
H21A H 0.3459 0.3889 0.1973 0.147 Uiso 0.591(9) 1 calc PR B 1
H21B H 0.3615 0.3856 0.1667 0.147 Uiso 0.591(9) 1 calc PR B 1
H21C H 0.3563 0.4734 0.1831 0.147 Uiso 0.591(9) 1 calc PR B 1
C22 C 0.4035(3) 0.4469(12) 0.1929(4) 0.095(6) Uani 0.591(9) 1 d P B 1
H22A H 0.4016 0.5078 0.1938 0.143 Uiso 0.591(9) 1 calc PR B 1
H22B H 0.4044 0.4293 0.1710 0.143 Uiso 0.591(9) 1 calc PR B 1
H22C H 0.4180 0.4308 0.2044 0.143 Uiso 0.591(9) 1 calc PR B 1
C23 C 0.3882(4) 0.3078(12) 0.2120(4) 0.102(6) Uani 0.591(9) 1 d P B 1
H23A H 0.4018 0.3016 0.2266 0.153 Uiso 0.591(9) 1 calc PR B 1
H23B H 0.3921 0.2843 0.1916 0.153 Uiso 0.591(9) 1 calc PR B 1
H23C H 0.3747 0.2781 0.2201 0.153 Uiso 0.591(9) 1 calc PR B 1
C21' C 0.4065(4) 0.3586(18) 0.2074(5) 0.093(8) Uani 0.409(9) 1 d P B 2
H21D H 0.4191 0.3987 0.2127 0.139 Uiso 0.409(9) 1 calc PR B 2
H21E H 0.4089 0.3360 0.1863 0.139 Uiso 0.409(9) 1 calc PR B 2
H21F H 0.4069 0.3127 0.2226 0.139 Uiso 0.409(9) 1 calc PR B 2
C22' C 0.3621(4) 0.3436(17) 0.1967(5) 0.093(8) Uani 0.409(9) 1 d P B 2
H22D H 0.3620 0.2944 0.2104 0.139 Uiso 0.409(9) 1 calc PR B 2
H22E H 0.3649 0.3259 0.1752 0.139 Uiso 0.409(9) 1 calc PR B 2
H22F H 0.3470 0.3725 0.1975 0.139 Uiso 0.409(9) 1 calc PR B 2
C23' C 0.3833(5) 0.4828(17) 0.1856(5) 0.098(8) Uani 0.409(9) 1 d P B 2
H23D H 0.3682 0.5124 0.1854 0.147 Uiso 0.409(9) 1 calc PR B 2
H23E H 0.3865 0.4643 0.1642 0.147 Uiso 0.409(9) 1 calc PR B 2
H23F H 0.3958 0.5204 0.1931 0.147 Uiso 0.409(9) 1 calc PR B 2
C24 C 0.38207(18) 0.4038(7) 0.2080(2) 0.089(3) Uani 1 1 d . . .
C25 C 0.37793(15) 0.4381(5) 0.24121(19) 0.070(2) Uani 1 1 d . B .
C26 C 0.35728(14) 0.4224(5) 0.25788(17) 0.061(2) Uani 1 1 d . . .
H26A H 0.3452 0.3897 0.2480 0.074 Uiso 1 1 calc R B .
C27 C 0.35355(12) 0.4528(4) 0.28849(16) 0.0519(17) Uani 1 1 d . B .
C28 C 0.37189(12) 0.4992(4) 0.30457(15) 0.0466(16) Uani 1 1 d . . .
C29 C 0.39235(12) 0.5147(5) 0.28902(16) 0.0520(17) Uani 1 1 d . B .
C30 C 0.39545(14) 0.4856(5) 0.25838(17) 0.062(2) Uani 1 1 d . . .
H30 H 0.4098 0.4979 0.2486 0.074 Uiso 1 1 calc R B .
C31 C 0.4498(3) 0.6802(12) 0.1914(4) 0.095(6) Uani 0.567(13) 1 d P C 1
H31A H 0.4520 0.6286 0.2035 0.143 Uiso 0.567(13) 1 calc PR C 1
H31B H 0.4622 0.6852 0.1761 0.143 Uiso 0.567(13) 1 calc PR C 1
H31C H 0.4344 0.6788 0.1803 0.143 Uiso 0.567(13) 1 calc PR C 1
C32 C 0.4481(3) 0.8425(12) 0.1970(4) 0.100(7) Uani 0.567(13) 1 d P C 1
H32A H 0.4336 0.8424 0.1839 0.149 Uiso 0.567(13) 1 calc PR C 1
H32B H 0.4616 0.8521 0.1838 0.149 Uiso 0.567(13) 1 calc PR C 1
H32C H 0.4473 0.8872 0.2127 0.149 Uiso 0.567(13) 1 calc PR C 1
C33 C 0.4762(3) 0.7577(12) 0.2313(4) 0.093(6) Uani 0.567(13) 1 d P C 1
H33A H 0.4766 0.8009 0.2476 0.140 Uiso 0.567(13) 1 calc PR C 1
H33B H 0.4883 0.7698 0.2160 0.140 Uiso 0.567(13) 1 calc PR C 1
H33C H 0.4794 0.7029 0.2409 0.140 Uiso 0.567(13) 1 calc PR C 1
C31' C 0.4644(4) 0.8407(15) 0.2174(6) 0.091(8) Uani 0.433(13) 1 d P C 2
H31D H 0.4531 0.8872 0.2170 0.136 Uiso 0.433(13) 1 calc PR C 2
H31E H 0.4751 0.8469 0.2000 0.136 Uiso 0.433(13) 1 calc PR C 2
H31F H 0.4734 0.8412 0.2374 0.136 Uiso 0.433(13) 1 calc PR C 2
C32' C 0.4673(4) 0.6783(16) 0.2128(6) 0.096(8) Uani 0.433(13) 1 d P C 2
H32D H 0.4736 0.6658 0.2339 0.144 Uiso 0.433(13) 1 calc PR C 2
H32E H 0.4803 0.6898 0.1989 0.144 Uiso 0.433(13) 1 calc PR C 2
H32F H 0.4583 0.6301 0.2047 0.144 Uiso 0.433(13) 1 calc PR C 2
C33' C 0.4361(4) 0.7580(16) 0.1814(5) 0.094(8) Uani 0.433(13) 1 d P C 2
H33D H 0.4261 0.7080 0.1798 0.141 Uiso 0.433(13) 1 calc PR C 2
H33E H 0.4470 0.7588 0.1640 0.141 Uiso 0.433(13) 1 calc PR C 2
H33F H 0.4262 0.8082 0.1804 0.141 Uiso 0.433(13) 1 calc PR C 2
C34 C 0.45085(18) 0.7566(7) 0.2140(2) 0.089(3) Uani 1 1 d . . .
C35 C 0.43268(15) 0.7470(6) 0.2399(2) 0.073(2) Uani 1 1 d . C .
C36 C 0.43282(13) 0.6745(5) 0.25965(18) 0.063(2) Uani 1 1 d . . .
H36 H 0.4445 0.6329 0.2571 0.075 Uiso 1 1 calc R C .
C37 C 0.41570(12) 0.6637(5) 0.28307(16) 0.0520(17) Uani 1 1 d . C .
C38 C 0.39770(12) 0.7249(4) 0.28792(17) 0.0526(18) Uani 1 1 d . . .
C39 C 0.39792(13) 0.7980(5) 0.26916(18) 0.0593(19) Uani 1 1 d . C .
C40 C 0.41507(14) 0.8089(6) 0.24593(19) 0.070(2) Uani 1 1 d . . .
H40 H 0.4149 0.8589 0.2339 0.084 Uiso 1 1 calc R C .
C41 C 0.24902(18) 0.1879(7) 0.4124(3) 0.122(4) Uani 1 1 d . . .
H41A H 0.2479 0.2258 0.4304 0.183 Uiso 1 1 calc R . .
H41B H 0.2389 0.1391 0.4155 0.183 Uiso 1 1 calc R . .
H41C H 0.2439 0.2172 0.3932 0.183 Uiso 1 1 calc R . .
C42 C 0.2760(2) 0.0987(7) 0.3796(3) 0.122(4) Uani 1 1 d . . .
H42A H 0.2693 0.1280 0.3612 0.183 Uiso 1 1 calc R . .
H42B H 0.2669 0.0479 0.3834 0.183 Uiso 1 1 calc R . .
H42C H 0.2924 0.0836 0.3758 0.183 Uiso 1 1 calc R . .
C43 C 0.2832(2) 0.1062(7) 0.4388(3) 0.119(4) Uani 1 1 d . . .
H43A H 0.3000 0.0925 0.4375 0.179 Uiso 1 1 calc R . .
H43B H 0.2740 0.0544 0.4395 0.179 Uiso 1 1 calc R . .
H43C H 0.2807 0.1389 0.4578 0.179 Uiso 1 1 calc R . .
C44 C 0.27521(15) 0.1582(5) 0.4094(2) 0.076(2) Uani 1 1 d . . .
C45 C 0.29183(13) 0.2340(4) 0.40453(19) 0.0581(19) Uani 1 1 d . . .
C46 C 0.28371(13) 0.3105(5) 0.38982(18) 0.0583(19) Uani 1 1 d . . .
H46 H 0.2674 0.3169 0.3848 0.070 Uiso 1 1 calc R . .
C47 C 0.29935(11) 0.3762(4) 0.38274(15) 0.0447(16) Uani 1 1 d . . .
C48 C 0.32442(11) 0.3705(4) 0.38902(15) 0.0427(15) Uani 1 1 d . . .
C49 C 0.33232(11) 0.2939(4) 0.40298(15) 0.0453(16) Uani 1 1 d . . .
C50 C 0.31647(12) 0.2290(4) 0.41006(17) 0.0513(17) Uani 1 1 d . . .
H50 H 0.3227 0.1790 0.4191 0.062 Uiso 1 1 calc R . .
C51 C 0.3514(2) 0.1309(6) 0.5245(2) 0.100(3) Uani 1 1 d . . .
H51A H 0.3362 0.1387 0.5134 0.149 Uiso 1 1 calc R . .
H51B H 0.3495 0.0933 0.5424 0.149 Uiso 1 1 calc R . .
H51C H 0.3627 0.1063 0.5102 0.149 Uiso 1 1 calc R . .
C52 C 0.3417(2) 0.2539(6) 0.5586(2) 0.110(4) Uani 1 1 d . . .
H52A H 0.3480 0.3038 0.5693 0.165 Uiso 1 1 calc R . .
H52B H 0.3377 0.2117 0.5743 0.165 Uiso 1 1 calc R . .
H52C H 0.3276 0.2690 0.5461 0.165 Uiso 1 1 calc R . .
C53 C 0.3844(2) 0.2052(7) 0.5558(3) 0.113(4) Uani 1 1 d . . .
H53A H 0.3964 0.1816 0.5423 0.169 Uiso 1 1 calc R . .
H53B H 0.3818 0.1670 0.5734 0.169 Uiso 1 1 calc R . .
H53C H 0.3898 0.2594 0.5640 0.169 Uiso 1 1 calc R . .
C54 C 0.36085(15) 0.2172(5) 0.53644(19) 0.066(2) Uani 1 1 d . . .
C55 C 0.36476(13) 0.2784(4) 0.50898(17) 0.0548(18) Uani 1 1 d . . .
C56 C 0.36232(12) 0.2565(4) 0.47687(16) 0.0513(17) Uani 1 1 d . . .
H56 H 0.3574 0.2015 0.4716 0.062 Uiso 1 1 calc R . .
C57 C 0.36694(12) 0.3133(4) 0.45240(15) 0.0450(16) Uani 1 1 d . . .
C58 C 0.37448(12) 0.3969(4) 0.45872(15) 0.0449(16) Uani 1 1 d . . .
C59 C 0.37615(12) 0.4204(4) 0.49140(15) 0.0471(16) Uani 1 1 d . . .
C60 C 0.37191(12) 0.3617(4) 0.51546(17) 0.0520(17) Uani 1 1 d . . .
H60 H 0.3739 0.3788 0.5367 0.062 Uiso 1 1 calc R . .
C61 C 0.3157(2) 0.4877(8) 0.5885(3) 0.127(4) Uani 1 1 d . . .
H61A H 0.3142 0.4507 0.5702 0.191 Uiso 1 1 calc R . .
H61B H 0.3038 0.4728 0.6037 0.191 Uiso 1 1 calc R . .
H61C H 0.3315 0.4814 0.5982 0.191 Uiso 1 1 calc R . .
C62 C 0.2850(2) 0.5970(8) 0.5773(3) 0.129(4) Uani 1 1 d . . .
H62A H 0.2821 0.6573 0.5754 0.194 Uiso 1 1 calc R . .
H62B H 0.2784 0.5764 0.5968 0.194 Uiso 1 1 calc R . .
H62C H 0.2775 0.5680 0.5594 0.194 Uiso 1 1 calc R . .
C63 C 0.3244(2) 0.6420(8) 0.6014(3) 0.132(4) Uani 1 1 d . . .
H63A H 0.3413 0.6445 0.5972 0.198 Uiso 1 1 calc R . .
H63B H 0.3223 0.6226 0.6229 0.198 Uiso 1 1 calc R . .
H63C H 0.3175 0.6979 0.5988 0.198 Uiso 1 1 calc R . .
C64 C 0.31205(17) 0.5801(6) 0.5779(2) 0.081(3) Uani 1 1 d . . .
C65 C 0.32240(15) 0.5934(5) 0.54521(18) 0.065(2) Uani 1 1 d . . .
C66 C 0.34498(14) 0.5633(5) 0.53805(17) 0.0577(19) Uani 1 1 d . . .
H66 H 0.3538 0.5346 0.5540 0.069 Uiso 1 1 calc R . .
C67 C 0.35536(12) 0.5733(4) 0.50848(16) 0.0482(16) Uani 1 1 d . . .
C68 C 0.34302(12) 0.6177(4) 0.48353(16) 0.0480(16) Uani 1 1 d . . .
C69 C 0.32024(12) 0.6492(4) 0.49062(16) 0.0509(17) Uani 1 1 d . . .
C70 C 0.31072(14) 0.6373(5) 0.52065(17) 0.0597(19) Uani 1 1 d . . .
H70 H 0.2956 0.6602 0.5244 0.072 Uiso 1 1 calc R . .
C71 C 0.2183(3) 0.5770(11) 0.4851(4) 0.085(6) Uani 0.566(13) 1 d P D 1
H71A H 0.2325 0.5718 0.4988 0.128 Uiso 0.566(13) 1 calc PR D 1
H71B H 0.2050 0.5509 0.4953 0.128 Uiso 0.566(13) 1 calc PR D 1
H71C H 0.2149 0.6363 0.4813 0.128 Uiso 0.566(13) 1 calc PR D 1
C72 C 0.2214(3) 0.4336(11) 0.4607(5) 0.095(6) Uani 0.566(13) 1 d P D 1
H72A H 0.2205 0.4019 0.4410 0.142 Uiso 0.566(13) 1 calc PR D 1
H72B H 0.2075 0.4218 0.4730 0.142 Uiso 0.566(13) 1 calc PR D 1
H72C H 0.2356 0.4171 0.4728 0.142 Uiso 0.566(13) 1 calc PR D 1
C73 C 0.2029(3) 0.5502(12) 0.4278(4) 0.088(6) Uani 0.566(13) 1 d P D 1
H73A H 0.2060 0.6043 0.4179 0.133 Uiso 0.566(13) 1 calc PR D 1
H73B H 0.1876 0.5518 0.4377 0.133 Uiso 0.566(13) 1 calc PR D 1
H73C H 0.2029 0.5060 0.4119 0.133 Uiso 0.566(13) 1 calc PR D 1
C71' C 0.2115(4) 0.4527(15) 0.4374(6) 0.090(8) Uani 0.434(13) 1 d P D 2
H71D H 0.1981 0.4337 0.4495 0.135 Uiso 0.434(13) 1 calc PR D 2
H71E H 0.2233 0.4082 0.4368 0.135 Uiso 0.434(13) 1 calc PR D 2
H71F H 0.2060 0.4662 0.4160 0.135 Uiso 0.434(13) 1 calc PR D 2
C72' C 0.2065(4) 0.6098(15) 0.4421(6) 0.087(8) Uani 0.434(13) 1 d P D 2
H72D H 0.2145 0.6621 0.4478 0.131 Uiso 0.434(13) 1 calc PR D 2
H72E H 0.1913 0.6072 0.4525 0.131 Uiso 0.434(13) 1 calc PR D 2
H72F H 0.2037 0.6076 0.4193 0.131 Uiso 0.434(13) 1 calc PR D 2
C73' C 0.2228(4) 0.5296(15) 0.4896(5) 0.087(8) Uani 0.434(13) 1 d P D 2
H73D H 0.2321 0.4817 0.4972 0.130 Uiso 0.434(13) 1 calc PR D 2
H73E H 0.2066 0.5243 0.4968 0.130 Uiso 0.434(13) 1 calc PR D 2
H73F H 0.2298 0.5815 0.4980 0.130 Uiso 0.434(13) 1 calc PR D 2
C74 C 0.22253(15) 0.5319(6) 0.4531(2) 0.079(3) Uani 1 1 d . . .
C75 C 0.24740(13) 0.5503(5) 0.44086(19) 0.060(2) Uani 1 1 d . D .
C76 C 0.26265(12) 0.6094(5) 0.45427(18) 0.0558(18) Uani 1 1 d . . .
H76 H 0.2580 0.6377 0.4726 0.067 Uiso 1 1 calc R D .
C77 C 0.28489(11) 0.6295(4) 0.44185(16) 0.0473(16) Uani 1 1 d . D .
C78 C 0.29270(11) 0.5904(4) 0.41413(16) 0.0444(16) Uani 1 1 d . . .
C79 C 0.27761(11) 0.5281(4) 0.40028(16) 0.0456(16) Uani 1 1 d . D .
C80 C 0.25534(12) 0.5089(5) 0.41272(17) 0.0538(18) Uani 1 1 d . . .
H80 H 0.2455 0.4686 0.4025 0.065 Uiso 1 1 calc R D .
C81 C 0.5054(3) 0.7254(11) 0.5607(4) 0.088(5) Uani 0.591(9) 1 d P B 1
H81A H 0.5057 0.6651 0.5651 0.132 Uiso 0.591(9) 1 calc PR B 1
H81B H 0.5137 0.7552 0.5778 0.132 Uiso 0.591(9) 1 calc PR B 1
H81C H 0.5132 0.7364 0.5410 0.132 Uiso 0.591(9) 1 calc PR B 1
C82 C 0.4794(3) 0.8536(10) 0.5524(4) 0.086(5) Uani 0.591(9) 1 d P B 1
H82A H 0.4856 0.8653 0.5317 0.130 Uiso 0.591(9) 1 calc PR B 1
H82B H 0.4894 0.8806 0.5686 0.130 Uiso 0.591(9) 1 calc PR B 1
H82C H 0.4633 0.8754 0.5533 0.130 Uiso 0.591(9) 1 calc PR B 1
C83 C 0.4662(3) 0.7364(12) 0.5891(4) 0.093(6) Uani 0.591(9) 1 d P B 1
H83A H 0.4496 0.7521 0.5866 0.140 Uiso 0.591(9) 1 calc PR B 1
H83B H 0.4735 0.7682 0.6065 0.140 Uiso 0.591(9) 1 calc PR B 1
H83C H 0.4674 0.6764 0.5936 0.140 Uiso 0.591(9) 1 calc PR B 1
C81' C 0.4621(4) 0.8101(15) 0.5779(5) 0.084(7) Uani 0.409(9) 1 d P B 2
H81D H 0.4554 0.8551 0.5649 0.126 Uiso 0.409(9) 1 calc PR B 2
H81E H 0.4708 0.8344 0.5959 0.126 Uiso 0.409(9) 1 calc PR B 2
H81F H 0.4494 0.7745 0.5854 0.126 Uiso 0.409(9) 1 calc PR B 2
C82' C 0.4910(4) 0.6874(15) 0.5796(5) 0.085(7) Uani 0.409(9) 1 d P B 2
H82D H 0.4790 0.6600 0.5919 0.127 Uiso 0.409(9) 1 calc PR B 2
H82E H 0.5028 0.7134 0.5938 0.127 Uiso 0.409(9) 1 calc PR B 2
H82F H 0.4987 0.6458 0.5665 0.127 Uiso 0.409(9) 1 calc PR B 2
C83' C 0.4986(4) 0.8149(16) 0.5442(6) 0.090(8) Uani 0.409(9) 1 d P B 2
H83D H 0.5110 0.7805 0.5353 0.135 Uiso 0.409(9) 1 calc PR B 2
H83E H 0.5055 0.8501 0.5610 0.135 Uiso 0.409(9) 1 calc PR B 2
H83F H 0.4915 0.8505 0.5278 0.135 Uiso 0.409(9) 1 calc PR B 2
C84 C 0.47919(15) 0.7564(6) 0.5581(2) 0.075(2) Uani 1 1 d . . .
C85 C 0.46585(13) 0.7134(5) 0.53017(18) 0.063(2) Uani 1 1 d . B .
C86 C 0.47660(13) 0.6570(5) 0.51029(18) 0.060(2) Uani 1 1 d . . .
H86 H 0.4926 0.6431 0.5149 0.072 Uiso 1 1 calc R B .
C87 C 0.46554(12) 0.6186(5) 0.48358(17) 0.0549(18) Uani 1 1 d . B .
C88 C 0.44097(12) 0.6358(4) 0.47625(16) 0.0500(17) Uani 1 1 d . . .
C89 C 0.42991(11) 0.6965(4) 0.49548(16) 0.0467(16) Uani 1 1 d . B .
C90 C 0.44189(13) 0.7334(5) 0.52187(17) 0.0570(19) Uani 1 1 d . . .
H90 H 0.4337 0.7724 0.5343 0.068 Uiso 1 1 calc R B .
C91 C 0.4481(2) 1.0180(7) 0.4846(3) 0.119(4) Uani 1 1 d . . .
H91A H 0.4382 1.0112 0.5028 0.179 Uiso 1 1 calc R . .
H91B H 0.4583 1.0669 0.4877 0.179 Uiso 1 1 calc R . .
H91C H 0.4578 0.9678 0.4822 0.179 Uiso 1 1 calc R . .
C92 C 0.44861(18) 1.0644(6) 0.4282(2) 0.099(3) Uani 1 1 d . . .
H92A H 0.4608 1.0228 0.4240 0.148 Uiso 1 1 calc R . .
H92B H 0.4561 1.1168 0.4352 0.148 Uiso 1 1 calc R . .
H92C H 0.4391 1.0746 0.4089 0.148 Uiso 1 1 calc R . .
C93 C 0.4127(2) 1.0987(6) 0.4590(3) 0.114(4) Uani 1 1 d . . .
H93A H 0.4058 1.1144 0.4385 0.171 Uiso 1 1 calc R . .
H93B H 0.4198 1.1482 0.4692 0.171 Uiso 1 1 calc R . .
H93C H 0.4004 1.0761 0.4722 0.171 Uiso 1 1 calc R . .
C94 C 0.43223(16) 1.0306(5) 0.4546(2) 0.073(2) Uani 1 1 d . . .
C95 C 0.42042(13) 0.9475(4) 0.44413(18) 0.0551(18) Uani 1 1 d . . .
C96 C 0.41629(12) 0.8810(4) 0.46534(17) 0.0520(17) Uani 1 1 d . . .
H96 H 0.4215 0.8863 0.4866 0.062 Uiso 1 1 calc R . .
C97 C 0.40440(11) 0.8059(4) 0.45525(16) 0.0453(16) Uani 1 1 d . . .
C98 C 0.39610(10) 0.7976(4) 0.42347(15) 0.0397(14) Uani 1 1 d . . .
C99 C 0.40029(11) 0.8639(4) 0.40248(16) 0.0450(16) Uani 1 1 d . . .
C100 C 0.41199(12) 0.9357(4) 0.41282(17) 0.0512(17) Uani 1 1 d . . .
H100 H 0.4145 0.9792 0.3981 0.061 Uiso 1 1 calc R . .
C101 C 0.4609(3) 1.0841(8) 0.3315(4) 0.089(5) Uani 0.666(13) 1 d P E 1
H10A H 0.4679 1.0623 0.3511 0.133 Uiso 0.666(13) 1 calc PR E 1
H10B H 0.4445 1.1007 0.3348 0.133 Uiso 0.666(13) 1 calc PR E 1
H10C H 0.4699 1.1328 0.3247 0.133 Uiso 0.666(13) 1 calc PR E 1
C102 C 0.4865(3) 1.0035(10) 0.2928(4) 0.096(6) Uani 0.666(13) 1 d P E 1
H10D H 0.4979 0.9962 0.3104 0.144 Uiso 0.666(13) 1 calc PR E 1
H10E H 0.4907 1.0532 0.2808 0.144 Uiso 0.666(13) 1 calc PR E 1
H10F H 0.4868 0.9541 0.2793 0.144 Uiso 0.666(13) 1 calc PR E 1
C103 C 0.4439(3) 1.0432(10) 0.2779(4) 0.098(5) Uani 0.666(13) 1 d P E 1
H10G H 0.4462 1.0076 0.2595 0.147 Uiso 0.666(13) 1 calc PR E 1
H10H H 0.4471 1.1016 0.2724 0.147 Uiso 0.666(13) 1 calc PR E 1
H10I H 0.4276 1.0380 0.2845 0.147 Uiso 0.666(13) 1 calc PR E 1
C10A C 0.4713(6) 0.9975(18) 0.2724(7) 0.087(10) Uani 0.334(13) 1 d P E 2
H10M H 0.4817 0.9484 0.2734 0.131 Uiso 0.334(13) 1 calc PR E 2
H10N H 0.4803 1.0463 0.2656 0.131 Uiso 0.334(13) 1 calc PR E 2
H10O H 0.4583 0.9871 0.2574 0.131 Uiso 0.334(13) 1 calc PR E 2
C10B C 0.4420(5) 1.0834(18) 0.3044(8) 0.090(10) Uani 0.334(13) 1 d P E 2
H10J H 0.4283 1.0630 0.2922 0.135 Uiso 0.334(13) 1 calc PR E 2
H10K H 0.4482 1.1338 0.2945 0.135 Uiso 0.334(13) 1 calc PR E 2
H10L H 0.4374 1.0966 0.3258 0.135 Uiso 0.334(13) 1 calc PR E 2
C10C C 0.4825(5) 1.0424(18) 0.3286(7) 0.092(10) Uani 0.334(13) 1 d P E 2
H10P H 0.4764 1.0540 0.3494 0.137 Uiso 0.334(13) 1 calc PR E 2
H10Q H 0.4898 1.0929 0.3204 0.137 Uiso 0.334(13) 1 calc PR E 2
H10R H 0.4941 0.9973 0.3302 0.137 Uiso 0.334(13) 1 calc PR E 2
C104 C 0.46139(17) 1.0146(6) 0.3056(2) 0.083(3) Uani 1 1 d . . .
C105 C 0.45177(14) 0.9323(5) 0.3189(2) 0.066(2) Uani 1 1 d . E .
C106 C 0.42838(13) 0.9291(5) 0.33149(18) 0.0587(19) Uani 1 1 d . . .
H106 H 0.4189 0.9780 0.3306 0.070 Uiso 1 1 calc R E .
C107 C 0.41927(12) 0.8563(4) 0.34490(16) 0.0481(16) Uani 1 1 d . E .
C108 C 0.43274(12) 0.7792(4) 0.34722(16) 0.0491(17) Uani 1 1 d . . .
C109 C 0.45549(12) 0.7798(4) 0.33354(17) 0.0532(18) Uani 1 1 d . E .
C110 C 0.46433(14) 0.8547(5) 0.32025(18) 0.062(2) Uani 1 1 d . . .
H110 H 0.4795 0.8531 0.3117 0.074 Uiso 1 1 calc R E .
C111 C 0.5261(3) 0.9001(10) 0.3962(4) 0.102(6) Uani 0.657(14) 1 d P F 1
H11D H 0.5328 0.8713 0.3782 0.153 Uiso 0.657(14) 1 calc PR F 1
H11E H 0.5366 0.9459 0.4029 0.153 Uiso 0.657(14) 1 calc PR F 1
H11F H 0.5106 0.9229 0.3901 0.153 Uiso 0.657(14) 1 calc PR F 1
C112 C 0.5476(3) 0.8066(11) 0.4381(4) 0.103(6) Uani 0.657(14) 1 d P F 1
H11G H 0.5449 0.7731 0.4569 0.154 Uiso 0.657(14) 1 calc PR F 1
H11H H 0.5573 0.8552 0.4437 0.154 Uiso 0.657(14) 1 calc PR F 1
H11I H 0.5556 0.7724 0.4226 0.154 Uiso 0.657(14) 1 calc PR F 1
C113 C 0.5097(3) 0.8859(10) 0.4500(4) 0.099(6) Uani 0.657(14) 1 d P F 1
H11J H 0.4951 0.9091 0.4407 0.148 Uiso 0.657(14) 1 calc PR F 1
H11K H 0.5195 0.9314 0.4584 0.148 Uiso 0.657(14) 1 calc PR F 1
H11L H 0.5059 0.8472 0.4669 0.148 Uiso 0.657(14) 1 calc PR F 1
C11A C 0.5325(6) 0.8252(19) 0.4585(7) 0.096(11) Uani 0.343(14) 1 d P F 2
H11P H 0.5191 0.8269 0.4723 0.144 Uiso 0.343(14) 1 calc PR F 2
H11Q H 0.5435 0.8703 0.4642 0.144 Uiso 0.343(14) 1 calc PR F 2
H11R H 0.5405 0.7711 0.4607 0.144 Uiso 0.343(14) 1 calc PR F 2
C11B C 0.5095(5) 0.9182(18) 0.4169(8) 0.097(11) Uani 0.343(14) 1 d P F 2
H11S H 0.5059 0.9223 0.3944 0.145 Uiso 0.343(14) 1 calc PR F 2
H11T H 0.5189 0.9666 0.4238 0.145 Uiso 0.343(14) 1 calc PR F 2
H11U H 0.4948 0.9171 0.4283 0.145 Uiso 0.343(14) 1 calc PR F 2
C11C C 0.5459(5) 0.8327(19) 0.4025(7) 0.092(10) Uani 0.343(14) 1 d P F 2
H11M H 0.5554 0.7835 0.4083 0.137 Uiso 0.343(14) 1 calc PR F 2
H11N H 0.5554 0.8834 0.4056 0.137 Uiso 0.343(14) 1 calc PR F 2
H11O H 0.5407 0.8285 0.3804 0.137 Uiso 0.343(14) 1 calc PR F 2
C114 C 0.52355(18) 0.8369(6) 0.4238(2) 0.089(3) Uani 1 1 d . . .
C115 C 0.50825(15) 0.7609(5) 0.4139(2) 0.072(2) Uani 1 1 d . F .
C116 C 0.49848(14) 0.7504(5) 0.3834(2) 0.067(2) Uani 1 1 d . . .
H116 H 0.5023 0.7910 0.3681 0.081 Uiso 1 1 calc R F .
C117 C 0.48360(12) 0.6852(5) 0.37384(17) 0.0554(18) Uani 1 1 d . F .
C118 C 0.47789(13) 0.6215(5) 0.39648(18) 0.0565(19) Uani 1 1 d . . .
C119 C 0.48776(13) 0.6279(5) 0.42730(18) 0.0588(19) Uani 1 1 d . F .
C120 C 0.50260(13) 0.6968(5) 0.4351(2) 0.067(2) Uani 1 1 d . . .
H120 H 0.5091 0.7000 0.4559 0.080 Uiso 1 1 calc R F .
C121 C 0.32408(16) 0.8957(6) 0.3156(2) 0.081(3) Uani 1 1 d . . .
H12D H 0.3354 0.9360 0.3076 0.122 Uiso 1 1 calc R A .
H12E H 0.3252 0.8948 0.3385 0.122 Uiso 1 1 calc R . .
H12F H 0.3081 0.9123 0.3088 0.122 Uiso 1 1 calc R . .
C122 C 0.47100(16) 0.4890(6) 0.3718(2) 0.085(3) Uani 1 1 d . . .
H12G H 0.4785 0.5098 0.3530 0.127 Uiso 1 1 calc R F .
H12H H 0.4582 0.4504 0.3657 0.127 Uiso 1 1 calc R . .
H12I H 0.4827 0.4595 0.3851 0.127 Uiso 1 1 calc R . .
C123 C 0.43870(15) 0.3521(6) 0.3058(2) 0.082(3) Uani 1 1 d . . .
H12J H 0.4406 0.4079 0.2967 0.124 Uiso 1 1 calc R . .
H12K H 0.4391 0.3100 0.2891 0.124 Uiso 1 1 calc R . .
H12L H 0.4515 0.3415 0.3212 0.124 Uiso 1 1 calc R . .
C124 C 0.41498(14) 0.3470(5) 0.32205(18) 0.061(2) Uani 1 1 d . . .
C125 C 0.39852(14) 0.2837(5) 0.31285(19) 0.065(2) Uani 1 1 d . . .
H125 H 0.4034 0.2437 0.2979 0.078 Uiso 1 1 calc R . .
C126 C 0.37563(14) 0.2759(5) 0.32412(18) 0.0577(19) Uani 1 1 d . . .
C127 C 0.35898(19) 0.2074(6) 0.3124(2) 0.101(3) Uani 1 1 d . . .
H12M H 0.3677 0.1549 0.3103 0.152 Uiso 1 1 calc R . .
H12N H 0.3521 0.2234 0.2919 0.152 Uiso 1 1 calc R . .
H12O H 0.3464 0.1998 0.3274 0.152 Uiso 1 1 calc R . .
C128 C 0.42927(16) 0.2855(5) 0.3976(2) 0.079(3) Uani 1 1 d . . .
H12P H 0.4202 0.2449 0.3849 0.119 Uiso 1 1 calc R . .
H12Q H 0.4355 0.2582 0.4167 0.119 Uiso 1 1 calc R . .
H12R H 0.4423 0.3070 0.3855 0.119 Uiso 1 1 calc R . .
C129 C 0.35062(15) 1.0145(5) 0.3911(2) 0.069(2) Uani 1 1 d . . .
H12S H 0.3630 1.0050 0.3759 0.103 Uiso 1 1 calc R . .
H12T H 0.3546 1.0639 0.4038 0.103 Uiso 1 1 calc R . .
H12U H 0.3355 1.0236 0.3798 0.103 Uiso 1 1 calc R . .
C130 C 0.34873(12) 0.9379(4) 0.41236(18) 0.0529(18) Uani 1 1 d . . .
C131 C 0.35020(12) 0.9488(4) 0.44550(17) 0.0552(18) Uani 1 1 d . . .
H131 H 0.3514 1.0043 0.4534 0.066 Uiso 1 1 calc R . .
C132 C 0.34994(12) 0.8821(4) 0.46767(16) 0.0479(16) Uani 1 1 d . . .
C133 C 0.35403(15) 0.8987(5) 0.50235(18) 0.072(2) Uani 1 1 d . . .
H13D H 0.3457 0.8566 0.5145 0.108 Uiso 1 1 calc R . .
H13E H 0.3481 0.9545 0.5075 0.108 Uiso 1 1 calc R . .
H13F H 0.3709 0.8957 0.5076 0.108 Uiso 1 1 calc R . .
C134 C 0.29011(14) 0.8624(5) 0.4002(2) 0.069(2) Uani 1 1 d . . .
H13G H 0.2967 0.8881 0.4194 0.103 Uiso 1 1 calc R . .
H13H H 0.2732 0.8522 0.4025 0.103 Uiso 1 1 calc R . .
H13I H 0.2924 0.9000 0.3824 0.103 Uiso 1 1 calc R . .
C135 C 0.2757(3) 0.4279(10) 0.5140(4) 0.167(6) Uani 1 1 d . . .
H13J H 0.2811 0.4244 0.5360 0.250 Uiso 1 1 calc R . .
H13K H 0.2599 0.4039 0.5116 0.250 Uiso 1 1 calc R . .
H13L H 0.2754 0.4867 0.5074 0.250 Uiso 1 1 calc R . .
C136 C 0.2924(3) 0.3800(11) 0.4939(4) 0.162(6) Uani 1 1 d . . .
C137 C 0.2901(3) 0.2856(11) 0.4966(4) 0.198(7) Uani 1 1 d . . .
H13P H 0.2735 0.2699 0.4951 0.296 Uiso 1 1 calc R . .
H13Q H 0.2969 0.2672 0.5168 0.296 Uiso 1 1 calc R . .
H13R H 0.2985 0.2589 0.4796 0.296 Uiso 1 1 calc R . .
C138 C 0.2422(3) 0.3905(10) 0.3050(4) 0.186(7) Uani 1 1 d . . .
H13M H 0.2329 0.3933 0.2853 0.280 Uiso 1 1 calc R . .
H13N H 0.2553 0.4304 0.3043 0.280 Uiso 1 1 calc R . .
H13O H 0.2322 0.4045 0.3225 0.280 Uiso 1 1 calc R . .
C139 C 0.2519(3) 0.3025(10) 0.3094(4) 0.144(5) Uani 1 1 d . . .
C140 C 0.2734(3) 0.2689(11) 0.2932(4) 0.201(8) Uani 1 1 d . . .
H14J H 0.2839 0.2409 0.3086 0.301 Uiso 1 1 calc R . .
H14K H 0.2818 0.3154 0.2835 0.301 Uiso 1 1 calc R . .
H14L H 0.2684 0.2289 0.2769 0.301 Uiso 1 1 calc R . .
C141 C 0.4045(7) 0.448(2) 0.5949(7) 0.47(3) Uani 1 1 d . . .
H14G H 0.4023 0.3876 0.5910 0.698 Uiso 1 1 calc R . .
H14H H 0.3951 0.4798 0.5796 0.698 Uiso 1 1 calc R . .
H14I H 0.3995 0.4610 0.6161 0.698 Uiso 1 1 calc R . .
C142 C 0.4303(8) 0.470(3) 0.5921(8) 0.46(3) Uani 1 1 d . . .
C143 C 0.4458(7) 0.458(2) 0.6217(7) 0.47(3) Uani 1 1 d . . .
H14M H 0.4607 0.4877 0.6195 0.709 Uiso 1 1 calc R . .
H14N H 0.4490 0.3979 0.6247 0.709 Uiso 1 1 calc R . .
H14O H 0.4376 0.4795 0.6398 0.709 Uiso 1 1 calc R . .
C144 C 0.44146(19) 0.3822(7) 0.4867(2) 0.105(3) Uani 1 1 d . . .
H14D H 0.4586 0.3790 0.4897 0.157 Uiso 1 1 calc R . .
H14E H 0.4347 0.3260 0.4883 0.157 Uiso 1 1 calc R . .
H14F H 0.4350 0.4183 0.5029 0.157 Uiso 1 1 calc R . .
C145 C 0.25516(17) 0.6774(6) 0.3434(2) 0.095(3) Uani 1 1 d . . .
H14A H 0.2458 0.6908 0.3617 0.143 Uiso 1 1 calc R . .
H14B H 0.2565 0.6165 0.3413 0.143 Uiso 1 1 calc R . .
H14C H 0.2474 0.7006 0.3244 0.143 Uiso 1 1 calc R . .

loop_
_atom_site_aniso_label
_atom_site_aniso_U_11
_atom_site_aniso_U_22
_atom_site_aniso_U_33
_atom_site_aniso_U_23
_atom_site_aniso_U_13
_atom_site_aniso_U_12
Er1 0.03646(16) 0.03069(15) 0.03622(16) -0.00006(12) 0.00163(11) -0.00390(11)
Er2 0.03464(15) 0.03199(15) 0.03972(16) -0.00088(12) 0.00641(12) -0.00231(11)
Er3 0.03293(15) 0.03401(15) 0.03490(15) 0.00089(12) 0.00099(11) -0.00318(11)
Er4 0.03778(16) 0.03263(15) 0.03958(16) -0.00083(12) 0.00081(12) -0.00161(12)
Er5 0.03376(15) 0.03447(15) 0.03735(16) 0.00168(12) 0.00580(11) -0.00250(11)
O1 0.069(3) 0.063(3) 0.051(3) 0.004(3) -0.002(2) 0.000(3)
O2 0.055(3) 0.052(3) 0.046(3) 0.002(2) -0.008(2) -0.002(2)
O3 0.041(2) 0.041(2) 0.039(2) -0.0017(19) 0.0032(18) -0.0028(19)
O4 0.048(3) 0.053(3) 0.050(3) 0.006(2) 0.011(2) -0.003(2)
O5 0.041(2) 0.037(2) 0.046(3) 0.0030(19) 0.0002(19) -0.0054(19)
O6 0.047(3) 0.039(2) 0.042(2) 0.001(2) 0.0006(19) -0.005(2)
O7 0.043(2) 0.041(2) 0.039(2) -0.0003(19) 0.0073(19) -0.0029(19)
O8 0.037(2) 0.042(2) 0.045(3) 0.000(2) 0.0064(19) -0.0046(19)
O9 0.043(3) 0.052(3) 0.055(3) -0.006(2) -0.005(2) -0.003(2)
O10 0.038(2) 0.034(2) 0.044(2) 0.0006(19) 0.0045(18) -0.0059(18)
O11 0.042(3) 0.044(3) 0.054(3) 0.004(2) 0.009(2) -0.003(2)
O12 0.052(3) 0.057(3) 0.068(3) -0.010(3) 0.003(2) -0.008(2)
O13 0.036(2) 0.037(2) 0.038(2) -0.0003(18) 0.0016(18) -0.0032(18)
O14 0.035(2) 0.037(2) 0.041(2) -0.0008(19) 0.0049(18) -0.0023(18)
O15 0.039(2) 0.036(2) 0.041(2) 0.0023(19) 0.0047(18) -0.0021(18)
O16 0.054(3) 0.051(3) 0.057(3) -0.006(2) 0.007(2) 0.008(2)
O17 0.060(3) 0.049(3) 0.052(3) -0.008(2) 0.000(2) -0.001(2)
O18 0.053(3) 0.056(3) 0.067(3) 0.000(3) -0.002(2) 0.010(2)
O19 0.049(3) 0.037(2) 0.057(3) 0.000(2) 0.009(2) -0.005(2)
O20 0.050(3) 0.045(3) 0.050(3) -0.007(2) 0.008(2) -0.005(2)
O21 0.050(3) 0.045(3) 0.066(3) 0.001(2) 0.001(2) 0.005(2)
O22 0.134(7) 0.131(7) 0.132(7) 0.012(5) 0.024(5) -0.012(5)
O23 0.202(12) 0.219(13) 0.217(13) 0.032(10) -0.013(10) -0.049(10)
O24 0.54(4) 0.69(5) 0.21(2) 0.09(3) -0.02(2) -0.10(4)
O25 0.108(5) 0.085(5) 0.111(5) 0.004(4) -0.038(4) -0.007(4)
O26 0.082(4) 0.119(5) 0.081(4) -0.012(4) -0.006(3) 0.004(4)
S1 0.0589(12) 0.0654(12) 0.0533(11) 0.0071(9) -0.0048(9) 0.0099(9)
S2 0.0444(9) 0.0442(9) 0.0427(9) -0.0008(7) -0.0021(7) -0.0049(7)
S3 0.0419(9) 0.0544(10) 0.0472(10) -0.0033(8) 0.0087(7) -0.0029(8)
S4 0.0710(13) 0.0601(12) 0.0651(13) 0.0100(10) 0.0024(10) -0.0067(10)
S5 0.0374(9) 0.0420(9) 0.0472(9) 0.0035(7) -0.0024(7) -0.0071(7)
S6 0.0458(9) 0.0333(8) 0.0472(9) -0.0022(7) -0.0018(7) -0.0015(7)
S7 0.0499(10) 0.0388(9) 0.0399(9) 0.0010(7) -0.0018(7) -0.0063(7)
S8 0.0445(9) 0.0452(9) 0.0476(10) -0.0042(8) 0.0110(7) 0.0000(7)
S9 0.0506(11) 0.0646(12) 0.0718(13) 0.0034(10) -0.0004(9) 0.0071(9)
S10 0.0419(9) 0.0404(9) 0.0443(9) -0.0014(7) 0.0011(7) -0.0055(7)
S11 0.0425(9) 0.0392(9) 0.0487(10) 0.0050(7) 0.0086(7) -0.0019(7)
S12 0.0480(10) 0.0594(11) 0.0578(11) -0.0076(9) 0.0122(8) -0.0016(8)
C1 0.117(17) 0.120(18) 0.088(14) -0.012(12) 0.005(12) -0.006(14)
C2 0.116(18) 0.118(17) 0.082(13) 0.000(11) 0.001(12) -0.017(13)
C3 0.114(17) 0.120(18) 0.070(12) -0.003(11) 0.002(11) -0.009(13)
C1' 0.11(2) 0.12(2) 0.081(17) -0.001(15) 0.004(15) -0.012(17)
C2' 0.11(2) 0.12(2) 0.084(18) -0.004(16) 0.011(15) -0.012(17)
C3' 0.11(2) 0.12(2) 0.082(17) 0.000(16) 0.015(14) -0.017(18)
C4 0.106(8) 0.115(9) 0.080(7) -0.002(6) 0.010(6) -0.014(7)
C5 0.091(7) 0.095(7) 0.065(6) 0.001(5) 0.004(5) -0.011(6)
C6 0.082(6) 0.084(6) 0.065(6) 0.005(5) 0.009(5) -0.010(5)
C7 0.070(5) 0.069(5) 0.060(5) 0.006(4) 0.003(4) -0.005(4)
C8 0.068(5) 0.065(5) 0.054(5) 0.009(4) 0.000(4) -0.001(4)
C9 0.065(5) 0.068(5) 0.054(5) 0.007(4) 0.000(4) -0.002(4)
C10 0.080(6) 0.083(6) 0.060(5) 0.002(5) -0.001(4) -0.007(5)
C11 0.102(8) 0.142(10) 0.086(7) -0.022(7) -0.018(6) -0.026(7)
C12 0.121(9) 0.126(9) 0.071(6) -0.013(6) -0.010(6) -0.021(7)
C13 0.148(11) 0.126(10) 0.098(8) -0.028(7) -0.044(8) -0.005(8)
C14 0.083(6) 0.087(6) 0.060(5) -0.003(5) -0.026(4) -0.009(5)
C15 0.063(5) 0.075(6) 0.054(5) -0.004(4) -0.013(4) -0.010(4)
C16 0.061(5) 0.072(5) 0.051(5) 0.004(4) -0.011(4) -0.004(4)
C17 0.056(5) 0.065(5) 0.049(4) 0.003(4) -0.004(3) -0.003(4)
C18 0.052(4) 0.056(4) 0.046(4) 0.003(3) -0.006(3) -0.004(3)
C19 0.051(4) 0.056(4) 0.045(4) 0.001(3) -0.002(3) -0.007(3)
C20 0.063(5) 0.067(5) 0.051(4) -0.005(4) -0.008(4) -0.010(4)
C21 0.107(14) 0.125(16) 0.063(10) -0.017(11) 0.011(9) -0.010(12)
C22 0.098(13) 0.128(16) 0.062(10) -0.024(10) 0.023(9) -0.008(12)
C23 0.110(15) 0.120(15) 0.077(12) -0.027(11) 0.014(10) -0.002(12)
C21' 0.096(19) 0.11(2) 0.069(15) -0.029(15) 0.015(13) -0.001(16)
C22' 0.100(19) 0.11(2) 0.069(16) -0.030(15) 0.013(13) -0.004(16)
C23' 0.11(2) 0.12(2) 0.072(16) -0.021(15) 0.011(14) -0.002(17)
C24 0.090(7) 0.111(8) 0.066(6) -0.024(6) 0.013(5) -0.011(6)
C25 0.070(6) 0.085(6) 0.054(5) -0.020(4) 0.010(4) -0.006(5)
C26 0.063(5) 0.070(5) 0.051(5) -0.012(4) 0.004(4) -0.005(4)
C27 0.053(4) 0.055(4) 0.047(4) -0.004(3) 0.003(3) 0.000(3)
C28 0.052(4) 0.046(4) 0.042(4) -0.004(3) 0.001(3) -0.001(3)
C29 0.054(4) 0.055(4) 0.047(4) -0.007(3) 0.008(3) -0.001(3)
C30 0.061(5) 0.074(5) 0.052(5) -0.010(4) 0.012(4) -0.005(4)
C31 0.100(15) 0.106(15) 0.082(13) 0.004(11) 0.032(10) -0.014(12)
C32 0.103(15) 0.112(15) 0.086(13) 0.012(12) 0.037(11) -0.019(12)
C33 0.088(13) 0.106(15) 0.088(12) 0.006(11) 0.043(10) -0.015(11)
C31' 0.084(17) 0.102(18) 0.088(17) 0.011(14) 0.032(13) -0.018(14)
C32' 0.091(18) 0.109(19) 0.090(18) 0.001(15) 0.039(14) -0.011(15)
C33' 0.095(17) 0.11(2) 0.081(16) 0.006(14) 0.036(13) -0.010(14)
C34 0.089(7) 0.098(7) 0.080(7) 0.011(6) 0.031(5) -0.008(6)
C35 0.073(6) 0.082(6) 0.066(5) 0.008(5) 0.026(4) -0.014(5)
C36 0.059(5) 0.071(5) 0.060(5) 0.001(4) 0.018(4) -0.007(4)
C37 0.050(4) 0.058(4) 0.049(4) 0.000(3) 0.012(3) -0.006(3)
C38 0.052(4) 0.056(4) 0.050(4) 0.003(3) 0.011(3) -0.010(3)
C39 0.061(5) 0.062(5) 0.056(5) 0.005(4) 0.012(4) -0.008(4)
C40 0.072(6) 0.075(6) 0.065(5) 0.011(4) 0.017(4) -0.011(4)
C41 0.095(8) 0.103(8) 0.169(12) 0.035(8) 0.014(8) -0.032(7)
C42 0.114(9) 0.094(8) 0.155(11) 0.004(8) -0.015(8) -0.042(7)
C43 0.111(9) 0.100(8) 0.148(11) 0.041(8) 0.012(8) -0.046(7)
C44 0.065(5) 0.062(5) 0.100(7) 0.015(5) 0.001(5) -0.017(4)
C45 0.053(5) 0.047(4) 0.074(5) 0.008(4) -0.001(4) -0.011(3)
C46 0.052(4) 0.052(4) 0.070(5) 0.006(4) 0.001(4) -0.012(3)
C47 0.043(4) 0.041(4) 0.051(4) 0.002(3) 0.000(3) -0.004(3)
C48 0.044(4) 0.038(4) 0.046(4) 0.002(3) 0.000(3) -0.006(3)
C49 0.047(4) 0.039(4) 0.050(4) 0.001(3) 0.000(3) -0.008(3)
C50 0.053(4) 0.040(4) 0.061(5) 0.007(3) -0.001(3) -0.009(3)
C51 0.141(10) 0.074(6) 0.084(7) 0.024(5) 0.012(6) -0.022(6)
C52 0.147(10) 0.091(8) 0.094(8) 0.015(6) 0.033(7) -0.011(7)
C53 0.140(10) 0.094(8) 0.102(8) 0.035(6) -0.017(7) -0.019(7)
C54 0.085(6) 0.054(5) 0.058(5) 0.010(4) 0.006(4) -0.013(4)
C55 0.069(5) 0.045(4) 0.050(4) 0.008(3) 0.005(4) -0.011(3)
C56 0.060(5) 0.041(4) 0.052(4) 0.008(3) 0.001(3) -0.011(3)
C57 0.049(4) 0.039(4) 0.047(4) 0.005(3) 0.002(3) -0.005(3)
C58 0.049(4) 0.041(4) 0.045(4) 0.004(3) 0.001(3) -0.008(3)
C59 0.056(4) 0.042(4) 0.044(4) 0.006(3) 0.000(3) -0.007(3)
C60 0.064(5) 0.046(4) 0.046(4) 0.006(3) 0.002(3) -0.008(3)
C61 0.147(11) 0.141(11) 0.096(8) 0.032(8) 0.049(7) 0.010(9)
C62 0.127(10) 0.168(12) 0.096(8) 0.028(8) 0.045(7) 0.009(9)
C63 0.149(12) 0.158(12) 0.091(8) -0.001(8) 0.034(8) -0.007(9)
C64 0.092(7) 0.092(7) 0.061(5) 0.009(5) 0.025(5) 0.004(5)
C65 0.073(6) 0.071(5) 0.051(5) 0.006(4) 0.018(4) -0.002(4)
C66 0.069(5) 0.060(5) 0.045(4) 0.006(4) 0.010(4) -0.002(4)
C67 0.054(4) 0.047(4) 0.044(4) 0.000(3) 0.007(3) -0.004(3)
C68 0.052(4) 0.048(4) 0.045(4) 0.001(3) 0.008(3) -0.008(3)
C69 0.052(4) 0.053(4) 0.049(4) -0.001(3) 0.010(3) -0.003(3)
C70 0.062(5) 0.065(5) 0.053(5) 0.002(4) 0.018(4) -0.002(4)
C71 0.063(11) 0.097(15) 0.098(14) 0.001(11) 0.027(9) -0.006(10)
C72 0.078(13) 0.105(14) 0.102(15) 0.006(12) 0.024(10) -0.015(10)
C73 0.062(10) 0.102(15) 0.102(14) -0.006(11) 0.017(9) -0.008(10)
C71' 0.069(15) 0.102(19) 0.100(18) 0.000(15) 0.020(13) -0.018(13)
C72' 0.065(14) 0.101(18) 0.097(18) 0.000(14) 0.021(12) -0.009(12)
C73' 0.071(15) 0.09(2) 0.096(18) 0.011(15) 0.028(12) -0.010(13)
C74 0.060(5) 0.088(7) 0.090(7) -0.004(6) 0.021(5) -0.010(5)
C75 0.045(4) 0.065(5) 0.071(5) 0.004(4) 0.014(4) -0.008(4)
C76 0.045(4) 0.061(5) 0.062(5) 0.000(4) 0.014(3) -0.002(3)
C77 0.042(4) 0.049(4) 0.051(4) 0.002(3) 0.008(3) -0.002(3)
C78 0.037(4) 0.047(4) 0.050(4) 0.004(3) 0.006(3) -0.004(3)
C79 0.039(4) 0.046(4) 0.052(4) 0.002(3) 0.004(3) -0.004(3)
C80 0.041(4) 0.057(4) 0.064(5) 0.006(4) 0.006(3) -0.005(3)
C81 0.078(11) 0.092(13) 0.090(12) -0.011(10) -0.034(9) -0.010(9)
C82 0.081(12) 0.087(12) 0.089(12) -0.020(9) -0.026(9) -0.007(9)
C83 0.091(13) 0.102(14) 0.086(12) -0.012(10) -0.021(10) -0.016(11)
C81' 0.083(16) 0.090(17) 0.077(16) -0.023(13) -0.026(12) -0.012(13)
C82' 0.083(17) 0.090(17) 0.079(16) -0.011(13) -0.027(13) -0.005(13)
C83' 0.085(17) 0.096(19) 0.088(17) -0.015(14) -0.020(13) -0.018(14)
C84 0.068(6) 0.080(6) 0.076(6) -0.009(5) -0.018(5) -0.008(5)
C85 0.055(5) 0.069(5) 0.064(5) -0.006(4) -0.014(4) -0.012(4)
C86 0.051(4) 0.065(5) 0.064(5) -0.001(4) -0.012(4) -0.009(4)
C87 0.047(4) 0.057(4) 0.060(5) -0.001(4) -0.006(3) -0.006(3)
C88 0.044(4) 0.053(4) 0.053(4) 0.001(3) -0.002(3) -0.009(3)
C89 0.043(4) 0.047(4) 0.050(4) 0.000(3) -0.002(3) -0.007(3)
C90 0.053(5) 0.060(5) 0.057(5) -0.005(4) -0.007(4) -0.010(4)
C91 0.138(10) 0.094(8) 0.124(9) -0.006(7) -0.031(8) -0.046(7)
C92 0.101(8) 0.070(6) 0.125(9) -0.002(6) -0.005(6) -0.039(5)
C93 0.125(9) 0.074(7) 0.143(10) -0.029(7) 0.016(8) -0.018(6)
C94 0.081(6) 0.053(5) 0.084(6) -0.007(4) -0.004(5) -0.023(4)
C95 0.057(5) 0.041(4) 0.067(5) -0.006(4) -0.002(4) -0.013(3)
C96 0.053(4) 0.045(4) 0.058(4) -0.005(3) 0.000(3) -0.011(3)
C97 0.046(4) 0.039(4) 0.052(4) -0.004(3) 0.003(3) -0.006(3)
C98 0.036(3) 0.036(3) 0.047(4) -0.010(3) 0.006(3) -0.004(3)
C99 0.043(4) 0.038(4) 0.054(4) -0.002(3) 0.006(3) -0.005(3)
C100 0.053(4) 0.039(4) 0.062(5) 0.001(3) 0.008(3) -0.009(3)
C101 0.093(12) 0.071(9) 0.104(12) 0.003(8) 0.032(9) -0.023(8)
C102 0.094(12) 0.083(10) 0.112(14) 0.014(10) 0.036(9) -0.022(9)
C103 0.106(13) 0.085(11) 0.104(12) 0.020(9) 0.024(10) -0.016(9)
C10A 0.09(2) 0.079(19) 0.09(2) 0.013(17) 0.027(17) -0.014(17)
C10B 0.10(2) 0.074(19) 0.10(3) 0.015(17) 0.032(19) -0.013(16)
C10C 0.09(2) 0.08(2) 0.10(2) 0.014(17) 0.022(18) -0.017(17)
C104 0.084(7) 0.071(6) 0.097(7) 0.012(5) 0.030(5) -0.015(5)
C105 0.066(5) 0.062(5) 0.074(5) 0.007(4) 0.026(4) -0.010(4)
C106 0.059(5) 0.052(4) 0.066(5) 0.007(4) 0.015(4) -0.007(4)
C107 0.046(4) 0.047(4) 0.052(4) 0.004(3) 0.013(3) -0.005(3)
C108 0.046(4) 0.050(4) 0.052(4) 0.000(3) 0.012(3) -0.008(3)
C109 0.049(4) 0.054(4) 0.058(5) 0.000(4) 0.013(3) -0.008(3)
C110 0.059(5) 0.060(5) 0.067(5) 0.001(4) 0.020(4) -0.014(4)
C111 0.103(14) 0.095(12) 0.108(13) -0.008(10) -0.006(10) -0.033(10)
C112 0.091(12) 0.100(12) 0.117(15) -0.008(11) -0.002(10) -0.028(10)
C113 0.100(12) 0.089(11) 0.106(13) -0.014(10) -0.008(10) -0.024(9)
C11A 0.10(2) 0.09(2) 0.10(2) -0.014(18) -0.005(18) -0.030(19)
C11B 0.10(2) 0.09(2) 0.10(3) -0.013(18) -0.004(19) -0.023(18)
C11C 0.09(2) 0.09(2) 0.10(2) -0.008(17) -0.005(16) -0.029(17)
C114 0.088(7) 0.090(7) 0.091(7) -0.008(6) -0.003(6) -0.027(6)
C115 0.066(5) 0.072(6) 0.077(6) -0.011(5) -0.001(4) -0.018(4)
C116 0.062(5) 0.066(5) 0.074(6) -0.006(4) 0.004(4) -0.014(4)
C117 0.047(4) 0.058(5) 0.061(5) -0.010(4) 0.007(3) -0.005(3)
C118 0.048(4) 0.056(5) 0.065(5) -0.008(4) 0.005(4) -0.002(3)
C119 0.051(4) 0.061(5) 0.064(5) -0.004(4) -0.002(4) -0.003(4)
C120 0.058(5) 0.071(5) 0.071(5) -0.007(4) -0.002(4) -0.010(4)
C121 0.086(6) 0.080(6) 0.077(6) -0.003(5) 0.002(5) 0.011(5)
C122 0.078(6) 0.075(6) 0.100(7) -0.016(5) 0.001(5) -0.003(5)
C123 0.079(6) 0.091(7) 0.079(6) -0.013(5) 0.019(5) 0.012(5)
C124 0.063(5) 0.061(5) 0.059(5) -0.009(4) 0.008(4) 0.007(4)
C125 0.071(5) 0.060(5) 0.063(5) -0.015(4) 0.005(4) 0.004(4)
C126 0.064(5) 0.052(4) 0.057(5) -0.008(4) 0.001(4) 0.001(4)
C127 0.110(8) 0.087(7) 0.106(8) -0.036(6) -0.004(6) -0.017(6)
C128 0.083(6) 0.060(5) 0.096(7) 0.008(5) 0.010(5) 0.032(5)
C129 0.079(6) 0.045(4) 0.083(6) 0.002(4) 0.011(4) 0.006(4)
C130 0.048(4) 0.043(4) 0.068(5) -0.003(4) 0.009(3) 0.001(3)
C131 0.055(4) 0.046(4) 0.065(5) -0.009(4) 0.004(4) -0.001(3)
C132 0.044(4) 0.044(4) 0.056(4) -0.008(3) 0.008(3) -0.002(3)
C133 0.081(6) 0.067(5) 0.068(5) -0.019(4) 0.010(4) -0.005(4)
C134 0.055(5) 0.052(5) 0.099(7) -0.001(4) 0.007(4) 0.015(4)
C135 0.166(15) 0.170(15) 0.166(15) 0.008(11) 0.042(11) -0.005(11)
C136 0.167(15) 0.155(14) 0.166(15) 0.019(12) 0.049(11) -0.021(12)
C137 0.207(18) 0.182(17) 0.205(18) 0.016(14) 0.036(14) -0.037(14)
C138 0.168(15) 0.184(16) 0.204(17) -0.008(14) -0.032(13) -0.062(13)
C139 0.135(13) 0.149(13) 0.148(13) 0.023(11) -0.002(10) -0.042(11)
C140 0.182(17) 0.21(2) 0.208(19) 0.013(15) -0.013(14) -0.054(15)
C141 0.53(7) 0.69(8) 0.18(3) 0.09(4) 0.00(3) -0.10(6)
C142 0.53(8) 0.69(9) 0.17(3) 0.12(4) 0.01(3) -0.11(6)
C143 0.53(6) 0.69(8) 0.20(3) 0.09(4) 0.01(3) -0.11(5)
C144 0.099(8) 0.104(8) 0.110(8) 0.009(7) -0.016(6) 0.003(6)
C145 0.091(7) 0.098(8) 0.096(7) 0.016(6) -0.003(6) 0.008(6)

loop_
_atom_type_symbol
_atom_type_description
_atom_type_scat_dispersion_real
_atom_type_scat_dispersion_imag
_atom_type_scat_source
C C 0.0033 0.0016 'International Tables Vol C Tables 4.2.6.8 and 6.1.1.4'
H H 0.0000 0.0000 'International Tables Vol C Tables 4.2.6.8 and 6.1.1.4'
O O 0.0106 0.0060 'International Tables Vol C Tables 4.2.6.8 and 6.1.1.4'
S S 0.1246 0.1234 'International Tables Vol C Tables 4.2.6.8 and 6.1.1.4'
Er Er -0.2586 4.9576 'International Tables Vol C Tables 4.2.6.8 and 6.1.1.4'

loop_
_geom_angle_atom_site_label_1
_geom_angle_atom_site_label_2
_geom_angle_atom_site_label_3
_geom_angle
O9 Er1 O6 108.68(16)
O9 Er1 O14 82.41(15)
O6 Er1 O14 77.89(14)
O9 Er1 O10 103.29(15)
O6 Er1 O10 140.80(14)
O14 Er1 O10 84.58(14)
O9 Er1 O7 144.52(15)
O6 Er1 O7 89.10(14)
O14 Er1 O7 132.27(14)
O10 Er1 O7 77.22(14)
O9 Er1 O13 146.87(15)
O6 Er1 O13 71.15(14)
O14 Er1 O13 64.93(13)
O10 Er1 O13 69.67(13)
O7 Er1 O13 67.39(13)
O9 Er1 S7 86.08(12)
O6 Er1 S7 70.86(11)
O14 Er1 S7 141.05(10)
O10 Er1 S7 134.35(10)
O7 Er1 S7 70.70(10)
O13 Er1 S7 122.66(9)
O9 Er1 S10 69.81(12)
O6 Er1 S10 141.17(11)
O14 Er1 S10 137.15(10)
O10 Er1 S10 71.51(10)
O7 Er1 S10 77.11(10)
O13 Er1 S10 131.78(10)
S7 Er1 S10 70.32(5)
O9 Er1 Er5 104.83(12)
O6 Er1 Er5 103.22(10)
O14 Er1 Er5 41.65(10)
O10 Er1 Er5 45.69(10)
O7 Er1 Er5 100.33(10)
O13 Er1 Er5 46.40(9)
S7 Er1 Er5 168.93(3)
S10 Er1 Er5 114.82(3)
O9 Er1 Er4 108.72(12)
O6 Er1 Er4 40.93(10)
O14 Er1 Er4 40.41(9)
O10 Er1 Er4 107.23(10)
O7 Er1 Er4 104.75(10)
O13 Er1 Er4 48.56(9)
S7 Er1 Er4 111.71(3)
S10 Er1 Er4 177.56(3)
Er5 Er1 Er4 63.437(8)
O9 Er1 Er2 142.17(12)
O6 Er1 Er2 108.94(10)
O14 Er1 Er2 101.78(10)
O10 Er1 Er2 41.18(9)
O7 Er1 Er2 39.92(10)
O13 Er1 Er2 48.57(9)
S7 Er1 Er2 109.87(4)
S10 Er1 Er2 83.28(3)
Er5 Er1 Er2 62.504(8)
Er4 Er1 Er2 97.126(9)
O9 Er1 H13 159.9
O6 Er1 H13 81.4
O14 Er1 H13 82.9
O10 Er1 H13 61.7
O7 Er1 H13 49.6
O13 Er1 H13 19.5
S7 Er1 H13 113.9
S10 Er1 H13 113.6
Er5 Er1 H13 55.3
Er4 Er1 H13 67.1
Er2 Er1 H13 30.8
O20 Er2 O19 72.58(16)
O20 Er2 O15 150.83(14)
O19 Er2 O15 83.52(14)
O20 Er2 O8 134.17(14)
O19 Er2 O8 138.05(15)
O15 Er2 O8 74.99(13)
O20 Er2 O7 73.74(15)
O19 Er2 O7 141.42(15)
O15 Er2 O7 120.62(14)
O8 Er2 O7 80.03(14)
O20 Er2 O21 102.68(16)
O19 Er2 O21 71.46(15)
O15 Er2 O21 84.71(15)
O8 Er2 O21 71.05(14)
O7 Er2 O21 134.87(14)
O20 Er2 O10 81.56(14)
O19 Er2 O10 83.02(14)
O15 Er2 O10 79.11(13)
O8 Er2 O10 126.06(13)
O7 Er2 O10 73.91(13)
O21 Er2 O10 151.15(14)
O20 Er2 O13 127.58(13)
O19 Er2 O13 132.17(13)
O15 Er2 O13 59.57(12)
O8 Er2 O13 63.77(12)
O7 Er2 O13 61.06(12)
O21 Er2 O13 127.56(13)
O10 Er2 O13 62.29(12)
O20 Er2 S8 67.01(11)
O19 Er2 S8 113.18(11)
O15 Er2 S8 140.14(10)
O8 Er2 S8 68.72(10)
O7 Er2 S8 68.95(10)
O21 Er2 S8 68.59(12)
O10 Er2 S8 136.44(10)
O13 Er2 S8 114.65(8)
O20 Er2 Er3 166.19(11)
O19 Er2 Er3 120.73(11)
O15 Er2 Er3 39.21(9)
O8 Er2 Er3 38.81(10)
O7 Er2 Er3 92.49(10)
O21 Er2 Er3 86.18(11)
O10 Er2 Er3 95.84(9)
O13 Er2 Er3 41.66(7)
S8 Er2 Er3 107.51(3)
O20 Er2 Er1 87.14(11)
O19 Er2 Er1 121.02(11)
O15 Er2 Er1 91.23(10)
O8 Er2 Er1 95.40(10)
O7 Er2 Er1 38.84(9)
O21 Er2 Er1 166.43(11)
O10 Er2 Er1 38.72(9)
O13 Er2 Er1 40.88(7)
S8 Er2 Er1 107.75(4)
Er3 Er2 Er1 82.530(8)
O20 Er2 Er5 123.11(11)
O19 Er2 Er5 88.87(11)
O15 Er2 Er5 37.98(9)
O8 Er2 Er5 95.26(10)
O7 Er2 Er5 94.07(10)
O21 Er2 Er5 121.84(11)
O10 Er2 Er5 42.34(9)
O13 Er2 Er5 43.30(8)
S8 Er2 Er5 157.95(4)
Er3 Er2 Er5 57.632(7)
Er1 Er2 Er5 57.143(8)
O20 Er2 H13 125.5
O19 Er2 H13 140.7
O15 Er2 H13 65.8
O8 Er2 H13 58.3
O7 Er2 H13 55.2
O21 Er2 H13 125.8
O10 Er2 H13 68.0
O13 Er2 H13 8.5
S8 Er2 H13 106.1
Er3 Er2 H13 42.3
Er1 Er2 H13 41.4
Er5 Er2 H13 51.8
O2 Er3 O8 109.43(16)
O2 Er3 O15 83.68(15)
O8 Er3 O15 77.32(14)
O2 Er3 O5 142.89(15)
O8 Er3 O5 88.55(14)
O15 Er3 O5 132.83(14)
O2 Er3 O3 103.42(16)
O8 Er3 O3 140.01(14)
O15 Er3 O3 84.41(14)
O5 Er3 O3 78.27(14)
O2 Er3 O13 148.59(15)
O8 Er3 O13 71.05(14)
O15 Er3 O13 65.52(13)
O5 Er3 O13 67.32(13)
O3 Er3 O13 69.02(13)
O2 Er3 S5 84.84(12)
O8 Er3 S5 70.24(10)
O15 Er3 S5 139.48(10)
O5 Er3 S5 70.72(10)
O3 Er3 S5 136.10(10)
O13 Er3 S5 122.39(9)
O2 Er3 S2 69.95(12)
O8 Er3 S2 142.32(10)
O15 Er3 S2 137.41(10)
O5 Er3 S2 76.08(11)
O3 Er3 S2 70.67(10)
O13 Er3 S2 129.65(10)
S5 Er3 S2 72.22(5)
O2 Er3 Er5 105.91(12)
O8 Er3 Er5 102.41(10)
O15 Er3 Er5 41.65(10)
O5 Er3 Er5 101.18(10)
O3 Er3 Er5 45.55(10)
O13 Er3 Er5 46.37(9)
S5 Er3 Er5 168.76(3)
S2 Er3 Er5 114.14(3)
O2 Er3 Er2 109.36(12)
O8 Er3 Er2 40.69(10)
O15 Er3 Er2 39.80(10)
O5 Er3 Er2 105.31(10)
O3 Er3 Er2 106.86(10)
O13 Er3 Er2 49.57(9)
S5 Er3 Er2 110.74(3)
S2 Er3 Er2 176.97(3)
Er5 Er3 Er2 63.049(8)
O2 Er3 Er4 142.40(12)
O8 Er3 Er4 108.07(10)
O15 Er3 Er4 102.11(10)
O5 Er3 Er4 40.33(10)
O3 Er3 Er4 41.84(10)
O13 Er3 Er4 47.70(9)
S5 Er3 Er4 110.46(3)
S2 Er3 Er4 82.04(3)
Er5 Er3 Er4 62.931(8)
Er2 Er3 Er4 97.270(9)
O2 Er3 H13 139.6
O8 Er3 H13 52.8
O15 Er3 H13 58.3
O5 Er3 H13 77.2
O3 Er3 H13 87.3
O13 Er3 H13 19.7
S5 Er3 H13 114.2
S2 Er3 H13 148.2
Er5 Er3 H13 55.3
Er2 Er3 H13 31.6
Er4 Er3 H13 66.4
O17 Er4 O16 73.16(17)
O17 Er4 O14 151.70(15)
O16 Er4 O14 82.50(15)
O17 Er4 O6 133.29(15)
O16 Er4 O6 137.46(15)
O14 Er4 O6 74.83(13)
O17 Er4 O18 100.66(17)
O16 Er4 O18 71.17(16)
O14 Er4 O18 84.48(15)
O6 Er4 O18 71.20(15)
O17 Er4 O5 73.72(15)
O16 Er4 O5 140.60(15)
O14 Er4 O5 121.17(13)
O6 Er4 O5 81.62(14)
O18 Er4 O5 136.19(15)
O17 Er4 O3 83.66(15)
O16 Er4 O3 81.14(15)
O14 Er4 O3 78.43(13)
O6 Er4 O3 127.10(14)
O18 Er4 O3 149.09(15)
O5 Er4 O3 74.56(13)
O17 Er4 O13 128.99(14)
O16 Er4 O13 130.83(14)
O14 Er4 O13 59.62(12)
O6 Er4 O13 64.50(13)
O18 Er4 O13 128.22(14)
O5 Er4 O13 61.57(12)
O3 Er4 O13 62.60(12)
O17 Er4 S6 66.18(12)
O16 Er4 S6 115.22(12)
O14 Er4 S6 139.77(10)
O6 Er4 S6 68.04(10)
O18 Er4 S6 69.61(12)
O5 Er4 S6 68.57(10)
O3 Er4 S6 137.31(10)
O13 Er4 S6 113.94(9)
O17 Er4 Er1 166.66(12)
O16 Er4 Er1 120.03(12)
O14 Er4 Er1 39.37(9)
O6 Er4 Er1 38.73(10)
O18 Er4 Er1 86.54(12)
O5 Er4 Er1 93.28(10)
O3 Er4 Er1 95.96(9)
O13 Er4 Er1 41.87(8)
S6 Er4 Er1 106.69(3)
O17 Er4 Er3 88.37(12)
O16 Er4 Er3 119.76(11)
O14 Er4 Er3 91.44(9)
O6 Er4 Er3 96.65(10)
O18 Er4 Er3 167.81(12)
O5 Er4 Er3 38.83(9)
O3 Er4 Er3 39.37(9)
O13 Er4 Er3 41.20(8)
S6 Er4 Er3 107.39(3)
Er1 Er4 Er3 83.056(9)
O17 Er4 Er5 125.04(12)
O16 Er4 Er5 87.70(12)
O14 Er4 Er5 37.83(9)
O6 Er4 Er5 95.32(10)
O18 Er4 Er5 121.35(12)
O5 Er4 Er5 94.22(9)
O3 Er4 Er5 42.05(9)
O13 Er4 Er5 43.13(8)
S6 Er4 Er5 157.07(3)
Er1 Er4 Er5 57.610(8)
Er3 Er4 Er5 57.261(7)
O11 Er5 O4 92.16(16)
O11 Er5 O14 81.52(14)
O4 Er5 O14 146.05(15)
O11 Er5 O15 144.12(15)
O4 Er5 O15 79.49(15)
O14 Er5 O15 123.65(13)
O11 Er5 O3 135.30(14)
O4 Er5 O3 85.07(15)
O14 Er5 O3 76.76(13)
O15 Er5 O3 79.15(13)
O11 Er5 O10 84.79(14)
O4 Er5 O10 134.03(15)
O14 Er5 O10 78.87(13)
O15 Er5 O10 76.91(13)
O3 Er5 O10 127.41(12)
O11 Er5 O13 134.47(14)
O4 Er5 O13 133.36(14)
O14 Er5 O13 61.49(13)
O15 Er5 O13 62.16(13)
O3 Er5 O13 63.52(12)
O10 Er5 O13 63.89(12)
O11 Er5 S3 72.21(12)
O4 Er5 S3 66.31(12)
O14 Er5 S3 80.06(10)
O15 Er5 S3 132.08(10)
O3 Er5 S3 65.89(10)
O10 Er5 S3 150.76(9)
O13 Er5 S3 121.40(9)
O11 Er5 S11 65.62(11)
O4 Er5 S11 71.89(12)
O14 Er5 S11 132.29(10)
O15 Er5 S11 78.67(10)
O3 Er5 S11 150.45(10)
O10 Er5 S11 65.15(9)
O13 Er5 S11 120.68(9)
S3 Er5 S11 117.91(5)
O11 Er5 Er1 92.04(11)
O4 Er5 Er1 173.03(12)
O14 Er5 Er1 40.36(9)
O15 Er5 Er1 93.88(10)
O3 Er5 Er1 95.83(9)
O10 Er5 Er1 41.01(9)
O13 Er5 Er1 42.62(8)
S3 Er5 Er1 120.35(4)
S11 Er5 Er1 104.90(3)
O11 Er5 Er3 174.98(11)
O4 Er5 Er3 90.99(11)
O14 Er5 Er3 93.70(9)
O15 Er5 Er3 40.51(9)
O3 Er5 Er3 41.19(9)
O10 Er5 Er3 95.82(9)
O13 Er5 Er3 42.60(8)
S3 Er5 Er3 105.58(3)
S11 Er5 Er3 119.14(3)
Er1 Er5 Er3 85.218(8)
O11 Er5 Er2 122.70(11)
O4 Er5 Er2 112.68(12)
O14 Er5 Er2 98.47(9)
O15 Er5 Er2 37.52(9)
O3 Er5 Er2 99.01(9)
O10 Er5 Er2 40.56(9)
O13 Er5 Er2 47.27(9)
S3 Er5 Er2 164.83(3)
S11 Er5 Er2 74.28(3)
Er1 Er5 Er2 60.353(8)
Er3 Er5 Er2 59.320(8)
C8 O1 C121 115.3(6)
C18 O2 Er3 132.8(4)
C28 O3 Er3 123.1(3)
C28 O3 Er4 116.9(4)
Er3 O3 Er4 98.79(14)
C28 O3 Er5 121.7(4)
Er3 O3 Er5 93.26(14)
Er4 O3 Er5 97.44(13)
C38 O4 Er5 127.9(4)
C48 O5 Er3 129.1(4)
C48 O5 Er4 127.6(4)
Er3 O5 Er4 100.85(15)
C58 O6 Er1 129.8(4)
C58 O6 Er4 129.7(4)
Er1 O6 Er4 100.34(15)
C68 O7 Er1 128.0(4)
C68 O7 Er2 127.1(4)
Er1 O7 Er2 101.24(15)
C78 O8 Er3 130.4(4)
C78 O8 Er2 128.5(4)
Er3 O8 Er2 100.49(15)
C88 O9 Er1 132.3(4)
C98 O10 Er1 122.4(3)
C98 O10 Er2 116.7(3)
Er1 O10 Er2 100.11(14)
C98 O10 Er5 121.8(3)
Er1 O10 Er5 93.30(13)
Er2 O10 Er5 97.10(13)
C108 O11 Er5 128.6(4)
C118 O12 C122 115.0(6)
Er1 O13 Er3 177.87(18)
Er1 O13 Er5 90.98(12)
Er3 O13 Er5 91.03(12)
Er1 O13 Er4 89.57(12)
Er3 O13 Er4 91.10(12)
Er5 O13 Er4 90.98(12)
Er1 O13 Er2 90.55(12)
Er3 O13 Er2 88.77(12)
Er5 O13 Er2 89.43(11)
Er4 O13 Er2 179.57(18)
Er1 O13 H13 90.1
Er3 O13 H13 88.6
Er5 O13 H13 109.5
Er4 O13 H13 159.5
Er2 O13 H13 20.0
Er1 O14 Er4 100.23(14)
Er1 O14 Er5 97.99(14)
Er4 O14 Er5 104.53(15)
Er1 O14 H14P 117.0
Er4 O14 H14P 117.0
Er5 O14 H14P 117.0
Er3 O15 Er2 100.99(15)
Er3 O15 Er5 97.83(14)
Er2 O15 Er5 104.49(15)
Er3 O15 H15A 116.9
Er2 O15 H15A 116.9
Er5 O15 H15A 116.9
C124 O16 Er4 136.2(5)
C126 O17 Er4 137.6(5)
C128 O18 Er4 134.4(5)
C128 O18 H18 108.0
Er4 O18 H18 116.0
C130 O19 Er2 137.1(4)
C132 O20 Er2 139.3(4)
C134 O21 Er2 132.5(4)
C134 O21 H21 108.8
Er2 O21 H21 117.6
C144 O25 H25 109.5
C145 O26 H26 109.5
C17 S1 C9 99.2(4)
C27 S2 C19 99.7(3)
C27 S2 Er3 94.6(2)
C19 S2 Er3 96.3(2)
C37 S3 C29 97.4(3)
C37 S3 Er5 92.1(2)
C29 S3 Er5 97.9(2)
C39 S4 C7 98.2(4)
C79 S5 C47 101.9(3)
C79 S5 Er3 98.5(2)
C47 S5 Er3 98.1(2)
C57 S6 C49 103.4(3)
C57 S6 Er4 100.3(2)
C49 S6 Er4 98.9(2)
C59 S7 C67 101.6(3)
C59 S7 Er1 98.3(2)
C67 S7 Er1 98.4(2)
C77 S8 C69 103.7(3)
C77 S8 Er2 100.1(2)
C69 S8 Er2 99.2(2)
C87 S9 C119 98.4(4)
C89 S10 C97 101.0(3)
C89 S10 Er1 96.4(2)
C97 S10 Er1 93.6(2)
C107 S11 C99 97.1(3)
C107 S11 Er5 92.5(2)
C99 S11 Er5 98.4(2)
C109 S12 C117 99.3(3)
C4 C1 H1A 109.5
C4 C1 H1B 109.5
C4 C1 H1C 109.5
C4 C2 H2A 109.5
C4 C2 H2B 109.5
C4 C2 H2C 109.5
C4 C3 H3A 109.5
C4 C3 H3B 109.5
C4 C3 H3C 109.5
C4 C1' H1'1 109.5
C4 C1' H1'2 109.5
H1'1 C1' H1'2 109.5
C4 C1' H1'3 109.5
H1'1 C1' H1'3 109.5
H1'2 C1' H1'3 109.5
C4 C2' H2'1 109.5
C4 C2' H2'2 109.5
H2'1 C2' H2'2 109.5
C4 C2' H2'3 109.5
H2'1 C2' H2'3 109.5
H2'2 C2' H2'3 109.5
C4 C3' H3'1 109.5
C4 C3' H3'2 109.5
H3'1 C3' H3'2 109.5
C4 C3' H3'3 109.5
H3'1 C3' H3'3 109.5
H3'2 C3' H3'3 109.5
C5 C4 C3 112.6(10)
C5 C4 C3' 110.4(12)
C3 C4 C3' 134.7(14)
C5 C4 C2' 108.3(12)
C3 C4 C2' 42.0(11)
C3' C4 C2' 110.1(16)
C5 C4 C2 109.2(11)
C3 C4 C2 109.3(12)
C3' C4 C2 68.2(13)
C2' C4 C2 140.1(14)
C5 C4 C1' 106.0(12)
C3 C4 C1' 70.4(13)
C3' C4 C1' 110.5(16)
C2' C4 C1' 111.5(16)
C2 C4 C1' 44.4(11)
C5 C4 C1 108.0(11)
C3 C4 C1 109.2(13)
C3' C4 C1 42.1(11)
C2' C4 C1 71.5(13)
C2 C4 C1 108.5(13)
C1' C4 C1 142.7(14)
C6 C5 C10 115.3(8)
C6 C5 C4 121.8(9)
C10 C5 C4 122.9(9)
C5 C6 C7 124.1(8)
C5 C6 H6 118.0
C7 C6 H6 118.0
C6 C7 C8 119.2(8)
C6 C7 S4 118.1(6)
C8 C7 S4 122.6(6)
O1 C8 C9 120.9(7)
O1 C8 C7 120.5(7)
C9 C8 C7 118.5(7)
C10 C9 C8 120.5(8)
C10 C9 S1 118.2(6)
C8 C9 S1 121.3(6)
C9 C10 C5 122.3(8)
C9 C10 H10 118.8
C5 C10 H10 118.8
C14 C11 H11A 109.5
C14 C11 H11B 109.5
H11A C11 H11B 109.5
C14 C11 H11C 109.5
H11A C11 H11C 109.5
H11B C11 H11C 109.5
C14 C12 H12A 109.5
C14 C12 H12B 109.5
H12A C12 H12B 109.5
C14 C12 H12C 109.5
H12A C12 H12C 109.5
H12B C12 H12C 109.5
C14 C13 H13A 109.5
C14 C13 H13B 109.5
H13A C13 H13B 109.5
C14 C13 H13C 109.5
H13A C13 H13C 109.5
H13B C13 H13C 109.5
C15 C14 C13 111.6(7)
C15 C14 C11 110.1(8)
C13 C14 C11 108.6(8)
C15 C14 C12 109.8(7)
C13 C14 C12 107.6(9)
C11 C14 C12 109.1(8)
C20 C15 C16 116.1(7)
C20 C15 C14 123.3(8)
C16 C15 C14 120.7(7)
C17 C16 C15 123.0(7)
C17 C16 H16 118.5
C15 C16 H16 118.5
C16 C17 C18 120.7(7)
C16 C17 S1 120.0(6)
C18 C17 S1 119.2(5)
O2 C18 C19 121.8(6)
O2 C18 C17 121.9(6)
C19 C18 C17 116.3(6)
C20 C19 C18 122.4(7)
C20 C19 S2 119.6(6)
C18 C19 S2 118.0(5)
C19 C20 C15 121.5(7)
C19 C20 H20 119.2
C15 C20 H20 119.2
C24 C21 H21A 109.5
C24 C21 H21B 109.5
C24 C21 H21C 109.5
C24 C22 H22A 109.5
C24 C22 H22B 109.5
C24 C22 H22C 109.5
C24 C23 H23A 109.5
C24 C23 H23B 109.5
C24 C23 H23C 109.5
C24 C21' H21D 109.5
C24 C21' H21E 109.5
H21D C21' H21E 109.5
C24 C21' H21F 109.5
H21D C21' H21F 109.5
H21E C21' H21F 109.5
C24 C22' H22D 109.5
C24 C22' H22E 109.5
H22D C22' H22E 109.5
C24 C22' H22F 109.5
H22D C22' H22F 109.5
H22E C22' H22F 109.5
C24 C23' H23D 109.5
C24 C23' H23E 109.5
H23D C23' H23E 109.5
C24 C23' H23F 109.5
H23D C23' H23F 109.5
H23E C23' H23F 109.5
C25 C24 C22' 112.0(11)
C25 C24 C22 111.5(9)
C22' C24 C22 135.9(12)
C25 C24 C21 110.4(9)
C22' C24 C21 45.7(11)
C22 C24 C21 110.9(12)
C25 C24 C21' 110.0(11)
C22' C24 C21' 110.4(15)
C22 C24 C21' 59.4(12)
C21 C24 C21' 138.9(12)
C25 C24 C23 106.7(9)
C22' C24 C23 65.7(13)
C22 C24 C23 107.4(12)
C21 C24 C23 109.8(12)
C21' C24 C23 50.3(11)
C25 C24 C23' 106.3(11)
C22' C24 C23' 110.5(15)
C22 C24 C23' 49.4(11)
C21 C24 C23' 67.5(12)
C21' C24 C23' 107.4(15)
C23 C24 C23' 145.2(13)
C26 C25 C30 114.2(7)
C26 C25 C24 123.5(8)
C30 C25 C24 122.2(8)
C25 C26 C27 123.7(7)
C25 C26 H26A 118.2
C27 C26 H26A 118.2
C26 C27 C28 119.3(7)
C26 C27 S2 118.0(5)
C28 C27 S2 122.7(5)
C29 C28 O3 122.8(6)
C29 C28 C27 118.3(6)
O3 C28 C27 118.9(6)
C28 C29 C30 121.4(7)
C28 C29 S3 120.3(5)
C30 C29 S3 118.3(5)
C29 C30 C25 123.1(7)
C29 C30 H30 118.5
C25 C30 H30 118.5
C34 C31 H31A 109.5
C34 C31 H31B 109.5
C34 C31 H31C 109.5
C34 C32 H32A 109.5
C34 C32 H32B 109.5
C34 C32 H32C 109.5
C34 C33 H33A 109.5
C34 C33 H33B 109.5
C34 C33 H33C 109.5
C34 C31' H31D 109.5
C34 C31' H31E 109.5
H31D C31' H31E 109.5
C34 C31' H31F 109.5
H31D C31' H31F 109.5
H31E C31' H31F 109.5
C34 C32' H32D 109.5
C34 C32' H32E 109.5
H32D C32' H32E 109.5
C34 C32' H32F 109.5
H32D C32' H32F 109.5
H32E C32' H32F 109.5
C34 C33' H33D 109.5
C34 C33' H33E 109.5
H33D C33' H33E 109.5
C34 C33' H33F 109.5
H33D C33' H33F 109.5
H33E C33' H33F 109.5
C35 C34 C31' 111.0(11)
C35 C34 C31 110.6(9)
C31' C34 C31 138.4(12)
C35 C34 C32 111.1(10)
C31' C34 C32 47.3(10)
C31 C34 C32 113.8(12)
C35 C34 C32' 111.0(10)
C31' C34 C32' 113.7(14)
C31 C34 C32' 50.4(11)
C32 C34 C32' 137.9(12)
C35 C34 C33' 106.3(11)
C31' C34 C33' 108.3(14)
C31 C34 C33' 57.6(11)
C32 C34 C33' 62.8(11)
C32' C34 C33' 106.3(14)
C35 C34 C33 106.4(9)
C31' C34 C33 60.7(11)
C31 C34 C33 108.2(12)
C32 C34 C33 106.3(11)
C32' C34 C33 59.5(11)
C33' C34 C33 147.2(12)
C36 C35 C40 116.2(7)
C36 C35 C34 120.7(8)
C40 C35 C34 123.1(8)
C37 C36 C35 121.3(7)
C37 C36 H36 119.4
C35 C36 H36 119.4
C36 C37 C38 121.6(7)
C36 C37 S3 120.6(6)
C38 C37 S3 117.8(5)
O4 C38 C39 122.8(7)
O4 C38 C37 119.7(6)
C39 C38 C37 117.5(6)
C38 C39 C40 120.8(7)
C38 C39 S4 118.6(6)
C40 C39 S4 120.5(6)
C39 C40 C35 122.5(8)
C39 C40 H40 118.7
C35 C40 H40 118.7
C44 C41 H41A 109.5
C44 C41 H41B 109.5
H41A C41 H41B 109.5
C44 C41 H41C 109.5
H41A C41 H41C 109.5
H41B C41 H41C 109.5
C44 C42 H42A 109.5
C44 C42 H42B 109.5
H42A C42 H42B 109.5
C44 C42 H42C 109.5
H42A C42 H42C 109.5
H42B C42 H42C 109.5
C44 C43 H43A 109.5
C44 C43 H43B 109.5
H43A C43 H43B 109.5
C44 C43 H43C 109.5
H43A C43 H43C 109.5
H43B C43 H43C 109.5
C45 C44 C43 111.1(7)
C45 C44 C41 110.9(7)
C43 C44 C41 110.5(8)
C45 C44 C42 108.9(8)
C43 C44 C42 107.9(8)
C41 C44 C42 107.3(8)
C50 C45 C46 115.0(6)
C50 C45 C44 122.4(7)
C46 C45 C44 122.1(7)
C47 C46 C45 121.8(7)
C47 C46 H46 119.1
C45 C46 H46 119.1
C46 C47 C48 122.4(6)
C46 C47 S5 117.6(5)
C48 C47 S5 120.0(5)
O5 C48 C49 123.1(6)
O5 C48 C47 121.6(6)
C49 C48 C47 115.3(6)
C50 C49 C48 121.7(6)
C50 C49 S6 119.1(5)
C48 C49 S6 119.2(5)
C49 C50 C45 123.8(6)
C49 C50 H50 118.1
C45 C50 H50 118.1
C54 C51 H51A 109.5
C54 C51 H51B 109.5
H51A C51 H51B 109.5
C54 C51 H51C 109.5
H51A C51 H51C 109.5
H51B C51 H51C 109.5
C54 C52 H52A 109.5
C54 C52 H52B 109.5
H52A C52 H52B 109.5
C54 C52 H52C 109.5
H52A C52 H52C 109.5
H52B C52 H52C 109.5
C54 C53 H53A 109.5
C54 C53 H53B 109.5
H53A C53 H53B 109.5
C54 C53 H53C 109.5
H53A C53 H53C 109.5
H53B C53 H53C 109.5
C55 C54 C51 111.6(7)
C55 C54 C53 109.7(7)
C51 C54 C53 110.1(8)
C55 C54 C52 109.7(7)
C51 C54 C52 106.8(8)
C53 C54 C52 108.8(8)
C60 C55 C56 116.1(6)
C60 C55 C54 119.6(6)
C56 C55 C54 124.3(6)
C57 C56 C55 122.8(6)
C57 C56 H56 118.6
C55 C56 H56 118.6
C56 C57 C58 121.5(6)
C56 C57 S6 119.7(5)
C58 C57 S6 118.8(5)
O6 C58 C57 122.5(6)
O6 C58 C59 121.6(6)
C57 C58 C59 115.9(6)
C60 C59 C58 121.3(6)
C60 C59 S7 119.3(5)
C58 C59 S7 119.4(5)
C55 C60 C59 122.4(6)
C55 C60 H60 118.8
C59 C60 H60 118.8
C64 C61 H61A 109.5
C64 C61 H61B 109.5
H61A C61 H61B 109.5
C64 C61 H61C 109.5
H61A C61 H61C 109.5
H61B C61 H61C 109.5
C64 C62 H62A 109.5
C64 C62 H62B 109.5
H62A C62 H62B 109.5
C64 C62 H62C 109.5
H62A C62 H62C 109.5
H62B C62 H62C 109.5
C64 C63 H63A 109.5
C64 C63 H63B 109.5
H63A C63 H63B 109.5
C64 C63 H63C 109.5
H63A C63 H63C 109.5
H63B C63 H63C 109.5
C65 C64 C61 110.0(8)
C65 C64 C62 111.4(8)
C61 C64 C62 106.9(9)
C65 C64 C63 108.4(8)
C61 C64 C63 111.2(9)
C62 C64 C63 108.9(9)
C70 C65 C66 114.7(7)
C70 C65 C64 123.7(7)
C66 C65 C64 121.6(7)
C65 C66 C67 124.1(7)
C65 C66 H66 118.0
C67 C66 H66 118.0
C66 C67 C68 120.4(6)
C66 C67 S7 119.4(5)
C68 C67 S7 120.2(5)
O7 C68 C69 122.1(6)
O7 C68 C67 121.9(6)
C69 C68 C67 116.0(6)
C70 C69 C68 121.2(7)
C70 C69 S8 119.3(6)
C68 C69 S8 119.5(5)
C65 C70 C69 123.6(7)
C65 C70 H70 118.2
C69 C70 H70 118.2
C74 C71 H71A 109.5
C74 C71 H71B 109.5
C74 C71 H71C 109.5
C74 C72 H72A 109.5
C74 C72 H72B 109.5
C74 C72 H72C 109.5
C74 C73 H73A 109.5
C74 C73 H73B 109.5
C74 C73 H73C 109.5
C74 C71' H71D 109.5
C74 C71' H71E 109.5
H71D C71' H71E 109.5
C74 C71' H71F 109.5
H71D C71' H71F 109.5
H71E C71' H71F 109.5
C74 C72' H72D 109.5
C74 C72' H72E 109.5
H72D C72' H72E 109.5
C74 C72' H72F 109.5
H72D C72' H72F 109.5
H72E C72' H72F 109.5
C74 C73' H73D 109.5
C74 C73' H73E 109.5
H73D C73' H73E 109.5
C74 C73' H73F 109.5
H73D C73' H73F 109.5
H73E C73' H73F 109.5
C75 C74 C73 111.8(9)
C75 C74 C71' 111.7(10)
C73 C74 C71' 65.4(12)
C75 C74 C73' 111.2(11)
C73 C74 C73' 133.1(12)
C71' C74 C73' 113.8(14)
C75 C74 C71 111.8(9)
C73 C74 C71 113.1(11)
C71' C74 C71 132.7(12)
C73' C74 C71 30.3(10)
C75 C74 C72 107.2(9)
C73 C74 C72 107.1(11)
C71' C74 C72 43.4(10)
C73' C74 C72 77.0(12)
C71 C74 C72 105.4(11)
C75 C74 C72' 105.7(10)
C73 C74 C72' 42.5(9)
C71' C74 C72' 106.7(14)
C73' C74 C72' 107.3(13)
C71 C74 C72' 78.3(11)
C72 C74 C72' 142.4(12)
C76 C75 C80 116.2(6)
C76 C75 C74 123.5(7)
C80 C75 C74 120.1(7)
C75 C76 C77 123.3(7)
C75 C76 H76 118.4
C77 C76 H76 118.4
C78 C77 C76 121.0(6)
C78 C77 S8 119.1(5)
C76 C77 S8 119.9(5)
O8 C78 C77 122.4(6)
O8 C78 C79 120.8(6)
C77 C78 C79 116.8(6)
C80 C79 C78 121.7(6)
C80 C79 S5 118.4(5)
C78 C79 S5 119.9(5)
C79 C80 C75 120.9(7)
C79 C80 H80 119.5
C75 C80 H80 119.5
C84 C81 H81A 109.5
C84 C81 H81B 109.5
C84 C81 H81C 109.5
C84 C82 H82A 109.5
C84 C82 H82B 109.5
C84 C82 H82C 109.5
C84 C83 H83A 109.5
C84 C83 H83B 109.5
C84 C83 H83C 109.5
C84 C81' H81D 109.5
C84 C81' H81E 109.5
H81D C81' H81E 109.5
C84 C81' H81F 109.5
H81D C81' H81F 109.5
H81E C81' H81F 109.5
C84 C82' H82D 109.5
C84 C82' H82E 109.5
H82D C82' H82E 109.5
C84 C82' H82F 109.5
H82D C82' H82F 109.5
H82E C82' H82F 109.5
C84 C83' H83D 109.5
C84 C83' H83E 109.5
H83D C83' H83E 109.5
C84 C83' H83F 109.5
H83D C83' H83F 109.5
H83E C83' H83F 109.5
C85 C84 C81' 111.2(9)
C85 C84 C83 109.0(8)
C81' C84 C83 48.6(10)
C85 C84 C81 110.8(9)
C81' C84 C81 137.5(11)
C83 C84 C81 110.2(11)
C85 C84 C82' 109.1(10)
C81' C84 C82' 109.3(14)
C83 C84 C82' 64.5(12)
C81 C84 C82' 49.4(10)
C85 C84 C82 108.9(8)
C81' C84 C82 63.2(11)
C83 C84 C82 109.7(11)
C81 C84 C82 108.1(10)
C82' C84 C82 141.1(11)
C85 C84 C83' 107.8(10)
C81' C84 C83' 109.4(15)
C83 C84 C83' 142.3(12)
C81 C84 C83' 62.6(12)
C82' C84 C83' 110.1(14)
C82 C84 C83' 49.3(11)
C86 C85 C90 115.2(7)
C86 C85 C84 122.8(7)
C90 C85 C84 121.9(7)
C85 C86 C87 125.2(7)
C85 C86 H86 117.4
C87 C86 H86 117.4
C86 C87 C88 119.3(7)
C86 C87 S9 121.4(6)
C88 C87 S9 119.3(5)
O9 C88 C89 121.5(6)
O9 C88 C87 122.1(6)
C89 C88 C87 116.4(6)
C90 C89 C88 121.8(6)
C90 C89 S10 120.4(5)
C88 C89 S10 117.8(5)
C89 C90 C85 122.0(7)
C89 C90 H90 119.0
C85 C90 H90 119.0
C94 C91 H91A 109.5
C94 C91 H91B 109.5
H91A C91 H91B 109.5
C94 C91 H91C 109.5
H91A C91 H91C 109.5
H91B C91 H91C 109.5
C94 C92 H92A 109.5
C94 C92 H92B 109.5
H92A C92 H92B 109.5
C94 C92 H92C 109.5
H92A C92 H92C 109.5
H92B C92 H92C 109.5
C94 C93 H93A 109.5
C94 C93 H93B 109.5
H93A C93 H93B 109.5
C94 C93 H93C 109.5
H93A C93 H93C 109.5
H93B C93 H93C 109.5
C95 C94 C91 111.1(7)
C95 C94 C93 109.2(7)
C91 C94 C93 112.6(9)
C95 C94 C92 110.4(7)
C91 C94 C92 107.0(8)
C93 C94 C92 106.5(8)
C100 C95 C96 116.3(6)
C100 C95 C94 121.1(7)
C96 C95 C94 122.6(7)
C95 C96 C97 121.3(6)
C95 C96 H96 119.3
C97 C96 H96 119.3
C98 C97 C96 120.0(6)
C98 C97 S10 123.1(5)
C96 C97 S10 116.8(5)
C99 C98 C97 118.4(6)
C99 C98 O10 122.3(5)
C97 C98 O10 119.3(5)
C100 C99 C98 120.4(6)
C100 C99 S11 120.3(5)
C98 C99 S11 119.3(5)
C99 C100 C95 123.5(6)
C99 C100 H100 118.2
C95 C100 H100 118.2
C104 C101 H10A 109.5
C104 C101 H10B 109.5
C104 C101 H10C 109.5
C104 C102 H10D 109.5
C104 C102 H10E 109.5
C104 C102 H10F 109.5
C104 C103 H10G 109.5
C104 C103 H10H 109.5
C104 C103 H10I 109.5
C104 C10A H10M 109.5
C104 C10A H10N 109.5
H10M C10A H10N 109.5
C104 C10A H10O 109.5
H10M C10A H10O 109.5
H10N C10A H10O 109.5
C104 C10B H10J 109.5
C104 C10B H10K 109.5
H10J C10B H10K 109.5
C104 C10B H10L 109.5
H10J C10B H10L 109.5
H10K C10B H10L 109.5
C104 C10C H10P 109.5
C104 C10C H10Q 109.5
H10P C10C H10Q 109.5
C104 C10C H10R 109.5
H10P C10C H10R 109.5
H10Q C10C H10R 109.5
C105 C104 C10B 110.9(12)
C105 C104 C102 111.9(9)
C10B C104 C102 136.5(13)
C105 C104 C101 109.3(8)
C10B C104 C101 59.5(13)
C102 C104 C101 111.5(10)
C105 C104 C10A 109.1(12)
C10B C104 C10A 111.6(17)
C102 C104 C10A 45.7(11)
C101 C104 C10A 140.9(13)
C105 C104 C10C 106.3(12)
C10B C104 C10C 110.0(18)
C102 C104 C10C 64.2(13)
C101 C104 C10C 53.0(12)
C10A C104 C10C 108.7(17)
C105 C104 C103 107.4(9)
C10B C104 C103 49.2(13)
C102 C104 C103 109.3(11)
C101 C104 C103 107.2(10)
C10A C104 C103 67.1(14)
C10C C104 C103 145.3(13)
C110 C105 C106 114.6(7)
C110 C105 C104 124.9(7)
C106 C105 C104 120.5(7)
C107 C106 C105 122.3(7)
C107 C106 H106 118.8
C105 C106 H106 118.8
C106 C107 C108 122.1(6)
C106 C107 S11 121.9(5)
C108 C107 S11 116.0(5)
O11 C108 C109 122.6(6)
O11 C108 C107 120.9(6)
C109 C108 C107 116.5(6)
C110 C109 C108 120.1(7)
C110 C109 S12 121.9(6)
C108 C109 S12 118.0(5)
C109 C110 C105 124.3(7)
C109 C110 H110 117.9
C105 C110 H110 117.9
C114 C111 H11D 109.5
C114 C111 H11E 109.5
C114 C111 H11F 109.5
C114 C112 H11G 109.5
C114 C112 H11H 109.5
C114 C112 H11I 109.5
C114 C113 H11J 109.5
C114 C113 H11K 109.5
C114 C113 H11L 109.5
C114 C11A H11P 109.5
C114 C11A H11Q 109.5
H11P C11A H11Q 109.5
C114 C11A H11R 109.5
H11P C11A H11R 109.5
H11Q C11A H11R 109.5
C114 C11B H11S 109.5
C114 C11B H11T 109.5
H11S C11B H11T 109.5
C114 C11B H11U 109.5
H11S C11B H11U 109.5
H11T C11B H11U 109.5
C114 C11C H11M 109.5
C114 C11C H11N 109.5
H11M C11C H11N 109.5
C114 C11C H11O 109.5
H11M C11C H11O 109.5
H11N C11C H11O 109.5
C115 C114 C11B 109.0(12)
C115 C114 C112 110.0(10)
C11B C114 C112 141.0(14)
C115 C114 C11A 109.2(12)
C11B C114 C11A 115.5(18)
C112 C114 C11A 48.4(13)
C115 C114 C111 111.6(9)
C11B C114 C111 51.3(13)
C112 C114 C111 113.2(11)
C11A C114 C111 139.2(13)
C115 C114 C11C 105.3(12)
C11B C114 C11C 110.2(18)
C112 C114 C11C 60.1(13)
C11A C114 C11C 107.2(17)
C111 C114 C11C 60.0(13)
C115 C114 C113 107.0(9)
C11B C114 C113 57.1(13)
C112 C114 C113 109.1(11)
C11A C114 C113 63.1(14)
C111 C114 C113 105.7(11)
C11C C114 C113 147.8(13)
C116 C115 C120 114.6(7)
C116 C115 C114 123.3(8)
C120 C115 C114 122.2(8)
C117 C116 C115 125.2(8)
C117 C116 H116 117.4
C115 C116 H116 117.4
C116 C117 C118 118.5(7)
C116 C117 S12 118.9(6)
C118 C117 S12 122.5(5)
O12 C118 C119 120.4(7)
O12 C118 C117 120.9(6)
C119 C118 C117 118.6(7)
C118 C119 C120 119.2(7)
C118 C119 S9 122.5(6)
C120 C119 S9 118.3(6)
C115 C120 C119 123.9(8)
C115 C120 H120 118.0
C119 C120 H120 118.0
O1 C121 H12D 109.5
O1 C121 H12E 109.5
H12D C121 H12E 109.5
O1 C121 H12F 109.5
H12D C121 H12F 109.5
H12E C121 H12F 109.5
O12 C122 H12G 109.5
O12 C122 H12H 109.5
H12G C122 H12H 109.5
O12 C122 H12I 109.5
H12G C122 H12I 109.5
H12H C122 H12I 109.5
C124 C123 H12J 109.5
C124 C123 H12K 109.5
H12J C123 H12K 109.5
C124 C123 H12L 109.5
H12J C123 H12L 109.5
H12K C123 H12L 109.5
O16 C124 C125 124.2(7)
O16 C124 C123 116.4(7)
C125 C124 C123 119.4(7)
C126 C125 C124 125.2(7)
C126 C125 H125 117.4
C124 C125 H125 117.4
O17 C126 C125 122.4(7)
O17 C126 C127 116.0(7)
C125 C126 C127 121.6(7)
C126 C127 H12M 109.5
C126 C127 H12N 109.5
H12M C127 H12N 109.5
C126 C127 H12O 109.5
H12M C127 H12O 109.5
H12N C127 H12O 109.5
O18 C128 H12P 109.5
O18 C128 H12Q 109.5
H12P C128 H12Q 109.5
O18 C128 H12R 109.5
H12P C128 H12R 109.5
H12Q C128 H12R 109.5
C130 C129 H12S 109.5
C130 C129 H12T 109.5
H12S C129 H12T 109.5
C130 C129 H12U 109.5
H12S C129 H12U 109.5
H12T C129 H12U 109.5
O19 C130 C131 123.8(6)
O19 C130 C129 116.9(6)
C131 C130 C129 119.3(6)
C130 C131 C132 124.4(6)
C130 C131 H131 117.8
C132 C131 H131 117.8
O20 C132 C131 122.2(6)
O20 C132 C133 116.8(6)
C131 C132 C133 120.9(6)
C132 C133 H13D 109.5
C132 C133 H13E 109.5
H13D C133 H13E 109.5
C132 C133 H13F 109.5
H13D C133 H13F 109.5
H13E C133 H13F 109.5
O21 C134 H13G 109.5
O21 C134 H13H 109.5
H13G C134 H13H 109.5
O21 C134 H13I 109.5
H13G C134 H13I 109.5
H13H C134 H13I 109.5
C136 C135 H13J 109.5
C136 C135 H13K 109.5
H13J C135 H13K 109.5
C136 C135 H13L 109.5
H13J C135 H13L 109.5
H13K C135 H13L 109.5
O22 C136 C135 123.0(15)
O22 C136 C137 123.0(16)
C135 C136 C137 114.0(14)
C136 C137 H13P 109.5
C136 C137 H13Q 109.5
H13P C137 H13Q 109.5
C136 C137 H13R 109.5
H13P C137 H13R 109.5
H13Q C137 H13R 109.5
C139 C138 H13M 109.5
C139 C138 H13N 109.5
H13M C138 H13N 109.5
C139 C138 H13O 109.5
H13M C138 H13O 109.5
H13N C138 H13O 109.5
O23 C139 C138 119.4(17)
O23 C139 C140 116.3(17)
C138 C139 C140 124.3(15)
C139 C140 H14J 109.5
C139 C140 H14K 109.5
H14J C140 H14K 109.5
C139 C140 H14L 109.5
H14J C140 H14L 109.5
H14K C140 H14L 109.5
C142 C141 H14G 109.5
C142 C141 H14H 109.5
H14G C141 H14H 109.5
C142 C141 H14I 109.5
H14G C141 H14I 109.5
H14H C141 H14I 109.5
O24 C142 C141 124(4)
O24 C142 C143 120(4)
C141 C142 C143 116(3)
C142 C143 H14M 109.5
C142 C143 H14N 109.5
H14M C143 H14N 109.5
C142 C143 H14O 109.5
H14M C143 H14O 109.5
H14N C143 H14O 109.5
O25 C144 H14D 109.5
O25 C144 H14E 109.5
H14D C144 H14E 109.5
O25 C144 H14F 109.5
H14D C144 H14F 109.5
H14E C144 H14F 109.5
O26 C145 H14A 109.5
O26 C145 H14B 109.5
H14A C145 H14B 109.5
O26 C145 H14C 109.5
H14A C145 H14C 109.5
H14B C145 H14C 109.5

loop_
_geom_bond_atom_site_label_1
_geom_bond_atom_site_label_2
_geom_bond_distance
Er1 O9 2.182(4)
Er1 O6 2.283(4)
Er1 O14 2.314(4)
Er1 O10 2.326(4)
Er1 O7 2.341(4)
Er1 O13 2.396(4)
Er1 S7 2.8607(16)
Er1 S10 2.8847(16)
Er1 Er5 3.5383(4)
Er1 Er4 3.5900(4)
Er1 Er2 3.6608(4)
Er1 H13 2.5430
Er2 O20 2.276(4)
Er2 O19 2.288(4)
Er2 O15 2.351(4)
Er2 O8 2.390(4)
Er2 O7 2.395(4)
Er2 O21 2.416(4)
Er2 O10 2.448(4)
Er2 O13 2.745(4)
Er2 S8 2.8863(16)
Er2 Er3 3.6049(4)
Er2 Er5 3.7364(4)
Er2 H13 1.9686
Er3 O2 2.186(4)
Er3 O8 2.298(4)
Er3 O15 2.322(4)
Er3 O5 2.322(4)
Er3 O3 2.335(4)
Er3 O13 2.397(4)
Er3 S5 2.8629(16)
Er3 S2 2.9036(16)
Er3 Er5 3.5404(4)
Er3 Er4 3.6380(4)
Er3 H13 2.5234
Er4 O17 2.279(4)
Er4 O16 2.287(5)
Er4 O14 2.365(4)
Er4 O6 2.391(4)
Er4 O18 2.395(4)
Er4 O5 2.397(4)
Er4 O3 2.456(4)
Er4 O13 2.691(4)
Er4 S6 2.9191(16)
Er4 Er5 3.7480(4)
Er5 O11 2.174(4)
Er5 O4 2.183(4)
Er5 O14 2.375(4)
Er5 O15 2.375(4)
Er5 O3 2.531(4)
Er5 O10 2.536(4)
Er5 O13 2.563(4)
Er5 S3 3.0045(17)
Er5 S11 3.0290(16)
O1 C8 1.381(8)
O1 C121 1.391(9)
O2 C18 1.325(7)
O3 C28 1.400(7)
O4 C38 1.316(8)
O5 C48 1.326(7)
O6 C58 1.337(7)
O7 C68 1.330(7)
O8 C78 1.341(7)
O9 C88 1.319(7)
O10 C98 1.402(7)
O11 C108 1.307(7)
O12 C118 1.379(8)
O12 C122 1.399(9)
O13 H13 0.8492
O14 H14P 0.9800
O15 H15A 0.9800
O16 C124 1.260(8)
O17 C126 1.277(8)
O18 C128 1.408(8)
O18 H18 0.8186
O19 C130 1.276(8)
O20 C132 1.263(7)
O21 C134 1.410(8)
O21 H21 0.8187
O22 C136 1.254(14)
O23 C139 1.269(15)
O24 C142 1.24(3)
O25 C144 1.411(11)
O25 H25 0.8200
O26 C145 1.406(10)
O26 H26 0.8200
S1 C17 1.783(8)
S1 C9 1.787(8)
S2 C27 1.792(7)
S2 C19 1.794(7)
S3 C37 1.780(7)
S3 C29 1.792(7)
S4 C39 1.775(8)
S4 C7 1.784(8)
S5 C79 1.785(7)
S5 C47 1.790(7)
S6 C57 1.779(7)
S6 C49 1.783(7)
S7 C59 1.782(7)
S7 C67 1.782(7)
S8 C77 1.782(7)
S8 C69 1.783(7)
S9 C87 1.771(8)
S9 C119 1.789(8)
S10 C89 1.782(7)
S10 C97 1.796(7)
S11 C107 1.773(6)
S11 C99 1.777(7)
S12 C109 1.764(7)
S12 C117 1.782(7)
C1 C4 1.55(2)
C1 H1A 0.9600
C1 H1B 0.9600
C1 H1C 0.9600
C2 C4 1.54(2)
C2 H2A 0.9600
C2 H2B 0.9600
C2 H2C 0.9600
C3 C4 1.524(19)
C3 H3A 0.9600
C3 H3B 0.9600
C3 H3C 0.9600
C1' C4 1.54(3)
C1' H1'1 0.9600
C1' H1'2 0.9600
C1' H1'3 0.9600
C2' C4 1.53(3)
C2' H2'1 0.9600
C2' H2'2 0.9600
C2' H2'3 0.9600
C3' C4 1.52(2)
C3' H3'1 0.9600
C3' H3'2 0.9600
C3' H3'3 0.9600
C4 C5 1.513(13)
C5 C6 1.369(11)
C5 C10 1.427(12)
C6 C7 1.377(11)
C6 H6 0.9300
C7 C8 1.415(10)
C8 C9 1.385(10)
C9 C10 1.373(10)
C10 H10 0.9300
C11 C14 1.540(12)
C11 H11A 0.9600
C11 H11B 0.9600
C11 H11C 0.9600
C12 C14 1.550(12)
C12 H12A 0.9600
C12 H12B 0.9600
C12 H12C 0.9600
C13 C14 1.530(13)
C13 H13A 0.9600
C13 H13B 0.9600
C13 H13C 0.9600
C14 C15 1.521(10)
C15 C20 1.392(10)
C15 C16 1.399(11)
C16 C17 1.383(10)
C16 H16 0.9300
C17 C18 1.403(9)
C18 C19 1.399(9)
C19 C20 1.384(9)
C20 H20 0.9300
C21 C24 1.530(18)
C21 H21A 0.9600
C21 H21B 0.9600
C21 H21C 0.9600
C22 C24 1.526(18)
C22 H22A 0.9600
C22 H22B 0.9600
C22 H22C 0.9600
C23 C24 1.55(2)
C23 H23A 0.9600
C23 H23B 0.9600
C23 H23C 0.9600
C21' C24 1.54(2)
C21' H21D 0.9600
C21' H21E 0.9600
C21' H21F 0.9600
C22' C24 1.52(2)
C22' H22D 0.9600
C22' H22E 0.9600
C22' H22F 0.9600
C23' C24 1.56(3)
C23' H23D 0.9600
C23' H23E 0.9600
C23' H23F 0.9600
C24 C25 1.511(11)
C25 C26 1.385(10)
C25 C30 1.404(10)
C26 C27 1.386(9)
C26 H26A 0.9300
C27 C28 1.405(9)
C28 C29 1.351(9)
C29 C30 1.375(9)
C30 H30 0.9300
C31 C34 1.522(19)
C31 H31A 0.9600
C31 H31B 0.9600
C31 H31C 0.9600
C32 C34 1.526(19)
C32 H32A 0.9600
C32 H32B 0.9600
C32 H32C 0.9600
C33 C34 1.566(19)
C33 H33A 0.9600
C33 H33B 0.9600
C33 H33C 0.9600
C31' C34 1.52(2)
C31' H31D 0.9600
C31' H31E 0.9600
C31' H31F 0.9600
C32' C34 1.53(2)
C32' H32D 0.9600
C32' H32E 0.9600
C32' H32F 0.9600
C33' C34 1.57(2)
C33' H33D 0.9600
C33' H33E 0.9600
C33' H33F 0.9600
C34 C35 1.513(11)
C35 C36 1.402(11)
C35 C40 1.407(11)
C36 C37 1.398(9)
C36 H36 0.9300
C37 C38 1.405(9)
C38 C39 1.387(10)
C39 C40 1.393(10)
C40 H40 0.9300
C41 C44 1.538(13)
C41 H41A 0.9600
C41 H41B 0.9600
C41 H41C 0.9600
C42 C44 1.558(14)
C42 H42A 0.9600
C42 H42B 0.9600
C42 H42C 0.9600
C43 C44 1.527(12)
C43 H43A 0.9600
C43 H43B 0.9600
C43 H43C 0.9600
C44 C45 1.522(10)
C45 C50 1.386(9)
C45 C46 1.413(10)
C46 C47 1.385(9)
C46 H46 0.9300
C47 C48 1.415(8)
C48 C49 1.397(9)
C49 C50 1.385(9)
C50 H50 0.9300
C51 C54 1.527(11)
C51 H51A 0.9600
C51 H51B 0.9600
C51 H51C 0.9600
C52 C54 1.545(13)
C52 H52A 0.9600
C52 H52B 0.9600
C52 H52C 0.9600
C53 C54 1.530(12)
C53 H53A 0.9600
C53 H53B 0.9600
C53 H53C 0.9600
C54 C55 1.516(10)
C55 C60 1.387(9)
C55 C56 1.387(9)
C56 C57 1.384(9)
C56 H56 0.9300
C57 C58 1.398(8)
C58 C59 1.414(9)
C59 C60 1.388(9)
C60 H60 0.9300
C61 C64 1.525(13)
C61 H61A 0.9600
C61 H61B 0.9600
C61 H61C 0.9600
C62 C64 1.527(13)
C62 H62A 0.9600
C62 H62B 0.9600
C62 H62C 0.9600
C63 C64 1.528(14)
C63 H63A 0.9600
C63 H63B 0.9600
C63 H63C 0.9600
C64 C65 1.512(11)
C65 C70 1.380(10)
C65 C66 1.384(10)
C66 C67 1.389(9)
C66 H66 0.9300
C67 C68 1.412(9)
C68 C69 1.401(9)
C69 C70 1.390(9)
C70 H70 0.9300
C71 C74 1.538(19)
C71 H71A 0.9600
C71 H71B 0.9600
C71 H71C 0.9600
C72 C74 1.572(19)
C72 H72A 0.9600
C72 H72B 0.9600
C72 H72C 0.9600
C73 C74 1.520(18)
C73 H73A 0.9600
C73 H73B 0.9600
C73 H73C 0.9600
C71' C74 1.52(2)
C71' H71D 0.9600
C71' H71E 0.9600
C71' H71F 0.9600
C72' C74 1.57(2)
C72' H72D 0.9600
C72' H72E 0.9600
C72' H72F 0.9600
C73' C74 1.53(2)
C73' H73D 0.9600
C73' H73E 0.9600
C73' H73F 0.9600
C74 C75 1.519(10)
C75 C76 1.364(10)
C75 C80 1.424(10)
C76 C77 1.393(9)
C76 H76 0.9300
C77 C78 1.392(9)
C78 C79 1.400(9)
C79 C80 1.392(9)
C80 H80 0.9300
C81 C84 1.538(16)
C81 H81A 0.9600
C81 H81B 0.9600
C81 H81C 0.9600
C82 C84 1.540(17)
C82 H82A 0.9600
C82 H82B 0.9600
C82 H82C 0.9600
C83 C84 1.535(18)
C83 H83A 0.9600
C83 H83B 0.9600
C83 H83C 0.9600
C81' C84 1.53(2)
C81' H81D 0.9600
C81' H81E 0.9600
C81' H81F 0.9600
C82' C84 1.54(2)
C82' H82D 0.9600
C82' H82E 0.9600
C82' H82F 0.9600
C83' C84 1.54(2)
C83' H83D 0.9600
C83' H83E 0.9600
C83' H83F 0.9600
C84 C85 1.519(10)
C85 C86 1.364(10)
C85 C90 1.402(10)
C86 C87 1.393(9)
C86 H86 0.9300
C87 C88 1.418(9)
C88 C89 1.400(9)
C89 C90 1.395(9)
C90 H90 0.9300
C91 C94 1.524(12)
C91 H91A 0.9600
C91 H91B 0.9600
C91 H91C 0.9600
C92 C94 1.547(12)
C92 H92A 0.9600
C92 H92B 0.9600
C92 H92C 0.9600
C93 C94 1.536(13)
C93 H93A 0.9600
C93 H93B 0.9600
C93 H93C 0.9600
C94 C95 1.516(9)
C95 C100 1.388(9)
C95 C96 1.391(9)
C96 C97 1.407(9)
C96 H96 0.9300
C97 C98 1.398(9)
C98 C99 1.383(9)
C99 C100 1.363(9)
C100 H100 0.9300
C101 C104 1.535(16)
C101 H10A 0.9600
C101 H10B 0.9600
C101 H10C 0.9600
C102 C104 1.523(15)
C102 H10D 0.9600
C102 H10E 0.9600
C102 H10F 0.9600
C103 C104 1.556(17)
C103 H10G 0.9600
C103 H10H 0.9600
C103 H10I 0.9600
C10A C104 1.54(3)
C10A H10M 0.9600
C10A H10N 0.9600
C10A H10O 0.9600
C10B C104 1.52(3)
C10B H10J 0.9600
C10B H10K 0.9600
C10B H10L 0.9600
C10C C104 1.55(3)
C10C H10P 0.9600
C10C H10Q 0.9600
C10C H10R 0.9600
C104 C105 1.508(11)
C105 C110 1.402(10)
C105 C106 1.420(10)
C106 C107 1.374(9)
C106 H106 0.9300
C107 C108 1.422(9)
C108 C109 1.406(9)
C109 C110 1.394(9)
C110 H110 0.9300
C111 C114 1.529(18)
C111 H11D 0.9600
C111 H11E 0.9600
C111 H11F 0.9600
C112 C114 1.521(17)
C112 H11G 0.9600
C112 H11H 0.9600
C112 H11I 0.9600
C113 C114 1.560(18)
C113 H11J 0.9600
C113 H11K 0.9600
C113 H11L 0.9600
C11A C114 1.53(3)
C11A H11P 0.9600
C11A H11Q 0.9600
C11A H11R 0.9600
C11B C114 1.52(3)
C11B H11S 0.9600
C11B H11T 0.9600
C11B H11U 0.9600
C11C C114 1.55(3)
C11C H11M 0.9600
C11C H11N 0.9600
C11C H11O 0.9600
C114 C115 1.513(11)
C115 C116 1.378(11)
C115 C120 1.382(11)
C116 C117 1.367(9)
C116 H116 0.9300
C117 C118 1.417(10)
C118 C119 1.387(10)
C119 C120 1.391(10)
C120 H120 0.9300
C121 H12D 0.9600
C121 H12E 0.9600
C121 H12F 0.9600
C122 H12G 0.9600
C122 H12H 0.9600
C122 H12I 0.9600
C123 C124 1.505(10)
C123 H12J 0.9600
C123 H12K 0.9600
C123 H12L 0.9600
C124 C125 1.395(10)
C125 C126 1.377(10)
C125 H125 0.9300
C126 C127 1.489(11)
C127 H12M 0.9600
C127 H12N 0.9600
C127 H12O 0.9600
C128 H12P 0.9600
C128 H12Q 0.9600
C128 H12R 0.9600
C129 C130 1.499(10)
C129 H12S 0.9600
C129 H12T 0.9600
C129 H12U 0.9600
C130 C131 1.394(10)
C131 C132 1.397(9)
C131 H131 0.9300
C132 C133 1.482(10)
C133 H13D 0.9600
C133 H13E 0.9600
C133 H13F 0.9600
C134 H13G 0.9600
C134 H13H 0.9600
C134 H13I 0.9600
C135 C136 1.474(18)
C135 H13J 0.9600
C135 H13K 0.9600
C135 H13L 0.9600
C136 C137 1.487(19)
C137 H13P 0.9600
C137 H13Q 0.9600
C137 H13R 0.9600
C138 C139 1.489(19)
C138 H13M 0.9600
C138 H13N 0.9600
C138 H13O 0.9600
C139 C140 1.49(2)
C140 H14J 0.9600
C140 H14K 0.9600
C140 H14L 0.9600
C141 C142 1.49(5)
C141 H14G 0.9600
C141 H14H 0.9600
C141 H14I 0.9600
C142 C143 1.49(4)
C143 H14M 0.9600
C143 H14N 0.9600
C143 H14O 0.9600
C144 H14D 0.9600
C144 H14E 0.9600
C144 H14F 0.9600
C145 H14A 0.9600
C145 H14B 0.9600
C145 H14C 0.9600

loop_
_geom_torsion_atom_site_label_1
_geom_torsion_atom_site_label_2
_geom_torsion_atom_site_label_3
_geom_torsion_atom_site_label_4
_geom_torsion
O9 Er1 Er2 O20 -54.6(2)
O6 Er1 Er2 O20 131.51(15)
O14 Er1 Er2 O20 -147.41(14)
O10 Er1 Er2 O20 -80.06(18)
O7 Er1 Er2 O20 67.36(19)
O13 Er1 Er2 O20 172.17(16)
S7 Er1 Er2 O20 55.66(11)
S10 Er1 Er2 O20 -10.57(11)
Er5 Er1 Er2 O20 -133.11(11)
Er4 Er1 Er2 O20 171.86(11)
O9 Er1 Er2 O19 13.0(2)
O6 Er1 Er2 O19 -160.81(17)
O14 Er1 Er2 O19 -79.73(16)
O10 Er1 Er2 O19 -12.4(2)
O7 Er1 Er2 O19 135.0(2)
O13 Er1 Er2 O19 -120.15(17)
S7 Er1 Er2 O19 123.34(13)
S10 Er1 Er2 O19 57.11(13)
Er5 Er1 Er2 O19 -65.43(13)
Er4 Er1 Er2 O19 -120.46(13)
O9 Er1 Er2 O15 96.2(2)
O6 Er1 Er2 O15 -77.64(14)
O14 Er1 Er2 O15 3.44(13)
O10 Er1 Er2 O15 70.80(17)
O7 Er1 Er2 O15 -141.79(18)
O13 Er1 Er2 O15 -36.98(15)
S7 Er1 Er2 O15 -153.49(10)
S10 Er1 Er2 O15 140.29(10)
Er5 Er1 Er2 O15 17.75(9)
Er4 Er1 Er2 O15 -37.29(9)
O9 Er1 Er2 O8 171.2(2)
O6 Er1 Er2 O8 -2.60(15)
O14 Er1 Er2 O8 78.48(14)
O10 Er1 Er2 O8 145.83(18)
O7 Er1 Er2 O8 -66.75(18)
O13 Er1 Er2 O8 38.06(15)
S7 Er1 Er2 O8 -78.45(10)
S10 Er1 Er2 O8 -144.68(10)
Er5 Er1 Er2 O8 92.78(10)
Er4 Er1 Er2 O8 37.75(10)
O9 Er1 Er2 O7 -122.0(2)
O6 Er1 Er2 O7 64.15(19)
O14 Er1 Er2 O7 145.23(18)
O10 Er1 Er2 O7 -147.4(2)
O13 Er1 Er2 O7 104.81(19)
S7 Er1 Er2 O7 -11.70(16)
S10 Er1 Er2 O7 -77.93(16)
Er5 Er1 Er2 O7 159.53(15)
Er4 Er1 Er2 O7 104.50(15)
O9 Er1 Er2 O21 168.5(5)
O6 Er1 Er2 O21 -5.3(5)
O14 Er1 Er2 O21 75.7(5)
O10 Er1 Er2 O21 143.1(5)
O7 Er1 Er2 O21 -69.5(5)
O13 Er1 Er2 O21 35.3(5)
S7 Er1 Er2 O21 -81.2(5)
S10 Er1 Er2 O21 -147.4(5)
Er5 Er1 Er2 O21 90.1(5)
Er4 Er1 Er2 O21 35.0(5)
O9 Er1 Er2 O10 25.4(2)
O6 Er1 Er2 O10 -148.44(19)
O14 Er1 Er2 O10 -67.36(18)
O7 Er1 Er2 O10 147.4(2)
O13 Er1 Er2 O10 -107.77(19)
S7 Er1 Er2 O10 135.72(15)
S10 Er1 Er2 O10 69.49(15)
Er5 Er1 Er2 O10 -53.05(15)
Er4 Er1 Er2 O10 -108.08(15)
O9 Er1 Er2 O13 133.2(2)
O6 Er1 Er2 O13 -40.66(16)
O14 Er1 Er2 O13 40.42(15)
O10 Er1 Er2 O13 107.77(19)
O7 Er1 Er2 O13 -104.81(19)
S7 Er1 Er2 O13 -116.51(12)
S10 Er1 Er2 O13 177.26(12)
Er5 Er1 Er2 O13 54.72(12)
Er4 Er1 Er2 O13 -0.31(12)
O9 Er1 Er2 S8 -119.4(2)
O6 Er1 Er2 S8 66.75(11)
O14 Er1 Er2 S8 147.83(10)
O10 Er1 Er2 S8 -144.81(15)
O7 Er1 Er2 S8 2.61(16)
O13 Er1 Er2 S8 107.42(12)
S7 Er1 Er2 S8 -9.09(5)
S10 Er1 Er2 S8 -75.32(5)
Er5 Er1 Er2 S8 162.14(4)
Er4 Er1 Er2 S8 107.11(4)
O9 Er1 Er2 Er3 134.55(19)
O6 Er1 Er2 Er3 -39.31(11)
O14 Er1 Er2 Er3 41.77(10)
O10 Er1 Er2 Er3 109.13(15)
O7 Er1 Er2 Er3 -103.46(15)
O13 Er1 Er2 Er3 1.35(12)
S7 Er1 Er2 Er3 -115.16(3)
S10 Er1 Er2 Er3 178.62(3)
Er5 Er1 Er2 Er3 56.077(8)
Er4 Er1 Er2 Er3 1.045(8)
O9 Er1 Er2 Er5 78.47(19)
O6 Er1 Er2 Er5 -95.39(11)
O14 Er1 Er2 Er5 -14.31(10)
O10 Er1 Er2 Er5 53.05(15)
O7 Er1 Er2 Er5 -159.53(15)
O13 Er1 Er2 Er5 -54.72(12)
S7 Er1 Er2 Er5 -171.23(3)
S10 Er1 Er2 Er5 122.54(3)
Er4 Er1 Er2 Er5 -55.032(8)
O20 Er2 Er3 O2 164.0(5)
O19 Er2 Er3 O2 -32.31(18)
O15 Er2 Er3 O2 -52.8(2)
O8 Er2 Er3 O2 97.6(2)
O7 Er2 Er3 O2 168.28(16)
O21 Er2 Er3 O2 33.46(17)
O10 Er2 Er3 O2 -117.65(16)
O13 Er2 Er3 O2 -152.76(17)
S8 Er2 Er3 O2 99.59(13)
Er1 Er2 Er3 O2 -154.09(13)
Er5 Er2 Er3 O2 -98.47(13)
O20 Er2 Er3 O8 66.4(5)
O19 Er2 Er3 O8 -129.9(2)
O15 Er2 Er3 O8 -150.4(2)
O7 Er2 Er3 O8 70.69(18)
O21 Er2 Er3 O8 -64.13(19)
O10 Er2 Er3 O8 144.76(18)
O13 Er2 Er3 O8 109.65(19)
S8 Er2 Er3 O8 2.00(16)
Er1 Er2 Er3 O8 108.32(16)
Er5 Er2 Er3 O8 163.94(16)
O20 Er2 Er3 O15 -143.2(5)
O19 Er2 Er3 O15 20.5(2)
O8 Er2 Er3 O15 150.4(2)
O7 Er2 Er3 O15 -138.88(18)
O21 Er2 Er3 O15 86.30(19)
O10 Er2 Er3 O15 -64.81(18)
O13 Er2 Er3 O15 -99.91(19)
S8 Er2 Er3 O15 152.43(15)
Er1 Er2 Er3 O15 -101.25(15)
Er5 Er2 Er3 O15 -45.63(15)
O20 Er2 Er3 O5 -2.6(5)
O19 Er2 Er3 O5 161.12(16)
O15 Er2 Er3 O5 140.59(18)
O8 Er2 Er3 O5 -68.98(19)
O7 Er2 Er3 O5 1.71(14)
O21 Er2 Er3 O5 -133.11(15)
O10 Er2 Er3 O5 75.78(14)
O13 Er2 Er3 O5 40.67(16)
S8 Er2 Er3 O5 -66.98(11)
Er1 Er2 Er3 O5 39.34(10)
Er5 Er2 Er3 O5 94.95(10)
O20 Er2 Er3 O3 -84.7(5)
O19 Er2 Er3 O3 79.01(16)
O15 Er2 Er3 O3 58.47(18)
O8 Er2 Er3 O3 -151.10(19)
O7 Er2 Er3 O3 -80.40(14)
O21 Er2 Er3 O3 144.78(15)
O10 Er2 Er3 O3 -6.33(14)
O13 Er2 Er3 O3 -41.44(15)
S8 Er2 Er3 O3 -149.10(11)
Er1 Er2 Er3 O3 -42.78(10)
Er5 Er2 Er3 O3 12.84(10)
O20 Er2 Er3 O13 -43.2(5)
O19 Er2 Er3 O13 120.45(17)
O15 Er2 Er3 O13 99.91(19)
O8 Er2 Er3 O13 -109.65(19)
O7 Er2 Er3 O13 -38.96(15)
O21 Er2 Er3 O13 -173.78(16)
O10 Er2 Er3 O13 35.11(15)
S8 Er2 Er3 O13 -107.65(12)
Er1 Er2 Er3 O13 -1.33(12)
Er5 Er2 Er3 O13 54.28(12)
O20 Er2 Er3 S5 72.2(5)
O19 Er2 Er3 S5 -124.09(13)
O15 Er2 Er3 S5 -144.62(15)
O8 Er2 Er3 S5 5.81(16)
O7 Er2 Er3 S5 76.50(10)
O21 Er2 Er3 S5 -58.32(11)
O10 Er2 Er3 S5 150.57(10)
O13 Er2 Er3 S5 115.46(12)
S8 Er2 Er3 S5 7.81(5)
Er1 Er2 Er3 S5 114.13(4)
Er5 Er2 Er3 S5 169.75(4)
O20 Er2 Er3 S2 -119.6(8)
O19 Er2 Er3 S2 44.1(7)
O15 Er2 Er3 S2 23.5(7)
O8 Er2 Er3 S2 174.0(7)
O7 Er2 Er3 S2 -115.3(7)
O21 Er2 Er3 S2 109.8(7)
O10 Er2 Er3 S2 -41.3(7)
O13 Er2 Er3 S2 -76.4(7)
S8 Er2 Er3 S2 176(7)
Er1 Er2 Er3 S2 -77.7(7)
Er5 Er2 Er3 S2 -22.1(7)
O20 Er2 Er3 Er5 -97.5(5)
O19 Er2 Er3 Er5 66.17(13)
O15 Er2 Er3 Er5 45.63(15)
O8 Er2 Er3 Er5 -163.94(16)
O7 Er2 Er3 Er5 -93.24(9)
O21 Er2 Er3 Er5 131.94(11)
O10 Er2 Er3 Er5 -19.17(9)
O13 Er2 Er3 Er5 -54.28(12)
S8 Er2 Er3 Er5 -161.94(4)
Er1 Er2 Er3 Er5 -55.616(8)
O20 Er2 Er3 Er4 -42.9(5)
O19 Er2 Er3 Er4 120.75(13)
O15 Er2 Er3 Er4 100.22(15)
O8 Er2 Er3 Er4 -109.35(16)
O7 Er2 Er3 Er4 -38.66(9)
O21 Er2 Er3 Er4 -173.48(11)
O10 Er2 Er3 Er4 35.41(9)
O13 Er2 Er3 Er4 0.30(12)
S8 Er2 Er3 Er4 -107.35(4)
Er1 Er2 Er3 Er4 -1.031(8)
Er5 Er2 Er3 Er4 54.585(8)
O9 Er1 Er4 O17 156.6(5)
O6 Er1 Er4 O17 59.4(5)
O14 Er1 Er4 O17 -151.2(5)
O10 Er1 Er4 O17 -92.3(5)
O7 Er1 Er4 O17 -11.4(5)
O13 Er1 Er4 O17 -51.7(5)
S7 Er1 Er4 O17 63.3(5)
S10 Er1 Er4 O17 -150.7(10)
Er5 Er1 Er4 O17 -105.8(5)
Er2 Er1 Er4 O17 -51.4(5)
O9 Er1 Er4 O16 -32.55(18)
O6 Er1 Er4 O16 -129.8(2)
O14 Er1 Er4 O16 19.6(2)
O10 Er1 Er4 O16 78.50(17)
O7 Er1 Er4 O16 159.41(17)
O13 Er1 Er4 O16 119.12(18)
S7 Er1 Er4 O16 -125.83(14)
S10 Er1 Er4 O16 20.1(8)
Er5 Er1 Er4 O16 65.07(13)
Er2 Er1 Er4 O16 119.43(13)
O9 Er1 Er4 O14 -52.17(19)
O6 Er1 Er4 O14 -149.4(2)
O10 Er1 Er4 O14 58.88(18)
O7 Er1 Er4 O14 139.79(18)
O13 Er1 Er4 O14 99.51(19)
S7 Er1 Er4 O14 -145.45(15)
S10 Er1 Er4 O14 0.5(8)
Er5 Er1 Er4 O14 45.46(15)
Er2 Er1 Er4 O14 99.82(15)
O9 Er1 Er4 O6 97.2(2)
O14 Er1 Er4 O6 149.4(2)
O10 Er1 Er4 O6 -151.75(19)
O7 Er1 Er4 O6 -70.83(19)
O13 Er1 Er4 O6 -111.1(2)
S7 Er1 Er4 O6 3.93(16)
S10 Er1 Er4 O6 149.9(8)
Er5 Er1 Er4 O6 -165.17(16)
Er2 Er1 Er4 O6 -110.81(16)
O9 Er1 Er4 O18 33.34(17)
O6 Er1 Er4 O18 -63.9(2)
O14 Er1 Er4 O18 85.51(19)
O10 Er1 Er4 O18 144.39(15)
O7 Er1 Er4 O18 -134.69(15)
O13 Er1 Er4 O18 -174.98(17)
S7 Er1 Er4 O18 -59.94(12)
S10 Er1 Er4 O18 86.0(8)
Er5 Er1 Er4 O18 130.97(12)
Er2 Er1 Er4 O18 -174.67(12)
O9 Er1 Er4 O5 169.46(16)
O6 Er1 Er4 O5 72.25(19)
O14 Er1 Er4 O5 -138.37(18)
O10 Er1 Er4 O5 -79.50(14)
O7 Er1 Er4 O5 1.42(14)
O13 Er1 Er4 O5 -38.87(15)
S7 Er1 Er4 O5 76.17(10)
S10 Er1 Er4 O5 -137.9(8)
Er5 Er1 Er4 O5 -92.92(9)
Er2 Er1 Er4 O5 -38.56(9)
O9 Er1 Er4 O3 -115.74(16)
O6 Er1 Er4 O3 147.05(19)
O14 Er1 Er4 O3 -63.57(18)
O10 Er1 Er4 O3 -4.69(13)
O7 Er1 Er4 O3 76.22(14)
O13 Er1 Er4 O3 35.93(15)
S7 Er1 Er4 O3 150.98(10)
S10 Er1 Er4 O3 -63.1(8)
Er5 Er1 Er4 O3 -18.12(9)
Er2 Er1 Er4 O3 36.24(9)
O9 Er1 Er4 O13 -151.68(17)
O6 Er1 Er4 O13 111.1(2)
O14 Er1 Er4 O13 -99.51(19)
O10 Er1 Er4 O13 -40.63(16)
O7 Er1 Er4 O13 40.29(15)
S7 Er1 Er4 O13 115.04(12)
S10 Er1 Er4 O13 -99.0(8)
Er5 Er1 Er4 O13 -54.05(12)
Er2 Er1 Er4 O13 0.31(12)
O9 Er1 Er4 S6 100.85(13)
O6 Er1 Er4 S6 3.64(16)
O14 Er1 Er4 S6 153.02(15)
O10 Er1 Er4 S6 -148.10(11)
O7 Er1 Er4 S6 -67.18(11)
O13 Er1 Er4 S6 -107.47(12)
S7 Er1 Er4 S6 7.57(5)
S10 Er1 Er4 S6 153.5(8)
Er5 Er1 Er4 S6 -161.52(3)
Er2 Er1 Er4 S6 -107.16(3)
O9 Er1 Er4 Er3 -153.02(13)
O6 Er1 Er4 Er3 109.77(16)
O14 Er1 Er4 Er3 -100.85(15)
O10 Er1 Er4 Er3 -41.97(10)
O7 Er1 Er4 Er3 38.94(10)
O13 Er1 Er4 Er3 -1.34(12)
S7 Er1 Er4 Er3 113.70(4)
S10 Er1 Er4 Er3 -100.3(8)
Er5 Er1 Er4 Er3 -55.394(8)
Er2 Er1 Er4 Er3 -1.034(8)
O9 Er1 Er4 Er5 -97.63(13)
O6 Er1 Er4 Er5 165.17(16)
O14 Er1 Er4 Er5 -45.46(15)
O10 Er1 Er4 Er5 13.42(10)
O7 Er1 Er4 Er5 94.34(10)
O13 Er1 Er4 Er5 54.05(12)
S7 Er1 Er4 Er5 169.09(4)
S10 Er1 Er4 Er5 -45.0(8)
Er2 Er1 Er4 Er5 54.360(8)
O2 Er3 Er4 O17 -53.7(2)
O8 Er3 Er4 O17 130.49(16)
O15 Er3 Er4 O17 -149.08(16)
O5 Er3 Er4 O17 65.68(19)
O3 Er3 Er4 O17 -81.98(19)
O13 Er3 Er4 O17 171.12(17)
S5 Er3 Er4 O17 55.43(12)
S2 Er3 Er4 O17 -12.16(12)
Er5 Er3 Er4 O17 -134.52(12)
Er2 Er3 Er4 O17 170.81(12)
O2 Er3 Er4 O16 15.8(2)
O8 Er3 Er4 O16 -160.00(17)
O15 Er3 Er4 O16 -79.57(17)
O5 Er3 Er4 O16 135.2(2)
O3 Er3 Er4 O16 -12.47(19)
O13 Er3 Er4 O16 -119.37(18)
S5 Er3 Er4 O16 124.93(14)
S2 Er3 Er4 O16 57.34(14)
Er5 Er3 Er4 O16 -65.01(13)
Er2 Er3 Er4 O16 -119.68(13)
O2 Er3 Er4 O14 98.0(2)
O8 Er3 Er4 O14 -77.82(14)
O15 Er3 Er4 O14 2.62(14)
O5 Er3 Er4 O14 -142.63(18)
O3 Er3 Er4 O14 69.71(17)
O13 Er3 Er4 O14 -37.19(15)
S5 Er3 Er4 O14 -152.88(10)
S2 Er3 Er4 O14 139.53(10)
Er5 Er3 Er4 O14 17.17(9)
Er2 Er3 Er4 O14 -37.50(9)
O2 Er3 Er4 O6 172.9(2)
O8 Er3 Er4 O6 -2.92(14)
O15 Er3 Er4 O6 77.51(14)
O5 Er3 Er4 O6 -67.74(18)
O3 Er3 Er4 O6 144.61(17)
O13 Er3 Er4 O6 37.71(16)
S5 Er3 Er4 O6 -77.98(10)
S2 Er3 Er4 O6 -145.58(10)
Er5 Er3 Er4 O6 92.07(10)
Er2 Er3 Er4 O6 37.40(10)
O2 Er3 Er4 O18 168.2(6)
O8 Er3 Er4 O18 -7.7(6)
O15 Er3 Er4 O18 72.8(6)
O5 Er3 Er4 O18 -72.5(6)
O3 Er3 Er4 O18 139.8(6)
O13 Er3 Er4 O18 33.0(6)
S5 Er3 Er4 O18 -82.7(6)
S2 Er3 Er4 O18 -150.3(6)
Er5 Er3 Er4 O18 87.3(6)
Er2 Er3 Er4 O18 32.6(6)
O2 Er3 Er4 O5 -119.3(2)
O8 Er3 Er4 O5 64.81(19)
O15 Er3 Er4 O5 145.25(19)
O3 Er3 Er4 O5 -147.7(2)
O13 Er3 Er4 O5 105.4(2)
S5 Er3 Er4 O5 -10.25(16)
S2 Er3 Er4 O5 -77.84(16)
Er5 Er3 Er4 O5 159.81(16)
Er2 Er3 Er4 O5 105.14(16)
O2 Er3 Er4 O3 28.3(2)
O8 Er3 Er4 O3 -147.53(18)
O15 Er3 Er4 O3 -67.10(17)
O5 Er3 Er4 O3 147.7(2)
O13 Er3 Er4 O3 -106.90(19)
S5 Er3 Er4 O3 137.41(15)
S2 Er3 Er4 O3 69.82(15)
Er5 Er3 Er4 O3 -52.54(14)
Er2 Er3 Er4 O3 -107.21(14)
O2 Er3 Er4 O13 135.2(2)
O8 Er3 Er4 O13 -40.63(16)
O15 Er3 Er4 O13 39.80(16)
O5 Er3 Er4 O13 -105.4(2)
O3 Er3 Er4 O13 106.90(19)
S5 Er3 Er4 O13 -115.69(12)
S2 Er3 Er4 O13 176.71(12)
Er5 Er3 Er4 O13 54.36(12)
Er2 Er3 Er4 O13 -0.31(12)
O2 Er3 Er4 S6 -118.1(2)
O8 Er3 Er4 S6 66.10(11)
O15 Er3 Er4 S6 146.53(10)
O5 Er3 Er4 S6 1.28(16)
O3 Er3 Er4 S6 -146.37(15)
O13 Er3 Er4 S6 106.73(12)
S5 Er3 Er4 S6 -8.96(5)
S2 Er3 Er4 S6 -76.55(5)
Er5 Er3 Er4 S6 161.09(3)
Er2 Er3 Er4 S6 106.42(3)
O2 Er3 Er4 Er1 136.57(19)
O8 Er3 Er4 Er1 -39.27(10)
O15 Er3 Er4 Er1 41.16(10)
O5 Er3 Er4 Er1 -104.09(15)
O3 Er3 Er4 Er1 108.26(14)
O13 Er3 Er4 Er1 1.36(12)
S5 Er3 Er4 Er1 -114.33(4)
S2 Er3 Er4 Er1 178.08(3)
Er5 Er3 Er4 Er1 55.719(8)
Er2 Er3 Er4 Er1 1.050(8)
O2 Er3 Er4 Er5 80.85(19)
O8 Er3 Er4 Er5 -94.99(10)
O15 Er3 Er4 Er5 -14.56(10)
O5 Er3 Er4 Er5 -159.81(15)
O3 Er3 Er4 Er5 52.54(14)
O13 Er3 Er4 Er5 -54.36(12)
S5 Er3 Er4 Er5 -170.05(4)
S2 Er3 Er4 Er5 122.36(3)
Er2 Er3 Er4 Er5 -54.669(8)
O9 Er1 Er5 O11 -14.57(16)
O6 Er1 Er5 O11 -128.31(16)
O14 Er1 Er5 O11 -74.35(18)
O10 Er1 Er5 O11 79.66(17)
O7 Er1 Er5 O11 140.18(15)
O13 Er1 Er5 O11 -175.32(17)
S7 Er1 Er5 O11 175.3(2)
S10 Er1 Er5 O11 59.71(12)
Er4 Er1 Er5 O11 -118.39(11)
Er2 Er1 Er5 O11 126.99(11)
O9 Er1 Er5 O4 -141.5(10)
O6 Er1 Er5 O4 104.7(10)
O14 Er1 Er5 O4 158.7(10)
O10 Er1 Er5 O4 -47.3(10)
O7 Er1 Er5 O4 13.2(10)
O13 Er1 Er5 O4 57.7(10)
S7 Er1 Er5 O4 48.3(10)
S10 Er1 Er5 O4 -67.3(10)
Er4 Er1 Er5 O4 114.6(10)
Er2 Er1 Er5 O4 0.0(10)
O9 Er1 Er5 O14 59.78(19)
O6 Er1 Er5 O14 -53.96(18)
O10 Er1 Er5 O14 154.01(19)
O7 Er1 Er5 O14 -145.47(17)
O13 Er1 Er5 O14 -100.97(19)
S7 Er1 Er5 O14 -110.3(2)
S10 Er1 Er5 O14 134.06(15)
Er4 Er1 Er5 O14 -44.04(14)
Er2 Er1 Er5 O14 -158.66(14)
O9 Er1 Er5 O15 -159.16(15)
O6 Er1 Er5 O15 87.10(14)
O14 Er1 Er5 O15 141.06(17)
O10 Er1 Er5 O15 -64.93(16)
O7 Er1 Er5 O15 -4.41(14)
O13 Er1 Er5 O15 40.09(16)
S7 Er1 Er5 O15 30.7(2)
S10 Er1 Er5 O15 -84.88(10)
Er4 Er1 Er5 O15 97.02(9)
Er2 Er1 Er5 O15 -17.59(9)
O9 Er1 Er5 O3 121.37(15)
O6 Er1 Er5 O3 7.63(14)
O14 Er1 Er5 O3 61.59(17)
O10 Er1 Er5 O3 -144.40(16)
O7 Er1 Er5 O3 -83.88(14)
O13 Er1 Er5 O3 -39.38(16)
S7 Er1 Er5 O3 -48.8(2)
S10 Er1 Er5 O3 -164.35(10)
Er4 Er1 Er5 O3 17.55(9)
Er2 Er1 Er5 O3 -97.07(9)
O9 Er1 Er5 O10 -94.23(18)
O6 Er1 Er5 O10 152.03(17)
O14 Er1 Er5 O10 -154.01(19)
O7 Er1 Er5 O10 60.52(16)
O13 Er1 Er5 O10 105.02(18)
S7 Er1 Er5 O10 95.6(2)
S10 Er1 Er5 O10 -19.95(14)
Er4 Er1 Er5 O10 161.95(13)
Er2 Er1 Er5 O10 47.33(13)
O9 Er1 Er5 O13 160.74(17)
O6 Er1 Er5 O13 47.01(17)
O14 Er1 Er5 O13 100.97(19)
O10 Er1 Er5 O13 -105.02(18)
O7 Er1 Er5 O13 -44.50(16)
S7 Er1 Er5 O13 -9.4(2)
S10 Er1 Er5 O13 -124.97(13)
Er4 Er1 Er5 O13 56.93(13)
Er2 Er1 Er5 O13 -57.69(13)
O9 Er1 Er5 S3 55.95(13)
O6 Er1 Er5 S3 -57.79(12)
O14 Er1 Er5 S3 -3.83(15)
O10 Er1 Er5 S3 150.18(14)
O7 Er1 Er5 S3 -149.30(11)
O13 Er1 Er5 S3 -104.80(13)
S7 Er1 Er5 S3 -114.18(18)
S10 Er1 Er5 S3 130.23(5)
Er4 Er1 Er5 S3 -47.87(4)
Er2 Er1 Er5 S3 -162.49(4)
O9 Er1 Er5 S11 -79.87(12)
O6 Er1 Er5 S11 166.39(11)
O14 Er1 Er5 S11 -139.65(15)
O10 Er1 Er5 S11 14.36(14)
O7 Er1 Er5 S11 74.88(10)
O13 Er1 Er5 S11 119.39(13)
S7 Er1 Er5 S11 110.00(18)
S10 Er1 Er5 S11 -5.59(5)
Er4 Er1 Er5 S11 176.31(3)
Er2 Er1 Er5 S11 61.70(3)
O9 Er1 Er5 Er3 161.22(12)
O6 Er1 Er5 Er3 47.49(11)
O14 Er1 Er5 Er3 101.44(14)
O10 Er1 Er5 Er3 -104.55(13)
O7 Er1 Er5 Er3 -44.03(10)
O13 Er1 Er5 Er3 0.48(13)
S7 Er1 Er5 Er3 -8.90(18)
S10 Er1 Er5 Er3 -124.49(4)
Er4 Er1 Er5 Er3 57.406(8)
Er2 Er1 Er5 Er3 -57.212(8)
O9 Er1 Er5 Er2 -141.57(12)
O6 Er1 Er5 Er2 104.70(11)
O14 Er1 Er5 Er2 158.66(14)
O10 Er1 Er5 Er2 -47.33(13)
O7 Er1 Er5 Er2 13.19(10)
O13 Er1 Er5 Er2 57.69(13)
S7 Er1 Er5 Er2 48.31(18)
S10 Er1 Er5 Er2 -67.28(4)
Er4 Er1 Er5 Er2 114.618(9)
O2 Er3 Er5 O11 -140.9(13)
O8 Er3 Er5 O11 104.5(13)
O15 Er3 Er5 O11 158.6(13)
O5 Er3 Er5 O11 13.5(13)
O3 Er3 Er5 O11 -47.5(13)
O13 Er3 Er5 O11 56.5(13)
S5 Er3 Er5 O11 56.5(13)
S2 Er3 Er5 O11 -66.1(13)
Er2 Er3 Er5 O11 115.1(13)
Er4 Er3 Er5 O11 0.3(13)
O2 Er3 Er5 O4 -11.99(17)
O8 Er3 Er5 O4 -126.63(16)
O15 Er3 Er5 O4 -72.47(19)
O5 Er3 Er5 O4 142.39(16)
O3 Er3 Er5 O4 81.35(18)
O13 Er3 Er5 O4 -174.62(17)
S5 Er3 Er5 O4 -174.6(2)
S2 Er3 Er5 O4 62.77(12)
Er2 Er3 Er5 O4 -115.98(12)
Er4 Er3 Er5 O4 129.23(12)
O2 Er3 Er5 O14 -158.35(16)
O8 Er3 Er5 O14 87.01(14)
O15 Er3 Er5 O14 141.17(17)
O5 Er3 Er5 O14 -3.97(14)
O3 Er3 Er5 O14 -65.01(16)
O13 Er3 Er5 O14 39.02(16)
S5 Er3 Er5 O14 39.0(2)
S2 Er3 Er5 O14 -83.59(10)
Er2 Er3 Er5 O14 97.66(9)
Er4 Er3 Er5 O14 -17.13(9)
O2 Er3 Er5 O15 60.48(19)
O8 Er3 Er5 O15 -54.16(18)
O5 Er3 Er5 O15 -145.14(18)
O3 Er3 Er5 O15 153.8(2)
O13 Er3 Er5 O15 -102.15(19)
S5 Er3 Er5 O15 -102.2(2)
S2 Er3 Er5 O15 135.24(15)
Er2 Er3 Er5 O15 -43.51(15)
Er4 Er3 Er5 O15 -158.30(15)
O2 Er3 Er5 O3 -93.34(18)
O8 Er3 Er5 O3 152.02(17)
O15 Er3 Er5 O3 -153.8(2)
O5 Er3 Er5 O3 61.04(17)
O13 Er3 Er5 O3 104.03(19)
S5 Er3 Er5 O3 104.0(2)
S2 Er3 Er5 O3 -18.58(14)
Er2 Er3 Er5 O3 162.67(14)
Er4 Er3 Er5 O3 47.88(14)
O2 Er3 Er5 O10 122.47(15)
O8 Er3 Er5 O10 7.84(14)
O15 Er3 Er5 O10 61.99(17)
O5 Er3 Er5 O10 -83.14(14)
O3 Er3 Er5 O10 -144.18(16)
O13 Er3 Er5 O10 -40.16(15)
S5 Er3 Er5 O10 -40.2(2)
S2 Er3 Er5 O10 -162.76(10)
Er2 Er3 Er5 O10 18.48(9)
Er4 Er3 Er5 O10 -96.31(9)
O2 Er3 Er5 O13 162.63(18)
O8 Er3 Er5 O13 47.99(17)
O15 Er3 Er5 O13 102.15(19)
O5 Er3 Er5 O13 -42.99(16)
O3 Er3 Er5 O13 -104.03(19)
S5 Er3 Er5 O13 0.0(2)
S2 Er3 Er5 O13 -122.61(13)
Er2 Er3 Er5 O13 58.64(13)
Er4 Er3 Er5 O13 -56.15(13)
O2 Er3 Er5 S3 -77.64(13)
O8 Er3 Er5 S3 167.72(11)
O15 Er3 Er5 S3 -138.12(15)
O5 Er3 Er5 S3 76.74(11)
O3 Er3 Er5 S3 15.70(14)
O13 Er3 Er5 S3 119.73(13)
S5 Er3 Er5 S3 119.71(18)
S2 Er3 Er5 S3 -2.88(5)
Er2 Er3 Er5 S3 178.37(4)
Er4 Er3 Er5 S3 63.58(4)
O2 Er3 Er5 S11 57.75(13)
O8 Er3 Er5 S11 -56.89(11)
O15 Er3 Er5 S11 -2.73(15)
O5 Er3 Er5 S11 -147.87(11)
O3 Er3 Er5 S11 151.09(14)
O13 Er3 Er5 S11 -104.88(13)
S5 Er3 Er5 S11 -104.90(18)
S2 Er3 Er5 S11 132.51(5)
Er2 Er3 Er5 S11 -46.24(4)
Er4 Er3 Er5 S11 -161.03(4)
O2 Er3 Er5 Er1 162.15(13)
O8 Er3 Er5 Er1 47.52(10)
O15 Er3 Er5 Er1 101.67(15)
O5 Er3 Er5 Er1 -43.46(10)
O3 Er3 Er5 Er1 -104.51(14)
O13 Er3 Er5 Er1 -0.48(13)
S5 Er3 Er5 Er1 -0.50(18)
S2 Er3 Er5 Er1 -123.09(4)
Er2 Er3 Er5 Er1 58.161(8)
Er4 Er3 Er5 Er1 -56.627(8)
O2 Er3 Er5 Er2 103.99(13)
O8 Er3 Er5 Er2 -10.65(10)
O15 Er3 Er5 Er2 43.51(15)
O5 Er3 Er5 Er2 -101.62(10)
O3 Er3 Er5 Er2 -162.67(14)
O13 Er3 Er5 Er2 -58.64(13)
S5 Er3 Er5 Er2 -58.66(18)
S2 Er3 Er5 Er2 178.75(4)
Er4 Er3 Er5 Er2 -114.788(9)
O20 Er2 Er5 O11 -11.01(19)
O19 Er2 Er5 O11 57.25(17)
O15 Er2 Er5 O11 138.1(2)
O8 Er2 Er5 O11 -164.57(16)
O7 Er2 Er5 O11 -84.23(16)
O21 Er2 Er5 O11 124.50(18)
O10 Er2 Er5 O11 -23.62(19)
O13 Er2 Er5 O11 -122.71(17)
S8 Er2 Er5 O11 -122.63(16)
Er3 Er2 Er5 O11 -174.60(13)
Er1 Er2 Er5 O11 -71.53(13)
O20 Er2 Er5 O4 -119.48(18)
O19 Er2 Er5 O4 -51.22(17)
O15 Er2 Er5 O4 29.7(2)
O8 Er2 Er5 O4 86.96(16)
O7 Er2 Er5 O4 167.30(16)
O21 Er2 Er5 O4 16.04(18)
O10 Er2 Er5 O4 -132.08(18)
O13 Er2 Er5 O4 128.83(17)
S8 Er2 Er5 O4 128.91(16)
Er3 Er2 Er5 O4 76.93(13)
Er1 Er2 Er5 O4 180.00(13)
O20 Er2 Er5 O14 74.31(16)
O19 Er2 Er5 O14 142.57(14)
O15 Er2 Er5 O14 -136.53(18)
O8 Er2 Er5 O14 -79.25(14)
O7 Er2 Er5 O14 1.09(13)
O21 Er2 Er5 O14 -150.18(15)
O10 Er2 Er5 O14 61.70(16)
O13 Er2 Er5 O14 -37.39(14)
S8 Er2 Er5 O14 -37.31(13)
Er3 Er2 Er5 O14 -89.28(9)
Er1 Er2 Er5 O14 13.79(9)
O20 Er2 Er5 O15 -149.2(2)
O19 Er2 Er5 O15 -80.90(19)
O8 Er2 Er5 O15 57.28(18)
O7 Er2 Er5 O15 137.62(18)
O21 Er2 Er5 O15 -13.6(2)
O10 Er2 Er5 O15 -161.8(2)
O13 Er2 Er5 O15 99.15(19)
S8 Er2 Er5 O15 99.23(18)
Er3 Er2 Er5 O15 47.25(15)
Er1 Er2 Er5 O15 150.32(15)
O20 Er2 Er5 O3 152.13(16)
O19 Er2 Er5 O3 -139.61(14)
O15 Er2 Er5 O3 -58.71(18)
O8 Er2 Er5 O3 -1.43(13)
O7 Er2 Er5 O3 78.91(13)
O21 Er2 Er5 O3 -72.35(15)
O10 Er2 Er5 O3 139.53(16)
O13 Er2 Er5 O3 40.44(14)
S8 Er2 Er5 O3 40.52(13)
Er3 Er2 Er5 O3 -11.46(9)
Er1 Er2 Er5 O3 91.61(9)
O20 Er2 Er5 O10 12.61(19)
O19 Er2 Er5 O10 80.87(17)
O15 Er2 Er5 O10 161.8(2)
O8 Er2 Er5 O10 -140.95(16)
O7 Er2 Er5 O10 -60.61(16)
O21 Er2 Er5 O10 148.12(18)
O13 Er2 Er5 O10 -99.09(17)
S8 Er2 Er5 O10 -99.01(16)
Er3 Er2 Er5 O10 -150.98(13)
Er1 Er2 Er5 O10 -47.91(13)
O20 Er2 Er5 O13 111.69(17)
O19 Er2 Er5 O13 179.95(16)
O15 Er2 Er5 O13 -99.15(19)
O8 Er2 Er5 O13 -41.87(15)
O7 Er2 Er5 O13 38.47(15)
O21 Er2 Er5 O13 -112.79(17)
O10 Er2 Er5 O13 99.09(17)
S8 Er2 Er5 O13 0.08(14)
Er3 Er2 Er5 O13 -51.90(11)
Er1 Er2 Er5 O13 51.17(11)
O20 Er2 Er5 S3 157.56(19)
O19 Er2 Er5 S3 -134.18(17)
O15 Er2 Er5 S3 -53.3(2)
O8 Er2 Er5 S3 4.00(17)
O7 Er2 Er5 S3 84.34(17)
O21 Er2 Er5 S3 -66.92(18)
O10 Er2 Er5 S3 144.96(19)
O13 Er2 Er5 S3 45.87(17)
S8 Er2 Er5 S3 45.95(17)
Er3 Er2 Er5 S3 -6.03(13)
Er1 Er2 Er5 S3 97.04(14)
O20 Er2 Er5 S11 -57.36(14)
O19 Er2 Er5 S11 10.90(12)
O15 Er2 Er5 S11 91.80(16)
O8 Er2 Er5 S11 149.08(10)
O7 Er2 Er5 S11 -130.58(10)
O21 Er2 Er5 S11 78.16(13)
O10 Er2 Er5 S11 -69.97(14)
O13 Er2 Er5 S11 -169.05(11)
S8 Er2 Er5 S11 -168.97(10)
Er3 Er2 Er5 S11 139.05(3)
Er1 Er2 Er5 S11 -117.88(3)
O20 Er2 Er5 Er1 60.52(13)
O19 Er2 Er5 Er1 128.78(11)
O15 Er2 Er5 Er1 -150.32(15)
O8 Er2 Er5 Er1 -93.04(10)
O7 Er2 Er5 Er1 -12.70(10)
O21 Er2 Er5 Er1 -163.96(12)
O10 Er2 Er5 Er1 47.91(13)
O13 Er2 Er5 Er1 -51.17(11)
S8 Er2 Er5 Er1 -51.09(9)
Er3 Er2 Er5 Er1 -103.070(9)
O20 Er2 Er5 Er3 163.59(13)
O19 Er2 Er5 Er3 -128.15(11)
O15 Er2 Er5 Er3 -47.25(15)
O8 Er2 Er5 Er3 10.03(10)
O7 Er2 Er5 Er3 90.37(10)
O21 Er2 Er5 Er3 -60.89(12)
O10 Er2 Er5 Er3 150.98(13)
O13 Er2 Er5 Er3 51.90(11)
S8 Er2 Er5 Er3 51.98(9)
Er1 Er2 Er5 Er3 103.070(9)
O8 Er3 O2 C18 -129.9(6)
O15 Er3 O2 C18 155.9(6)
O5 Er3 O2 C18 -15.0(7)
O3 Er3 O2 C18 73.2(6)
O13 Er3 O2 C18 144.8(5)
S5 Er3 O2 C18 -63.0(6)
S2 Er3 O2 C18 9.9(6)
Er5 Er3 O2 C18 120.3(6)
Er2 Er3 O2 C18 -173.2(6)
Er4 Er3 O2 C18 54.3(7)
O2 Er3 O3 C28 -32.4(4)
O8 Er3 O3 C28 -177.1(4)
O15 Er3 O3 C28 -114.5(4)
O5 Er3 O3 C28 109.6(4)
O13 Er3 O3 C28 179.6(5)
S5 Er3 O3 C28 64.2(5)
S2 Er3 O3 C28 30.4(4)
Er5 Er3 O3 C28 -131.7(5)
Er2 Er3 O3 C28 -147.8(4)
Er4 Er3 O3 C28 130.3(5)
O2 Er3 O3 Er4 -162.69(15)
O8 Er3 O3 Er4 52.6(3)
O15 Er3 O3 Er4 115.18(15)
O5 Er3 O3 Er4 -20.71(14)
O13 Er3 O3 Er4 49.28(13)
S5 Er3 O3 Er4 -66.12(18)
S2 Er3 O3 Er4 -99.90(12)
Er5 Er3 O3 Er4 98.05(15)
Er2 Er3 O3 Er4 81.94(12)
O2 Er3 O3 Er5 99.26(15)
O8 Er3 O3 Er5 -45.5(3)
O15 Er3 O3 Er5 17.13(13)
O5 Er3 O3 Er5 -118.76(15)
O13 Er3 O3 Er5 -48.77(12)
S5 Er3 O3 Er5 -164.17(5)
S2 Er3 O3 Er5 162.05(13)
Er2 Er3 O3 Er5 -16.11(12)
Er4 Er3 O3 Er5 -98.05(15)
O17 Er4 O3 C28 -39.0(4)
O16 Er4 O3 C28 34.8(4)
O14 Er4 O3 C28 118.9(4)
O6 Er4 O3 C28 179.6(4)
O18 Er4 O3 C28 61.1(5)
O5 Er4 O3 C28 -113.9(4)
O13 Er4 O3 C28 -179.5(4)
S6 Er4 O3 C28 -83.0(4)
Er1 Er4 O3 C28 154.4(4)
Er3 Er4 O3 C28 -134.2(4)
Er5 Er4 O3 C28 131.3(4)
O17 Er4 O3 Er3 95.19(16)
O16 Er4 O3 Er3 169.06(17)
O14 Er4 O3 Er3 -106.84(15)
O6 Er4 O3 Er3 -46.2(2)
O18 Er4 O3 Er3 -164.6(2)
O5 Er4 O3 Er3 20.36(13)
O13 Er4 O3 Er3 -45.23(12)
S6 Er4 O3 Er3 51.2(2)
Er1 Er4 O3 Er3 -71.41(11)
Er5 Er4 O3 Er3 -94.49(16)
O17 Er4 O3 Er5 -170.33(16)
O16 Er4 O3 Er5 -96.45(16)
O14 Er4 O3 Er5 -12.35(13)
O6 Er4 O3 Er5 48.3(2)
O18 Er4 O3 Er5 -70.1(3)
O5 Er4 O3 Er5 114.85(15)
O13 Er4 O3 Er5 49.26(12)
S6 Er4 O3 Er5 145.71(8)
Er1 Er4 O3 Er5 23.08(11)
Er3 Er4 O3 Er5 94.49(16)
O11 Er5 O3 C28 -52.6(5)
O4 Er5 O3 C28 35.5(4)
O14 Er5 O3 C28 -115.7(4)
O15 Er5 O3 C28 115.7(4)
O10 Er5 O3 C28 179.8(4)
O13 Er5 O3 C28 179.9(4)
S3 Er5 O3 C28 -30.8(4)
S11 Er5 O3 C28 73.8(5)
Er1 Er5 O3 C28 -151.5(4)
Er3 Er5 O3 C28 132.7(5)
Er2 Er5 O3 C28 147.7(4)
O11 Er5 O3 Er3 174.74(16)
O4 Er5 O3 Er3 -97.18(15)
O14 Er5 O3 Er3 111.69(15)
O15 Er5 O3 Er3 -16.97(13)
O10 Er5 O3 Er3 47.13(19)
O13 Er5 O3 Er3 47.20(12)
S3 Er5 O3 Er3 -163.41(15)
S11 Er5 O3 Er3 -58.9(2)
Er1 Er5 O3 Er3 75.88(10)
Er2 Er5 O3 Er3 15.04(12)
O11 Er5 O3 Er4 75.4(2)
O4 Er5 O3 Er4 163.51(16)
O14 Er5 O3 Er4 12.38(13)
O15 Er5 O3 Er4 -116.28(15)
O10 Er5 O3 Er4 -52.18(19)
O13 Er5 O3 Er4 -52.11(13)
S3 Er5 O3 Er4 97.28(12)
S11 Er5 O3 Er4 -158.21(10)
Er1 Er5 O3 Er4 -23.43(11)
Er3 Er5 O3 Er4 -99.31(16)
Er2 Er5 O3 Er4 -84.27(11)
O11 Er5 O4 C38 29.3(5)
O14 Er5 O4 C38 -48.7(6)
O15 Er5 O4 C38 174.1(5)
O3 Er5 O4 C38 -106.0(5)
O10 Er5 O4 C38 114.1(5)
O13 Er5 O4 C38 -151.8(5)
S3 Er5 O4 C38 -40.2(5)
S11 Er5 O4 C38 92.7(5)
Er1 Er5 O4 C38 156.2(8)
Er3 Er5 O4 C38 -146.8(5)
Er2 Er5 O4 C38 156.3(5)
O2 Er3 O5 C48 -44.8(6)
O8 Er3 O5 C48 76.4(5)
O15 Er3 O5 C48 147.5(4)
O3 Er3 O5 C48 -141.6(5)
O13 Er3 O5 C48 146.4(5)
S5 Er3 O5 C48 6.8(5)
S2 Er3 O5 C48 -68.9(5)
Er5 Er3 O5 C48 178.7(5)
Er2 Er3 O5 C48 113.9(5)
Er4 Er3 O5 C48 -163.0(6)
O2 Er3 O5 Er4 118.2(2)
O8 Er3 O5 Er4 -120.62(15)
O15 Er3 O5 Er4 -49.5(2)
O3 Er3 O5 Er4 21.38(14)
O13 Er3 O5 Er4 -50.59(14)
S5 Er3 O5 Er4 169.83(16)
S2 Er3 O5 Er4 94.10(13)
Er5 Er3 O5 Er4 -18.26(14)
Er2 Er3 O5 Er4 -83.12(13)
O17 Er4 O5 C48 54.9(5)
O16 Er4 O5 C48 88.8(5)
O14 Er4 O5 C48 -151.5(4)
O6 Er4 O5 C48 -85.0(5)
O18 Er4 O5 C48 -33.6(5)
O3 Er4 O5 C48 142.7(5)
O13 Er4 O5 C48 -150.4(5)
S6 Er4 O5 C48 -15.3(4)
Er1 Er4 O5 C48 -122.0(5)
Er3 Er4 O5 C48 163.3(5)
Er5 Er4 O5 C48 -179.7(5)
O17 Er4 O5 Er3 -108.40(18)
O16 Er4 O5 Er3 -74.6(3)
O14 Er4 O5 Er3 45.2(2)
O6 Er4 O5 Er3 111.70(16)
O18 Er4 O5 Er3 163.09(17)
O3 Er4 O5 Er3 -20.62(14)
O13 Er4 O5 Er3 46.22(13)
S6 Er4 O5 Er3 -178.68(16)
Er1 Er4 O5 Er3 74.67(12)
Er5 Er4 O5 Er3 16.93(13)
O9 Er1 O6 C58 78.7(5)
O14 Er1 O6 C58 156.3(5)
O10 Er1 O6 C58 -138.3(5)
O7 Er1 O6 C58 -70.0(5)
O13 Er1 O6 C58 -136.4(5)
S7 Er1 O6 C58 -0.1(5)
S10 Er1 O6 C58 -2.0(6)
Er5 Er1 O6 C58 -170.4(5)
Er4 Er1 O6 C58 176.0(6)
Er2 Er1 O6 C58 -105.3(5)
O9 Er1 O6 Er4 -97.31(17)
O14 Er1 O6 Er4 -19.74(14)
O10 Er1 O6 Er4 45.7(3)
O7 Er1 O6 Er4 114.00(16)
O13 Er1 O6 Er4 47.64(14)
S7 Er1 O6 Er4 -176.14(16)
S10 Er1 O6 Er4 -178.05(5)
Er5 Er1 O6 Er4 13.60(15)
Er2 Er1 O6 Er4 78.72(13)
O17 Er4 O6 C58 19.8(6)
O16 Er4 O6 C58 -96.1(5)
O14 Er4 O6 C58 -156.4(5)
O18 Er4 O6 C58 -67.2(5)
O5 Er4 O6 C58 78.0(5)
O3 Er4 O6 C58 141.3(5)
O13 Er4 O6 C58 140.4(5)
S6 Er4 O6 C58 7.8(5)
Er1 Er4 O6 C58 -176.0(6)
Er3 Er4 O6 C58 113.9(5)
Er5 Er4 O6 C58 171.5(5)
O17 Er4 O6 Er1 -164.17(17)
O16 Er4 O6 Er1 79.9(2)
O14 Er4 O6 Er1 19.56(14)
O18 Er4 O6 Er1 108.81(18)
O5 Er4 O6 Er1 -106.04(16)
O3 Er4 O6 Er1 -42.7(2)
O13 Er4 O6 Er1 -43.61(13)
S6 Er4 O6 Er1 -176.24(17)
Er3 Er4 O6 Er1 -70.13(13)
Er5 Er4 O6 Er1 -12.54(13)
O9 Er1 O7 C68 -43.2(6)
O6 Er1 O7 C68 78.8(5)
O14 Er1 O7 C68 151.5(4)
O10 Er1 O7 C68 -138.2(5)
O13 Er1 O7 C68 148.7(5)
S7 Er1 O7 C68 8.8(4)
S10 Er1 O7 C68 -64.6(5)
Er5 Er1 O7 C68 -177.9(5)
Er4 Er1 O7 C68 117.0(5)
Er2 Er1 O7 C68 -159.6(5)
O9 Er1 O7 Er2 116.4(2)
O6 Er1 O7 Er2 -121.65(15)
O14 Er1 O7 Er2 -49.0(2)
O10 Er1 O7 Er2 21.32(14)
O13 Er1 O7 Er2 -51.74(14)
S7 Er1 O7 Er2 168.34(15)
S10 Er1 O7 Er2 94.95(13)
Er5 Er1 O7 Er2 -18.38(13)
Er4 Er1 O7 Er2 -83.41(12)
O20 Er2 O7 C68 53.6(5)
O19 Er2 O7 C68 83.6(5)
O15 Er2 O7 C68 -154.2(4)
O8 Er2 O7 C68 -88.4(5)
O21 Er2 O7 C68 -38.3(5)
O10 Er2 O7 C68 139.3(5)
O13 Er2 O7 C68 -153.9(5)
S8 Er2 O7 C68 -17.5(4)
Er3 Er2 O7 C68 -125.4(5)
Er1 Er2 O7 C68 159.8(5)
Er5 Er2 O7 C68 176.9(5)
O20 Er2 O7 Er1 -106.22(17)
O19 Er2 O7 Er1 -76.2(3)
O15 Er2 O7 Er1 45.95(19)
O8 Er2 O7 Er1 111.76(16)
O21 Er2 O7 Er1 161.93(16)
O10 Er2 O7 Er1 -20.52(13)
O13 Er2 O7 Er1 46.31(12)
S8 Er2 O7 Er1 -177.34(16)
Er3 Er2 O7 Er1 74.84(12)
Er5 Er2 O7 Er1 17.13(12)
O2 Er3 O8 C78 74.2(5)
O15 Er3 O8 C78 152.8(5)
O5 Er3 O8 C78 -72.6(5)
O3 Er3 O8 C78 -142.3(5)
O13 Er3 O8 C78 -139.1(5)
S5 Er3 O8 C78 -2.6(5)
S2 Er3 O8 C78 -7.8(6)
Er5 Er3 O8 C78 -173.7(5)
Er2 Er3 O8 C78 171.7(6)
Er4 Er3 O8 C78 -108.4(5)
O2 Er3 O8 Er2 -97.41(17)
O15 Er3 O8 Er2 -18.89(14)
O5 Er3 O8 Er2 115.76(15)
O3 Er3 O8 Er2 46.0(3)
O13 Er3 O8 Er2 49.28(14)
S5 Er3 O8 Er2 -174.23(16)
S2 Er3 O8 Er2 -179.48(6)
Er5 Er3 O8 Er2 14.63(14)
Er4 Er3 O8 Er2 79.90(13)
O20 Er2 O8 C78 25.9(6)
O19 Er2 O8 C78 -91.3(5)
O15 Er2 O8 C78 -153.0(5)
O7 Er2 O8 C78 81.3(5)
O21 Er2 O8 C78 -63.5(5)
O10 Er2 O8 C78 142.9(5)
O13 Er2 O8 C78 143.9(5)
S8 Er2 O8 C78 10.2(4)
Er3 Er2 O8 C78 -171.9(6)
Er1 Er2 O8 C78 117.1(5)
Er5 Er2 O8 C78 174.5(5)
O20 Er2 O8 Er3 -162.24(16)
O19 Er2 O8 Er3 80.6(2)
O15 Er2 O8 Er3 18.84(14)
O7 Er2 O8 Er3 -106.80(16)
O21 Er2 O8 Er3 108.34(18)
O10 Er2 O8 Er3 -45.2(2)
O13 Er2 O8 Er3 -44.26(13)
S8 Er2 O8 Er3 -177.95(16)
Er1 Er2 O8 Er3 -70.99(12)
Er5 Er2 O8 Er3 -13.57(13)
O6 Er1 O9 C88 -124.7(6)
O14 Er1 O9 C88 160.9(6)
O10 Er1 O9 C88 78.3(6)
O7 Er1 O9 C88 -8.2(7)
O13 Er1 O9 C88 151.4(5)
S7 Er1 O9 C88 -56.4(6)
S10 Er1 O9 C88 14.0(5)
Er5 Er1 O9 C88 125.5(5)
Er4 Er1 O9 C88 -168.0(5)
Er2 Er1 O9 C88 61.4(6)
O9 Er1 O10 C98 -33.5(4)
O6 Er1 O10 C98 -177.6(4)
O14 Er1 O10 C98 -114.4(4)
O7 Er1 O10 C98 110.1(4)
O13 Er1 O10 C98 -179.6(4)
S7 Er1 O10 C98 64.1(4)
S10 Er1 O10 C98 29.6(4)
Er5 Er1 O10 C98 -131.4(4)
Er4 Er1 O10 C98 -148.2(4)
Er2 Er1 O10 C98 130.8(4)
O9 Er1 O10 Er2 -164.31(15)
O6 Er1 O10 Er2 51.6(3)
O14 Er1 O10 Er2 114.83(15)
O7 Er1 O10 Er2 -20.76(14)
O13 Er1 O10 Er2 49.59(13)
S7 Er1 O10 Er2 -66.68(18)
S10 Er1 O10 Er2 -101.24(13)
Er5 Er1 O10 Er2 97.82(15)
Er4 Er1 O10 Er2 80.96(12)
O9 Er1 O10 Er5 97.87(15)
O6 Er1 O10 Er5 -46.3(3)
O14 Er1 O10 Er5 17.01(13)
O7 Er1 O10 Er5 -118.58(14)
O13 Er1 O10 Er5 -48.24(12)
S7 Er1 O10 Er5 -164.50(5)
S10 Er1 O10 Er5 160.94(13)
Er4 Er1 O10 Er5 -16.87(12)
Er2 Er1 O10 Er5 -97.82(15)
O20 Er2 O10 C98 -38.3(4)
O19 Er2 O10 C98 35.0(4)
O15 Er2 O10 C98 119.7(4)
O8 Er2 O10 C98 -178.1(4)
O7 Er2 O10 C98 -113.7(4)
O21 Er2 O10 C98 62.7(5)
O13 Er2 O10 C98 -179.1(4)
S8 Er2 O10 C98 -81.5(4)
Er3 Er2 O10 C98 155.4(4)
Er1 Er2 O10 C98 -134.3(4)
Er5 Er2 O10 C98 131.0(4)
O20 Er2 O10 Er1 96.00(16)
O19 Er2 O10 Er1 169.33(17)
O15 Er2 O10 Er1 -105.96(15)
O8 Er2 O10 Er1 -43.8(2)
O7 Er2 O10 Er1 20.58(13)
O21 Er2 O10 Er1 -163.0(2)
O13 Er2 O10 Er1 -44.75(12)
S8 Er2 O10 Er1 52.80(19)
Er3 Er2 O10 Er1 -70.33(12)
Er5 Er2 O10 Er1 -94.65(16)
O20 Er2 O10 Er5 -169.35(16)
O19 Er2 O10 Er5 -96.01(15)
O15 Er2 O10 Er5 -11.31(13)
O8 Er2 O10 Er5 50.89(19)
O7 Er2 O10 Er5 115.23(15)
O21 Er2 O10 Er5 -68.4(3)
O13 Er2 O10 Er5 49.90(12)
S8 Er2 O10 Er5 147.45(8)
Er3 Er2 O10 Er5 24.32(11)
Er1 Er2 O10 Er5 94.65(16)
O11 Er5 O10 C98 32.6(4)
O4 Er5 O10 C98 -55.3(5)
O14 Er5 O10 C98 115.0(4)
O15 Er5 O10 C98 -116.3(4)
O3 Er5 O10 C98 178.6(4)
O13 Er5 O10 C98 178.5(4)
S3 Er5 O10 C98 70.3(4)
S11 Er5 O10 C98 -32.9(4)
Er1 Er5 O10 C98 131.8(4)
Er3 Er5 O10 C98 -152.4(4)
Er2 Er5 O10 C98 -127.6(4)
O11 Er5 O10 Er1 -99.17(15)
O4 Er5 O10 Er1 172.88(16)
O14 Er5 O10 Er1 -16.81(13)
O15 Er5 O10 Er1 111.90(14)
O3 Er5 O10 Er1 46.81(19)
O13 Er5 O10 Er1 46.74(12)
S3 Er5 O10 Er1 -61.5(2)
S11 Er5 O10 Er1 -164.68(14)
Er3 Er5 O10 Er1 75.83(10)
Er2 Er5 O10 Er1 100.62(15)
O11 Er5 O10 Er2 160.21(16)
O4 Er5 O10 Er2 72.3(2)
O14 Er5 O10 Er2 -117.43(14)
O15 Er5 O10 Er2 11.28(13)
O3 Er5 O10 Er2 -53.81(19)
O13 Er5 O10 Er2 -53.88(12)
S3 Er5 O10 Er2 -162.08(10)
S11 Er5 O10 Er2 94.70(12)
Er1 Er5 O10 Er2 -100.62(15)
Er3 Er5 O10 Er2 -24.79(11)
O4 Er5 O11 C108 28.7(5)
O14 Er5 O11 C108 175.2(5)
O15 Er5 O11 C108 -46.2(6)
O3 Er5 O11 C108 113.9(5)
O10 Er5 O11 C108 -105.3(5)
O13 Er5 O11 C108 -150.1(5)
S3 Er5 O11 C108 93.0(5)
S11 Er5 O11 C108 -40.2(5)
Er1 Er5 O11 C108 -145.7(5)
Er3 Er5 O11 C108 157.6(11)
Er2 Er5 O11 C108 -90.1(5)
O9 Er1 O13 Er3 164(5)
O6 Er1 O13 Er3 68(5)
O14 Er1 O13 Er3 153(5)
O10 Er1 O13 Er3 -113(5)
O7 Er1 O13 Er3 -29(5)
S7 Er1 O13 Er3 17(5)
S10 Er1 O13 Er3 -75(5)
Er5 Er1 O13 Er3 -161(5)
Er4 Er1 O13 Er3 108(5)
Er2 Er1 O13 Er3 -71(5)
O9 Er1 O13 Er5 -35.7(3)
O6 Er1 O13 Er5 -131.20(16)
O14 Er1 O13 Er5 -46.08(12)
O10 Er1 O13 Er5 47.48(12)
O7 Er1 O13 Er5 131.67(16)
S7 Er1 O13 Er5 177.87(5)
S10 Er1 O13 Er5 85.79(13)
Er4 Er1 O13 Er5 -90.97(12)
Er2 Er1 O13 Er5 89.44(11)
O9 Er1 O13 Er4 55.3(3)
O6 Er1 O13 Er4 -40.22(12)
O14 Er1 O13 Er4 44.89(12)
O10 Er1 O13 Er4 138.45(15)
O7 Er1 O13 Er4 -137.36(15)
S7 Er1 O13 Er4 -91.16(11)
S10 Er1 O13 Er4 176.76(5)
Er5 Er1 O13 Er4 90.97(12)
Er2 Er1 O13 Er4 -179.59(16)
O9 Er1 O13 Er2 -125.1(2)
O6 Er1 O13 Er2 139.36(15)
O14 Er1 O13 Er2 -135.52(15)
O10 Er1 O13 Er2 -41.96(12)
O7 Er1 O13 Er2 42.23(12)
S7 Er1 O13 Er2 88.43(11)
S10 Er1 O13 Er2 -3.65(16)
Er5 Er1 O13 Er2 -89.44(11)
Er4 Er1 O13 Er2 179.59(16)
O2 Er3 O13 Er1 127(5)
O8 Er3 O13 Er1 31(5)
O15 Er3 O13 Er1 115(5)
O5 Er3 O13 Er1 -66(5)
O3 Er3 O13 Er1 -151(5)
S5 Er3 O13 Er1 -19(5)
S2 Er3 O13 Er1 -112(5)
Er5 Er3 O13 Er1 161(5)
Er2 Er3 O13 Er1 71(5)
Er4 Er3 O13 Er1 -108(5)
O2 Er3 O13 Er5 -33.4(3)
O8 Er3 O13 Er5 -129.89(15)
O15 Er3 O13 Er5 -45.55(12)
O5 Er3 O13 Er5 133.54(16)
O3 Er3 O13 Er5 47.88(13)
S5 Er3 O13 Er5 180.00(5)
S2 Er3 O13 Er5 86.77(12)
Er2 Er3 O13 Er5 -89.40(11)
Er4 Er3 O13 Er5 91.00(12)
O2 Er3 O13 Er4 -124.4(3)
O8 Er3 O13 Er4 139.11(15)
O15 Er3 O13 Er4 -136.55(16)
O5 Er3 O13 Er4 42.54(13)
O3 Er3 O13 Er4 -43.12(12)
S5 Er3 O13 Er4 88.99(11)
S2 Er3 O13 Er4 -4.23(16)
Er5 Er3 O13 Er4 -91.00(12)
Er2 Er3 O13 Er4 179.59(16)
O2 Er3 O13 Er2 56.0(3)
O8 Er3 O13 Er2 -40.48(12)
O15 Er3 O13 Er2 43.85(12)
O5 Er3 O13 Er2 -137.06(15)
O3 Er3 O13 Er2 137.28(15)
S5 Er3 O13 Er2 -90.60(10)
S2 Er3 O13 Er2 176.18(4)
Er5 Er3 O13 Er2 89.40(11)
Er4 Er3 O13 Er2 -179.59(16)
O11 Er5 O13 Er1 6.6(2)
O4 Er5 O13 Er1 -171.89(17)
O14 Er5 O13 Er1 46.35(12)
O15 Er5 O13 Er1 -133.39(17)
O3 Er5 O13 Er1 135.16(16)
O10 Er5 O13 Er1 -44.90(12)
S3 Er5 O13 Er1 102.17(10)
S11 Er5 O13 Er1 -78.27(12)
Er3 Er5 O13 Er1 -179.30(19)
Er2 Er5 O13 Er1 -90.54(12)
O11 Er5 O13 Er3 -174.14(16)
O4 Er5 O13 Er3 7.4(2)
O14 Er5 O13 Er3 -134.36(17)
O15 Er5 O13 Er3 45.91(13)
O3 Er5 O13 Er3 -45.54(12)
O10 Er5 O13 Er3 134.40(16)
S3 Er5 O13 Er3 -78.53(12)
S11 Er5 O13 Er3 101.03(10)
Er1 Er5 O13 Er3 179.30(19)
Er2 Er5 O13 Er3 88.76(12)
O11 Er5 O13 Er4 -83.0(2)
O4 Er5 O13 Er4 98.52(19)
O14 Er5 O13 Er4 -43.24(12)
O15 Er5 O13 Er4 137.02(15)
O3 Er5 O13 Er4 45.57(12)
O10 Er5 O13 Er4 -134.49(15)
S3 Er5 O13 Er4 12.58(13)
S11 Er5 O13 Er4 -167.86(5)
Er1 Er5 O13 Er4 -89.59(12)
Er3 Er5 O13 Er4 91.11(12)
Er2 Er5 O13 Er4 179.87(15)
O11 Er5 O13 Er2 97.11(19)
O4 Er5 O13 Er2 -81.4(2)
O14 Er5 O13 Er2 136.89(15)
O15 Er5 O13 Er2 -42.85(12)
O3 Er5 O13 Er2 -134.30(15)
O10 Er5 O13 Er2 45.64(11)
S3 Er5 O13 Er2 -167.29(5)
S11 Er5 O13 Er2 12.27(13)
Er1 Er5 O13 Er2 90.54(12)
Er3 Er5 O13 Er2 -88.76(12)
O17 Er4 O13 Er1 166.53(16)
O16 Er4 O13 Er1 -91.53(19)
O14 Er4 O13 Er1 -46.48(13)
O6 Er4 O13 Er1 40.28(12)
O18 Er4 O13 Er1 6.4(2)
O5 Er4 O13 Er1 134.57(16)
O3 Er4 O13 Er1 -138.90(16)
S6 Er4 O13 Er1 88.59(10)
Er3 Er4 O13 Er1 177.97(18)
Er5 Er4 O13 Er1 -90.98(12)
O17 Er4 O13 Er3 -11.4(2)
O16 Er4 O13 Er3 90.50(19)
O14 Er4 O13 Er3 135.54(17)
O6 Er4 O13 Er3 -137.69(16)
O18 Er4 O13 Er3 -171.59(15)
O5 Er4 O13 Er3 -43.41(13)
O3 Er4 O13 Er3 43.13(12)
S6 Er4 O13 Er3 -89.38(10)
Er1 Er4 O13 Er3 -177.97(18)
Er5 Er4 O13 Er3 91.05(12)
O17 Er4 O13 Er5 -102.50(18)
O16 Er4 O13 Er5 -0.6(2)
O14 Er4 O13 Er5 44.49(12)
O6 Er4 O13 Er5 131.26(15)
O18 Er4 O13 Er5 97.36(18)
O5 Er4 O13 Er5 -134.46(16)
O3 Er4 O13 Er5 -47.92(12)
S6 Er4 O13 Er5 179.57(6)
Er1 Er4 O13 Er5 90.98(12)
Er3 Er4 O13 Er5 -91.05(12)
O17 Er4 O13 Er2 60(32)
O16 Er4 O13 Er2 162(100)
O14 Er4 O13 Er2 -153(100)
O6 Er4 O13 Er2 -66(32)
O18 Er4 O13 Er2 -100(32)
O5 Er4 O13 Er2 28(32)
O3 Er4 O13 Er2 114(76)
S6 Er4 O13 Er2 -18(32)
Er1 Er4 O13 Er2 -107(32)
Er3 Er4 O13 Er2 71(32)
Er5 Er4 O13 Er2 162(100)
O20 Er2 O13 Er1 -9.9(2)
O19 Er2 O13 Er1 90.92(19)
O15 Er2 O13 Er1 135.78(16)
O8 Er2 O13 Er1 -136.83(16)
O7 Er2 O13 Er1 -43.86(13)
O21 Er2 O13 Er1 -170.14(14)
O10 Er2 O13 Er1 42.28(12)
S8 Er2 O13 Er1 -88.99(10)
Er3 Er2 O13 Er1 -177.98(18)
Er5 Er2 O13 Er1 90.98(12)
O20 Er2 O13 Er3 168.09(14)
O19 Er2 O13 Er3 -91.11(19)
O15 Er2 O13 Er3 -46.24(12)
O8 Er2 O13 Er3 41.15(13)
O7 Er2 O13 Er3 134.12(16)
O21 Er2 O13 Er3 7.8(2)
O10 Er2 O13 Er3 -139.74(16)
S8 Er2 O13 Er3 88.99(10)
Er1 Er2 O13 Er3 177.98(18)
Er5 Er2 O13 Er3 -91.04(12)
O20 Er2 O13 Er5 -100.86(16)
O19 Er2 O13 Er5 -0.1(2)
O15 Er2 O13 Er5 44.80(12)
O8 Er2 O13 Er5 132.19(15)
O7 Er2 O13 Er5 -134.83(16)
O21 Er2 O13 Er5 98.88(17)
O10 Er2 O13 Er5 -48.70(12)
S8 Er2 O13 Er5 -179.97(6)
Er3 Er2 O13 Er5 91.04(12)
Er1 Er2 O13 Er5 -90.98(12)
O20 Er2 O13 Er4 97(32)
O19 Er2 O13 Er4 -162(100)
O15 Er2 O13 Er4 -118(76)
O8 Er2 O13 Er4 -30(32)
O7 Er2 O13 Er4 63(32)
O21 Er2 O13 Er4 -63(32)
O10 Er2 O13 Er4 149(100)
S8 Er2 O13 Er4 18(32)
Er3 Er2 O13 Er4 -71(32)
Er1 Er2 O13 Er4 107(32)
Er5 Er2 O13 Er4 -162(100)
O9 Er1 O14 Er4 131.00(17)
O6 Er1 O14 Er4 19.96(14)
O10 Er1 O14 Er4 -124.78(15)
O7 Er1 O14 Er4 -57.5(2)
O13 Er1 O14 Er4 -54.71(14)
S7 Er1 O14 Er4 56.9(2)
S10 Er1 O14 Er4 -179.97(5)
Er5 Er1 O14 Er4 -106.42(18)
Er2 Er1 O14 Er4 -87.17(12)
O9 Er1 O14 Er5 -122.57(16)
O6 Er1 O14 Er5 126.38(16)
O10 Er1 O14 Er5 -18.36(14)
O7 Er1 O14 Er5 48.9(2)
O13 Er1 O14 Er5 51.71(13)
S7 Er1 O14 Er5 163.36(6)
S10 Er1 O14 Er5 -73.55(18)
Er4 Er1 O14 Er5 106.42(18)
Er2 Er1 O14 Er5 19.26(12)
O17 Er4 O14 Er1 166.5(3)
O16 Er4 O14 Er1 -162.95(17)
O6 Er4 O14 Er1 -19.28(14)
O18 Er4 O14 Er1 -91.27(17)
O5 Er4 O14 Er1 50.82(19)
O3 Er4 O14 Er1 114.62(16)
O13 Er4 O14 Er1 49.74(13)
S6 Er4 O14 Er1 -42.3(2)
Er3 Er4 O14 Er1 77.22(12)
Er5 Er4 O14 Er1 101.11(18)
O17 Er4 O14 Er5 65.3(4)
O16 Er4 O14 Er5 95.94(17)
O6 Er4 O14 Er5 -120.39(17)
O18 Er4 O14 Er5 167.62(17)
O5 Er4 O14 Er5 -50.3(2)
O3 Er4 O14 Er5 13.51(14)
O13 Er4 O14 Er5 -51.37(13)
S6 Er4 O14 Er5 -143.39(9)
Er1 Er4 O14 Er5 -101.11(18)
Er3 Er4 O14 Er5 -23.89(12)
O11 Er5 O14 Er1 103.35(16)
O4 Er5 O14 Er1 -175.5(2)
O15 Er5 O14 Er1 -48.87(19)
O3 Er5 O14 Er1 -115.99(15)
O10 Er5 O14 Er1 17.04(13)
O13 Er5 O14 Er1 -49.15(13)
S3 Er5 O14 Er1 176.65(13)
S11 Er5 O14 Er1 57.76(18)
Er3 Er5 O14 Er1 -78.17(11)
Er2 Er5 O14 Er1 -18.65(12)
O11 Er5 O14 Er4 -153.85(18)
O4 Er5 O14 Er4 -72.7(3)
O15 Er5 O14 Er4 53.9(2)
O3 Er5 O14 Er4 -13.19(14)
O10 Er5 O14 Er4 119.84(16)
O13 Er5 O14 Er4 53.65(14)
S3 Er5 O14 Er4 -80.55(12)
S11 Er5 O14 Er4 160.56(6)
Er1 Er5 O14 Er4 102.80(18)
Er3 Er5 O14 Er4 24.63(13)
Er2 Er5 O14 Er4 84.15(12)
O2 Er3 O15 Er2 130.84(17)
O8 Er3 O15 Er2 19.26(14)
O5 Er3 O15 Er2 -56.6(2)
O3 Er3 O15 Er2 -124.95(15)
O13 Er3 O15 Er2 -55.48(14)
S5 Er3 O15 Er2 56.4(2)
S2 Er3 O15 Er2 -178.21(5)
Er5 Er3 O15 Er2 -106.50(18)
Er4 Er3 O15 Er2 -86.82(12)
O2 Er3 O15 Er5 -122.65(17)
O8 Er3 O15 Er5 125.76(16)
O5 Er3 O15 Er5 49.9(2)
O3 Er3 O15 Er5 -18.45(14)
O13 Er3 O15 Er5 51.03(13)
S5 Er3 O15 Er5 162.95(6)
S2 Er3 O15 Er5 -71.71(18)
Er2 Er3 O15 Er5 106.50(18)
Er4 Er3 O15 Er5 19.68(13)
O20 Er2 O15 Er3 162.9(2)
O19 Er2 O15 Er3 -162.34(17)
O8 Er2 O15 Er3 -18.68(14)
O7 Er2 O15 Er3 49.78(19)
O21 Er2 O15 Er3 -90.44(16)
O10 Er2 O15 Er3 113.56(15)
O13 Er2 O15 Er3 49.41(13)
S8 Er2 O15 Er3 -43.5(2)
Er1 Er2 O15 Er3 76.58(12)
Er5 Er2 O15 Er3 101.16(19)
O20 Er2 O15 Er5 61.8(3)
O19 Er2 O15 Er5 96.50(16)
O8 Er2 O15 Er5 -119.84(17)
O7 Er2 O15 Er5 -51.38(19)
O21 Er2 O15 Er5 168.39(17)
O10 Er2 O15 Er5 12.39(14)
O13 Er2 O15 Er5 -51.75(13)
S8 Er2 O15 Er5 -144.68(9)
Er3 Er2 O15 Er5 -101.16(19)
Er1 Er2 O15 Er5 -24.58(12)
O11 Er5 O15 Er3 -176.9(2)
O4 Er5 O15 Er3 104.14(17)
O14 Er5 O15 Er3 -48.73(19)
O3 Er5 O15 Er3 17.21(13)
O10 Er5 O15 Er3 -115.61(15)
O13 Er5 O15 Er3 -48.45(13)
S3 Er5 O15 Er3 60.03(18)
S11 Er5 O15 Er3 177.57(13)
Er1 Er5 O15 Er3 -78.00(11)
Er2 Er5 O15 Er3 -103.55(18)
O11 Er5 O15 Er2 -73.3(3)
O4 Er5 O15 Er2 -152.31(18)
O14 Er5 O15 Er2 54.8(2)
O3 Er5 O15 Er2 120.76(16)
O10 Er5 O15 Er2 -12.06(13)
O13 Er5 O15 Er2 55.10(14)
S3 Er5 O15 Er2 163.58(7)
S11 Er5 O15 Er2 -78.88(12)
Er1 Er5 O15 Er2 25.55(13)
Er3 Er5 O15 Er2 103.55(18)
O17 Er4 O16 C124 -10.0(7)
O14 Er4 O16 C124 -175.4(7)
O6 Er4 O16 C124 126.9(6)
O18 Er4 O16 C124 98.0(7)
O5 Er4 O16 C124 -43.9(8)
O3 Er4 O16 C124 -96.0(7)
O13 Er4 O16 C124 -137.4(6)
S6 Er4 O16 C124 42.5(7)
Er1 Er4 O16 C124 172.2(6)
Er3 Er4 O16 C124 -88.0(7)
Er5 Er4 O16 C124 -137.7(7)
O16 Er4 O17 C126 12.5(7)
O14 Er4 O17 C126 44.4(8)
O6 Er4 O17 C126 -128.0(7)
O18 Er4 O17 C126 -53.9(7)
O5 Er4 O17 C126 170.9(7)
O3 Er4 O17 C126 95.2(7)
O13 Er4 O17 C126 141.9(6)
S6 Er4 O17 C126 -115.8(7)
Er1 Er4 O17 C126 -175.7(5)
Er3 Er4 O17 C126 134.4(7)
Er5 Er4 O17 C126 87.3(7)
O17 Er4 O18 C128 28.2(7)
O16 Er4 O18 C128 -39.7(7)
O14 Er4 O18 C128 -123.6(7)
O6 Er4 O18 C128 160.5(7)
O5 Er4 O18 C128 105.8(7)
O3 Er4 O18 C128 -67.3(8)
O13 Er4 O18 C128 -167.4(6)
S6 Er4 O18 C128 87.7(7)
Er1 Er4 O18 C128 -163.1(7)
Er3 Er4 O18 C128 165.5(6)
Er5 Er4 O18 C128 -114.8(6)
O20 Er2 O19 C130 -6.1(6)
O15 Er2 O19 C130 -169.2(6)
O8 Er2 O19 C130 131.9(6)
O7 Er2 O19 C130 -36.4(7)
O21 Er2 O19 C130 104.2(6)
O10 Er2 O19 C130 -89.4(6)
O13 Er2 O19 C130 -131.5(6)
S8 Er2 O19 C130 48.5(6)
Er3 Er2 O19 C130 177.9(6)
Er1 Er2 O19 C130 -81.7(6)
Er5 Er2 O19 C130 -131.5(6)
O19 Er2 O20 C132 9.1(6)
O15 Er2 O20 C132 45.5(8)
O8 Er2 O20 C132 -132.3(6)
O7 Er2 O20 C132 170.0(7)
O21 Er2 O20 C132 -56.5(7)
O10 Er2 O20 C132 94.4(6)
O13 Er2 O20 C132 139.4(6)
S8 Er2 O20 C132 -116.4(7)
Er3 Er2 O20 C132 174.5(5)
Er1 Er2 O20 C132 133.0(6)
Er5 Er2 O20 C132 85.9(6)
O20 Er2 O21 C134 21.5(6)
O19 Er2 O21 C134 -45.0(6)
O15 Er2 O21 C134 -129.9(6)
O8 Er2 O21 C134 154.1(6)
O7 Er2 O21 C134 101.0(6)
O10 Er2 O21 C134 -74.1(7)
O13 Er2 O21 C134 -174.5(6)
S8 Er2 O21 C134 80.3(6)
Er3 Er2 O21 C134 -169.3(6)
Er1 Er2 O21 C134 157.0(5)
Er5 Er2 O21 C134 -121.6(6)
O2 Er3 S2 C27 92.5(3)
O8 Er3 S2 C27 -171.3(3)
O15 Er3 S2 C27 37.3(3)
O5 Er3 S2 C27 -102.6(3)
O3 Er3 S2 C27 -20.4(2)
O13 Er3 S2 C27 -58.8(3)
S5 Er3 S2 C27 -176.5(2)
Er5 Er3 S2 C27 -6.5(2)
Er2 Er3 S2 C27 15.1(7)
Er4 Er3 S2 C27 -62.0(2)
O2 Er3 S2 C19 -7.7(3)
O8 Er3 S2 C19 88.4(3)
O15 Er3 S2 C19 -63.0(3)
O5 Er3 S2 C19 157.1(2)
O3 Er3 S2 C19 -120.7(2)
O13 Er3 S2 C19 -159.1(2)
S5 Er3 S2 C19 83.2(2)
Er5 Er3 S2 C19 -106.7(2)
Er2 Er3 S2 C19 -85.2(7)
Er4 Er3 S2 C19 -162.2(2)
O11 Er5 S3 C37 -75.4(3)
O4 Er5 S3 C37 25.2(3)
O14 Er5 S3 C37 -159.6(2)
O15 Er5 S3 C37 73.6(3)
O3 Er5 S3 C37 120.6(2)
O10 Er5 S3 C37 -115.1(3)
O13 Er5 S3 C37 152.9(2)
S11 Er5 S3 C37 -26.7(2)
Er1 Er5 S3 C37 -157.0(2)
Er3 Er5 S3 C37 109.3(2)
Er2 Er5 S3 C37 114.7(3)
O11 Er5 S3 C29 -173.2(3)
O4 Er5 S3 C29 -72.6(3)
O14 Er5 S3 C29 102.6(3)
O15 Er5 S3 C29 -24.2(3)
O3 Er5 S3 C29 22.8(3)
O10 Er5 S3 C29 147.1(3)
O13 Er5 S3 C29 55.1(3)
S11 Er5 S3 C29 -124.5(2)
Er1 Er5 S3 C29 105.1(2)
Er3 Er5 S3 C29 11.5(2)
Er2 Er5 S3 C29 16.9(3)
O2 Er3 S5 C79 -109.9(2)
O8 Er3 S5 C79 2.9(2)
O15 Er3 S5 C79 -35.9(3)
O5 Er3 S5 C79 98.5(2)
O3 Er3 S5 C79 146.1(3)
O13 Er3 S5 C79 53.4(2)
S2 Er3 S5 C79 179.5(2)
Er5 Er3 S5 C79 53.4(3)
Er2 Er3 S5 C79 -1.1(2)
Er4 Er3 S5 C79 105.5(2)
O2 Er3 S5 C47 146.7(2)
O8 Er3 S5 C47 -100.5(2)
O15 Er3 S5 C47 -139.3(3)
O5 Er3 S5 C47 -5.0(2)
O3 Er3 S5 C47 42.7(3)
O13 Er3 S5 C47 -50.1(2)
S2 Er3 S5 C47 76.1(2)
Er5 Er3 S5 C47 -50.1(3)
Er2 Er3 S5 C47 -104.6(2)
Er4 Er3 S5 C47 2.0(2)
O17 Er4 S6 C57 -176.0(3)
O16 Er4 S6 C57 127.9(3)
O14 Er4 S6 C57 18.4(3)
O6 Er4 S6 C57 -5.6(2)
O18 Er4 S6 C57 71.6(3)
O5 Er4 S6 C57 -95.0(2)
O3 Er4 S6 C57 -127.1(3)
O13 Er4 S6 C57 -52.2(2)
Er1 Er4 S6 C57 -8.1(2)
Er3 Er4 S6 C57 -95.9(2)
Er5 Er4 S6 C57 -51.5(2)
O17 Er4 S6 C49 -70.6(3)
O16 Er4 S6 C49 -126.7(2)
O14 Er4 S6 C49 123.9(3)
O6 Er4 S6 C49 99.9(2)
O18 Er4 S6 C49 177.1(3)
O5 Er4 S6 C49 10.5(2)
O3 Er4 S6 C49 -21.6(3)
O13 Er4 S6 C49 53.2(2)
Er1 Er4 S6 C49 97.4(2)
Er3 Er4 S6 C49 9.6(2)
Er5 Er4 S6 C49 54.0(2)
O9 Er1 S7 C59 -110.3(3)
O6 Er1 S7 C59 1.0(3)
O14 Er1 S7 C59 -37.5(3)
O10 Er1 S7 C59 144.9(3)
O7 Er1 S7 C59 97.0(3)
O13 Er1 S7 C59 52.1(3)
S10 Er1 S7 C59 179.8(2)
Er5 Er1 S7 C59 60.2(3)
Er4 Er1 S7 C59 -1.7(2)
Er2 Er1 S7 C59 104.9(2)
O9 Er1 S7 C67 146.6(3)
O6 Er1 S7 C67 -102.1(2)
O14 Er1 S7 C67 -140.6(3)
O10 Er1 S7 C67 41.8(3)
O7 Er1 S7 C67 -6.1(2)
O13 Er1 S7 C67 -51.0(3)
S10 Er1 S7 C67 76.7(2)
Er5 Er1 S7 C67 -42.9(3)
Er4 Er1 S7 C67 -104.8(2)
Er2 Er1 S7 C67 1.8(2)
O20 Er2 S8 C77 -175.5(3)
O19 Er2 S8 C77 126.9(3)
O15 Er2 S8 C77 18.2(3)
O8 Er2 S8 C77 -7.7(2)
O7 Er2 S8 C77 -94.8(2)
O21 Er2 S8 C77 69.5(3)
O10 Er2 S8 C77 -128.1(3)
O13 Er2 S8 C77 -53.2(2)
Er3 Er2 S8 C77 -9.0(2)
Er1 Er2 S8 C77 -96.6(2)
Er5 Er2 S8 C77 -53.2(3)
O20 Er2 S8 C69 -69.7(3)
O19 Er2 S8 C69 -127.3(3)
O15 Er2 S8 C69 124.0(3)
O8 Er2 S8 C69 98.1(3)
O7 Er2 S8 C69 11.0(2)
O21 Er2 S8 C69 175.3(3)
O10 Er2 S8 C69 -22.3(3)
O13 Er2 S8 C69 52.6(2)
Er3 Er2 S8 C69 96.8(2)
Er1 Er2 S8 C69 9.2(2)
Er5 Er2 S8 C69 52.6(3)
O9 Er1 S10 C89 -10.6(3)
O6 Er1 S10 C89 84.4(3)
O14 Er1 S10 C89 -63.5(3)
O10 Er1 S10 C89 -123.0(2)
O7 Er1 S10 C89 156.4(2)
O13 Er1 S10 C89 -160.8(2)
S7 Er1 S10 C89 82.5(2)
Er5 Er1 S10 C89 -108.1(2)
Er4 Er1 S10 C89 -64.0(9)
Er2 Er1 S10 C89 -163.6(2)
O9 Er1 S10 C97 90.9(2)
O6 Er1 S10 C97 -174.1(3)
O14 Er1 S10 C97 38.0(3)
O10 Er1 S10 C97 -21.5(2)
O7 Er1 S10 C97 -102.2(2)
O13 Er1 S10 C97 -59.3(2)
S7 Er1 S10 C97 -176.0(2)
Er5 Er1 S10 C97 -6.6(2)
Er4 Er1 S10 C97 37.5(9)
Er2 Er1 S10 C97 -62.1(2)
O11 Er5 S11 C107 26.1(3)
O4 Er5 S11 C107 -75.0(3)
O14 Er5 S11 C107 77.0(3)
O15 Er5 S11 C107 -157.5(3)
O3 Er5 S11 C107 -115.5(3)
O10 Er5 S11 C107 121.8(2)
O13 Er5 S11 C107 154.8(2)
S3 Er5 S11 C107 -25.6(2)
Er1 Er5 S11 C107 111.5(2)
Er3 Er5 S11 C107 -155.7(2)
Er2 Er5 S11 C107 164.1(2)
O11 Er5 S11 C99 -71.5(2)
O4 Er5 S11 C99 -172.5(2)
O14 Er5 S11 C99 -20.6(3)
O15 Er5 S11 C99 105.0(2)
O3 Er5 S11 C99 147.0(3)
O10 Er5 S11 C99 24.3(2)
O13 Er5 S11 C99 57.2(2)
S3 Er5 S11 C99 -123.2(2)
Er1 Er5 S11 C99 13.9(2)
Er3 Er5 S11 C99 106.8(2)
Er2 Er5 S11 C99 66.6(2)
C3 C4 C5 C6 177.5(12)
C3' C4 C5 C6 12.2(18)
C2' C4 C5 C6 132.8(14)
C2 C4 C5 C6 -61.0(15)
C1' C4 C5 C6 -107.5(15)
C1 C4 C5 C6 56.8(15)
C3 C4 C5 C10 -4.5(17)
C3' C4 C5 C10 -169.8(14)
C2' C4 C5 C10 -49.2(17)
C2 C4 C5 C10 117.1(13)
C1' C4 C5 C10 70.6(15)
C1 C4 C5 C10 -125.1(13)
C10 C5 C6 C7 4.5(14)
C4 C5 C6 C7 -177.3(9)
C5 C6 C7 C8 -4.0(14)
C5 C6 C7 S4 175.6(8)
C39 S4 C7 C6 -63.9(7)
C39 S4 C7 C8 115.7(7)
C121 O1 C8 C9 -104.8(9)
C121 O1 C8 C7 79.9(9)
C6 C7 C8 O1 176.7(7)
S4 C7 C8 O1 -2.8(11)
C6 C7 C8 C9 1.3(12)
S4 C7 C8 C9 -178.3(6)
O1 C8 C9 C10 -175.0(7)
C7 C8 C9 C10 0.4(12)
O1 C8 C9 S1 3.8(11)
C7 C8 C9 S1 179.2(6)
C17 S1 C9 C10 67.0(7)
C17 S1 C9 C8 -111.9(7)
C8 C9 C10 C5 0.4(13)
S1 C9 C10 C5 -178.5(7)
C6 C5 C10 C9 -2.7(14)
C4 C5 C10 C9 179.1(9)
C13 C14 C15 C20 -3.8(13)
C11 C14 C15 C20 116.9(9)
C12 C14 C15 C20 -123.0(9)
C13 C14 C15 C16 175.0(9)
C11 C14 C15 C16 -64.4(11)
C12 C14 C15 C16 55.7(11)
C20 C15 C16 C17 0.6(12)
C14 C15 C16 C17 -178.2(8)
C15 C16 C17 C18 -1.4(12)
C15 C16 C17 S1 175.4(6)
C9 S1 C17 C16 -93.2(7)
C9 S1 C17 C18 83.6(6)
Er3 O2 C18 C19 -7.8(10)
Er3 O2 C18 C17 172.8(5)
C16 C17 C18 O2 -178.3(7)
S1 C17 C18 O2 4.9(10)
C16 C17 C18 C19 2.2(11)
S1 C17 C18 C19 -174.5(5)
O2 C18 C19 C20 178.1(7)
C17 C18 C19 C20 -2.5(11)
O2 C18 C19 S2 -3.6(10)
C17 C18 C19 S2 175.8(5)
C27 S2 C19 C20 91.0(6)
Er3 S2 C19 C20 -173.3(6)
C27 S2 C19 C18 -87.4(6)
Er3 S2 C19 C18 8.4(6)
C18 C19 C20 C15 1.9(12)
S2 C19 C20 C15 -176.4(6)
C16 C15 C20 C19 -0.8(12)
C14 C15 C20 C19 178.0(8)
C22' C24 C25 C26 -5.6(18)
C22 C24 C25 C26 167.4(11)
C21 C24 C25 C26 43.6(15)
C21' C24 C25 C26 -128.7(14)
C23 C24 C25 C26 -75.6(13)
C23' C24 C25 C26 115.2(14)
C22' C24 C25 C30 171.3(14)
C22 C24 C25 C30 -15.8(15)
C21 C24 C25 C30 -139.5(11)
C21' C24 C25 C30 48.1(16)
C23 C24 C25 C30 101.2(12)
C23' C24 C25 C30 -67.9(15)
C30 C25 C26 C27 2.0(12)
C24 C25 C26 C27 179.1(8)
C25 C26 C27 C28 -2.9(12)
C25 C26 C27 S2 177.1(7)
C19 S2 C27 C26 -65.7(6)
Er3 S2 C27 C26 -162.9(6)
C19 S2 C27 C28 114.3(6)
Er3 S2 C27 C28 17.1(6)
Er3 O3 C28 C29 149.7(5)
Er4 O3 C28 C29 -88.0(7)
Er5 O3 C28 C29 30.9(8)
Er3 O3 C28 C27 -31.2(8)
Er4 O3 C28 C27 91.1(6)
Er5 O3 C28 C27 -150.0(5)
C26 C27 C28 C29 2.1(10)
S2 C27 C28 C29 -177.9(5)
C26 C27 C28 O3 -177.1(6)
S2 C27 C28 O3 3.0(9)
O3 C28 C29 C30 178.5(6)
C27 C28 C29 C30 -0.6(11)
O3 C28 C29 S3 -0.1(10)
C27 C28 C29 S3 -179.2(5)
C37 S3 C29 C28 -114.9(6)
Er5 S3 C29 C28 -21.7(6)
C37 S3 C29 C30 66.5(7)
Er5 S3 C29 C30 159.7(6)
C28 C29 C30 C25 -0.2(12)
S3 C29 C30 C25 178.5(7)
C26 C25 C30 C29 -0.5(12)
C24 C25 C30 C29 -177.6(8)
C31' C34 C35 C36 -125.7(13)
C31 C34 C35 C36 55.9(14)
C32 C34 C35 C36 -176.7(11)
C32' C34 C35 C36 1.7(16)
C33' C34 C35 C36 116.8(13)
C33 C34 C35 C36 -61.4(13)
C31' C34 C35 C40 53.7(16)
C31 C34 C35 C40 -124.6(12)
C32 C34 C35 C40 2.8(15)
C32' C34 C35 C40 -178.9(13)
C33' C34 C35 C40 -63.7(14)
C33 C34 C35 C40 118.1(11)
C40 C35 C36 C37 2.4(12)
C34 C35 C36 C37 -178.1(8)
C35 C36 C37 C38 -0.2(12)
C35 C36 C37 S3 -178.7(6)
C29 S3 C37 C36 -103.3(6)
Er5 S3 C37 C36 158.5(6)
C29 S3 C37 C38 78.2(6)
Er5 S3 C37 C38 -20.1(6)
Er5 O4 C38 C39 -137.0(6)
Er5 O4 C38 C37 42.2(9)
C36 C37 C38 O4 179.0(7)
S3 C37 C38 O4 -2.4(9)
C36 C37 C38 C39 -1.8(11)
S3 C37 C38 C39 176.7(5)
O4 C38 C39 C40 -179.4(7)
C37 C38 C39 C40 1.5(11)
O4 C38 C39 S4 3.8(10)
C37 C38 C39 S4 -175.3(5)
C7 S4 C39 C38 -81.3(7)
C7 S4 C39 C40 101.9(7)
C38 C39 C40 C35 0.9(13)
S4 C39 C40 C35 177.6(7)
C36 C35 C40 C39 -2.8(13)
C34 C35 C40 C39 177.7(8)
C43 C44 C45 C50 38.1(12)
C41 C44 C45 C50 161.4(8)
C42 C44 C45 C50 -80.7(10)
C43 C44 C45 C46 -151.0(9)
C41 C44 C45 C46 -27.6(12)
C42 C44 C45 C46 90.2(10)
C50 C45 C46 C47 -2.3(11)
C44 C45 C46 C47 -173.9(8)
C45 C46 C47 C48 1.5(11)
C45 C46 C47 S5 -177.5(6)
C79 S5 C47 C46 83.5(6)
Er3 S5 C47 C46 -176.0(5)
C79 S5 C47 C48 -95.5(6)
Er3 S5 C47 C48 5.0(5)
Er3 O5 C48 C49 174.2(4)
Er4 O5 C48 C49 15.4(9)
Er3 O5 C48 C47 -6.1(9)
Er4 O5 C48 C47 -164.9(4)
C46 C47 C48 O5 -179.9(6)
S5 C47 C48 O5 -0.9(9)
C46 C47 C48 C49 -0.2(10)
S5 C47 C48 C49 178.8(5)
O5 C48 C49 C50 179.6(6)
C47 C48 C49 C50 -0.1(10)
O5 C48 C49 S6 -0.5(9)
C47 C48 C49 S6 179.8(5)
C57 S6 C49 C50 -86.7(6)
Er4 S6 C49 C50 170.4(5)
C57 S6 C49 C48 93.4(6)
Er4 S6 C49 C48 -9.5(5)
C48 C49 C50 C45 -0.9(11)
S6 C49 C50 C45 179.2(6)
C46 C45 C50 C49 2.1(11)
C44 C45 C50 C49 173.6(7)
C51 C54 C55 C60 176.1(8)
C53 C54 C55 C60 -61.6(10)
C52 C54 C55 C60 57.9(10)
C51 C54 C55 C56 -5.8(12)
C53 C54 C55 C56 116.5(9)
C52 C54 C55 C56 -124.0(9)
C60 C55 C56 C57 0.7(11)
C54 C55 C56 C57 -177.4(7)
C55 C56 C57 C58 0.1(11)
C55 C56 C57 S6 179.4(6)
C49 S6 C57 C56 84.4(6)
Er4 S6 C57 C56 -173.7(5)
C49 S6 C57 C58 -96.3(6)
Er4 S6 C57 C58 5.6(6)
Er1 O6 C58 C57 177.9(4)
Er4 O6 C58 C57 -7.2(9)
Er1 O6 C58 C59 -1.3(9)
Er4 O6 C58 C59 173.6(4)
C56 C57 C58 O6 178.5(6)
S6 C57 C58 O6 -0.8(9)
C56 C57 C58 C59 -2.3(10)
S6 C57 C58 C59 178.4(5)
O6 C58 C59 C60 -177.1(6)
C57 C58 C59 C60 3.7(10)
O6 C58 C59 S7 2.5(9)
C57 C58 C59 S7 -176.8(5)
C67 S7 C59 C60 -82.2(6)
Er1 S7 C59 C60 177.4(5)
C67 S7 C59 C58 98.3(6)
Er1 S7 C59 C58 -2.1(6)
C56 C55 C60 C59 0.7(11)
C54 C55 C60 C59 178.9(7)
C58 C59 C60 C55 -3.0(11)
S7 C59 C60 C55 177.4(6)
C61 C64 C65 C70 135.2(9)
C62 C64 C65 C70 16.8(13)
C63 C64 C65 C70 -103.1(10)
C61 C64 C65 C66 -46.4(12)
C62 C64 C65 C66 -164.8(9)
C63 C64 C65 C66 75.3(11)
C70 C65 C66 C67 -1.7(12)
C64 C65 C66 C67 179.7(7)
C65 C66 C67 C68 1.2(11)
C65 C66 C67 S7 -177.3(6)
C59 S7 C67 C66 83.8(6)
Er1 S7 C67 C66 -175.9(5)
C59 S7 C67 C68 -94.6(6)
Er1 S7 C67 C68 5.7(6)
Er1 O7 C68 C69 173.5(5)
Er2 O7 C68 C69 18.9(9)
Er1 O7 C68 C67 -8.5(9)
Er2 O7 C68 C67 -163.0(5)
C66 C67 C68 O7 -178.6(6)
S7 C67 C68 O7 -0.2(9)
C66 C67 C68 C69 -0.4(10)
S7 C67 C68 C69 178.0(5)
O7 C68 C69 C70 178.6(6)
C67 C68 C69 C70 0.4(10)
O7 C68 C69 S8 -3.2(9)
C67 C68 C69 S8 178.6(5)
C77 S8 C69 C70 -87.6(6)
Er2 S8 C69 C70 169.5(5)
C77 S8 C69 C68 94.1(6)
Er2 S8 C69 C68 -8.7(6)
C66 C65 C70 C69 1.7(12)
C64 C65 C70 C69 -179.8(8)
C68 C69 C70 C65 -1.1(12)
S8 C69 C70 C65 -179.3(6)
C73 C74 C75 C76 119.0(11)
C71' C74 C75 C76 -169.9(13)
C73' C74 C75 C76 -41.6(14)
C71 C74 C75 C76 -9.0(14)
C72 C74 C75 C76 -124.0(11)
C72' C74 C75 C76 74.5(13)
C73 C74 C75 C80 -56.8(12)
C71' C74 C75 C80 14.3(15)
C73' C74 C75 C80 142.5(12)
C71 C74 C75 C80 175.2(10)
C72 C74 C75 C80 60.2(12)
C72' C74 C75 C80 -101.4(12)
C80 C75 C76 C77 -0.2(11)
C74 C75 C76 C77 -176.2(8)
C75 C76 C77 C78 1.1(11)
C75 C76 C77 S8 179.7(6)
C69 S8 C77 C78 -94.3(6)
Er2 S8 C77 C78 7.9(6)
C69 S8 C77 C76 87.2(6)
Er2 S8 C77 C76 -170.7(5)
Er3 O8 C78 C77 -178.6(4)
Er2 O8 C78 C77 -9.1(9)
Er3 O8 C78 C79 0.7(9)
Er2 O8 C78 C79 170.2(4)
C76 C77 C78 O8 176.9(6)
S8 C77 C78 O8 -1.6(9)
C76 C77 C78 C79 -2.4(10)
S8 C77 C78 C79 179.1(5)
O8 C78 C79 C80 -176.4(6)
C77 C78 C79 C80 2.9(10)
O8 C78 C79 S5 3.2(9)
C77 C78 C79 S5 -177.5(5)
C47 S5 C79 C80 -84.4(6)
Er3 S5 C79 C80 175.4(5)
C47 S5 C79 C78 96.1(6)
Er3 S5 C79 C78 -4.2(6)
C78 C79 C80 C75 -2.2(11)
S5 C79 C80 C75 178.3(6)
C76 C75 C80 C79 0.7(11)
C74 C75 C80 C79 176.9(7)
C81' C84 C85 C86 -174.9(13)
C83 C84 C85 C86 -123.0(11)
C81 C84 C85 C86 -1.6(13)
C82' C84 C85 C86 -54.3(15)
C82 C84 C85 C86 117.3(11)
C83' C84 C85 C86 65.2(15)
C81' C84 C85 C90 9.2(15)
C83 C84 C85 C90 61.1(12)
C81 C84 C85 C90 -177.4(10)
C82' C84 C85 C90 129.8(13)
C82 C84 C85 C90 -58.6(12)
C83' C84 C85 C90 -110.7(13)
C90 C85 C86 C87 -1.0(12)
C84 C85 C86 C87 -177.1(8)
C85 C86 C87 C88 -2.1(12)
C85 C86 C87 S9 175.8(6)
C119 S9 C87 C86 -98.1(7)
C119 S9 C87 C88 79.8(6)
Er1 O9 C88 C89 -11.6(10)
Er1 O9 C88 C87 169.0(5)
C86 C87 C88 O9 -175.8(7)
S9 C87 C88 O9 6.2(10)
C86 C87 C88 C89 4.8(10)
S9 C87 C88 C89 -173.2(5)
O9 C88 C89 C90 175.9(6)
C87 C88 C89 C90 -4.6(10)
O9 C88 C89 S10 -4.0(9)
C87 C88 C89 S10 175.4(5)
C97 S10 C89 C90 96.1(6)
Er1 S10 C89 C90 -168.9(5)
C97 S10 C89 C88 -83.9(6)
Er1 S10 C89 C88 11.1(6)
C88 C89 C90 C85 1.6(11)
S10 C89 C90 C85 -178.4(6)
C86 C85 C90 C89 1.2(11)
C84 C85 C90 C89 177.4(7)
C91 C94 C95 C100 -158.3(8)
C93 C94 C95 C100 77.0(10)
C92 C94 C95 C100 -39.8(11)
C91 C94 C95 C96 25.1(12)
C93 C94 C95 C96 -99.6(9)
C92 C94 C95 C96 143.6(8)
C100 C95 C96 C97 0.6(11)
C94 C95 C96 C97 177.3(7)
C95 C96 C97 C98 -1.1(10)
C95 C96 C97 S10 -178.8(6)
C89 S10 C97 C98 117.6(6)
Er1 S10 C97 C98 20.3(6)
C89 S10 C97 C96 -64.8(6)
Er1 S10 C97 C96 -162.0(5)
C96 C97 C98 C99 1.1(9)
S10 C97 C98 C99 178.7(5)
C96 C97 C98 O10 -179.1(6)
S10 C97 C98 O10 -1.5(8)
Er1 O10 C98 C99 151.9(5)
Er2 O10 C98 C99 -84.6(6)
Er5 O10 C98 C99 33.7(7)
Er1 O10 C98 C97 -27.9(7)
Er2 O10 C98 C97 95.6(6)
Er5 O10 C98 C97 -146.1(5)
C97 C98 C99 C100 -0.7(10)
O10 C98 C99 C100 179.5(6)
C97 C98 C99 S11 178.8(5)
O10 C98 C99 S11 -1.0(8)
C107 S11 C99 C100 63.6(6)
Er5 S11 C99 C100 157.2(5)
C107 S11 C99 C98 -115.9(6)
Er5 S11 C99 C98 -22.3(5)
C98 C99 C100 C95 0.2(11)
S11 C99 C100 C95 -179.3(6)
C96 C95 C100 C99 -0.2(11)
C94 C95 C100 C99 -177.0(7)
C10B C104 C105 C110 173.5(16)
C102 C104 C105 C110 1.3(15)
C101 C104 C105 C110 -122.7(11)
C10A C104 C105 C110 50.1(17)
C10C C104 C105 C110 -66.9(16)
C103 C104 C105 C110 121.3(11)
C10B C104 C105 C106 -6.7(18)
C102 C104 C105 C106 -178.9(10)
C101 C104 C105 C106 57.1(13)
C10A C104 C105 C106 -130.0(15)
C10C C104 C105 C106 112.9(15)
C103 C104 C105 C106 -58.8(12)
C110 C105 C106 C107 2.3(12)
C104 C105 C106 C107 -177.6(8)
C105 C106 C107 C108 0.3(12)
C105 C106 C107 S11 177.7(6)
C99 S11 C107 C106 -100.1(6)
Er5 S11 C107 C106 161.1(6)
C99 S11 C107 C108 77.5(6)
Er5 S11 C107 C108 -21.3(5)
Er5 O11 C108 C109 -138.1(6)
Er5 O11 C108 C107 41.5(9)
C106 C107 C108 O11 177.0(7)
S11 C107 C108 O11 -0.6(9)
C106 C107 C108 C109 -3.3(11)
S11 C107 C108 C109 179.1(5)
O11 C108 C109 C110 -176.7(7)
C107 C108 C109 C110 3.6(10)
O11 C108 C109 S12 3.7(10)
C107 C108 C109 S12 -176.0(5)
C117 S12 C109 C110 100.8(7)
C117 S12 C109 C108 -79.7(6)
C108 C109 C110 C105 -1.0(12)
S12 C109 C110 C105 178.6(6)
C106 C105 C110 C109 -2.0(12)
C104 C105 C110 C109 177.9(8)
C11B C114 C115 C116 56.2(18)
C112 C114 C115 C116 -125.2(11)
C11A C114 C115 C116 -176.7(16)
C111 C114 C115 C116 1.3(15)
C11C C114 C115 C116 -61.9(16)
C113 C114 C115 C116 116.5(11)
C11B C114 C115 C120 -122.6(16)
C112 C114 C115 C120 56.0(13)
C11A C114 C115 C120 4.4(19)
C111 C114 C115 C120 -177.5(11)
C11C C114 C115 C120 119.3(15)
C113 C114 C115 C120 -62.3(13)
C120 C115 C116 C117 2.4(13)
C114 C115 C116 C117 -176.5(8)
C115 C116 C117 C118 -1.4(12)
C115 C116 C117 S12 178.3(7)
C109 S12 C117 C116 -62.0(7)
C109 S12 C117 C118 117.6(6)
C122 O12 C118 C119 -102.5(8)
C122 O12 C118 C117 81.9(9)
C116 C117 C118 O12 175.3(7)
S12 C117 C118 O12 -4.3(10)
C116 C117 C118 C119 -0.4(11)
S12 C117 C118 C119 180.0(6)
O12 C118 C119 C120 -174.8(7)
C117 C118 C119 C120 0.9(11)
O12 C118 C119 S9 4.2(10)
C117 C118 C119 S9 179.9(6)
C87 S9 C119 C118 -113.5(7)
C87 S9 C119 C120 65.5(7)
C116 C115 C120 C119 -1.8(13)
C114 C115 C120 C119 177.1(8)
C118 C119 C120 C115 0.2(13)
S9 C119 C120 C115 -178.8(7)
Er4 O16 C124 C125 5.3(12)
Er4 O16 C124 C123 -175.4(5)
O16 C124 C125 C126 4.2(13)
C123 C124 C125 C126 -175.1(8)
Er4 O17 C126 C125 -9.9(12)
Er4 O17 C126 C127 169.5(6)
C124 C125 C126 O17 -2.1(13)
C124 C125 C126 C127 178.5(8)
Er2 O19 C130 C131 2.2(11)
Er2 O19 C130 C129 -177.3(5)
O19 C130 C131 C132 4.0(11)
C129 C130 C131 C132 -176.5(7)
Er2 O20 C132 C131 -7.5(11)
Er2 O20 C132 C133 176.8(5)
C130 C131 C132 O20 -1.7(11)
C130 C131 C132 C133 173.8(7)

loop_
_platon_squeeze_void_nr
_platon_squeeze_void_average_x
_platon_squeeze_void_average_y
_platon_squeeze_void_average_z
_platon_squeeze_void_volume
_platon_squeeze_void_count_electrons
1 0.248 0.306 0.035 16.1 -0.9
2 0.500 1.168 0.250 1570.6 339.6
3 0.748 0.806 0.035 16.1 -0.9
4 1.000 0.668 0.250 1570.6 339.6
5 0.045 0.300 0.077 18.2 -1.1
6 0.545 0.800 0.077 18.2 -1.1
7 0.039 0.410 0.114 6.7 -0.2
8 0.539 0.910 0.114 6.7 -0.2
9 0.104 0.617 0.133 19.1 -2.3
10 0.604 0.117 0.133 19.1 -2.3
11 0.355 0.618 0.236 33.7 0.6
12 0.855 0.118 0.236 33.7 0.6
13 0.145 0.118 0.264 33.6 0.2
14 0.645 0.618 0.264 33.6 0.2
15 0.396 0.117 0.367 19.0 -2.6
16 0.896 0.617 0.367 19.0 -2.6
17 0.460 0.899 0.390 8.4 -0.2
18 0.960 0.399 0.390 8.4 -0.2
19 0.454 0.792 0.426 16.4 -0.9
20 0.954 0.292 0.426 16.4 -0.9
21 0.252 0.806 0.465 15.9 -0.9
22 0.752 0.306 0.465 15.9 -0.9
23 0.248 0.694 0.535 16.0 -0.8
24 0.500 -0.168 0.750 1570.5 325.4
25 0.748 0.194 0.535 16.0 -0.8
26 1.000 0.332 0.750 1570.5 325.4
27 0.045 0.700 0.577 18.6 -0.9
28 0.545 0.200 0.577 18.6 -0.9
29 0.039 0.590 0.614 6.3 -0.2
30 0.539 0.090 0.614 6.3 -0.2
31 0.104 0.383 0.633 19.0 -2.3
32 0.604 0.883 0.633 19.0 -2.3
33 0.355 0.382 0.736 33.7 0.5
34 0.855 0.882 0.736 33.7 0.5
35 0.145 0.882 0.764 33.6 0.2
36 0.645 0.382 0.764 33.6 0.2
37 0.396 0.883 0.867 19.0 -2.4
38 0.896 0.383 0.867 19.0 -2.4
39 0.460 0.101 0.890 7.9 -0.2
40 0.960 0.601 0.890 7.9 -0.2
41 0.454 0.208 0.926 16.9 -0.7
42 0.954 0.708 0.926 16.9 -0.7
43 0.252 0.194 0.965 15.9 -0.8
44 0.752 0.694 0.965 15.9 -0.8
